data_1575897
loop_
_publ_author_name
'Qiu, Shuhai'
'Zhang, Li'
'Qu, Da-Hui'
'Wang, Zhaohui'

_publ_section_title
;
 Supercycloalkanes: dihydropyrazine-embedded macrocycles with flexible
 conformations resembling cycloalkanes
;
_journal_issue 43
_journal_name_full 'Chemical Science'
_journal_page_first 20464
_journal_page_last 20472
_journal_paper_doi 10.1039/D5SC06636K
_journal_volume 16
_journal_year 2025
_chemical_formula_moiety 'C240 H224 N8, 4(C60), 0.25[], 4[], 0.5[], 2[], 0.5[]'
_chemical_formula_sum 'C480 H224 N8'
_chemical_formula_weight 6102.66
_chemical_name_systematic DPP-Q-C60
_space_group_crystal_system monoclinic
_space_group_IT_number 15
_space_group_name_Hall '-C 2yc'
_space_group_name_H-M_alt 'C 1 2/c 1'
_atom_sites_solution_hydrogens mixed
_atom_sites_solution_primary dual
_audit_creation_date 2025-08-06
_audit_creation_method
;
Olex2 1.5
(compiled 2024.02.16 svn.r378c4104 for OlexSys, GUI svn.r6928)
;
_audit_update_record
;
2025-08-08 deposited with the CCDC.	2025-09-26 downloaded from the CCDC.
;
_cell_angle_alpha 90
_cell_angle_beta 104.412(5)
_cell_angle_gamma 90
_cell_formula_units_Z 4
_cell_length_a 47.414(5)
_cell_length_b 19.421(2)
_cell_length_c 46.795(6)
_cell_measurement_reflns_used 2386
_cell_measurement_temperature 223(2)
_cell_measurement_theta_max 52.59
_cell_measurement_theta_min 2.47
_cell_volume 41734(8)
_computing_cell_refinement 'SAINT V8.41 (Bruker, 2024)'
_computing_data_collection 'APEX6 V2024.9-1 (Bruker, 2025)'
_computing_data_reduction 'SAINT V8.41 (Bruker, 2024)'
_computing_molecular_graphics 'Olex2 1.5 (Dolomanov et al., 2009)'
_computing_publication_material 'Olex2 1.5 (Dolomanov et al., 2009)'
_computing_structure_refinement 'SHELXL 2019/3 (Sheldrick, 2015)'
_computing_structure_solution 'SHELXT 2014/5 (Sheldrick, 2014)'
_diffrn_ambient_temperature 223.00
_diffrn_detector CPAD
_diffrn_detector_area_resol_mean 7.41
_diffrn_detector_type 'Bruker PHOTON III'
_diffrn_measured_fraction_theta_full 0.999
_diffrn_measured_fraction_theta_max 0.999
_diffrn_measurement_device 'four-circle diffractometer'
_diffrn_measurement_device_type 'Bruker D8 VENTURE dual wavelength Mo/Cu'
_diffrn_measurement_method '\w and \f scans'
_diffrn_radiation_monochromator 'Helios Multi-layer Optic'
_diffrn_radiation_probe x-ray
_diffrn_radiation_type CuK\a
_diffrn_radiation_wavelength 1.54178
_diffrn_reflns_av_R_equivalents 0.0755
_diffrn_reflns_av_unetI/netI 0.0808
_diffrn_reflns_Laue_measured_fraction_full 0.999
_diffrn_reflns_Laue_measured_fraction_max 0.999
_diffrn_reflns_limit_h_max 45
_diffrn_reflns_limit_h_min -45
_diffrn_reflns_limit_k_max 18
_diffrn_reflns_limit_k_min -18
_diffrn_reflns_limit_l_max 44
_diffrn_reflns_limit_l_min -44
_diffrn_reflns_number 92678
_diffrn_reflns_point_group_measured_fraction_full 0.999
_diffrn_reflns_point_group_measured_fraction_max 0.999
_diffrn_reflns_theta_full 47.238
_diffrn_reflns_theta_max 47.238
_diffrn_reflns_theta_min 2.374
_diffrn_source 'microfocus sealed X-ray tube'
_diffrn_source_type 'Incoatec I\ms DIAMOND'
_diffrn_standards_number 0
_exptl_absorpt_coefficient_mu 0.428
_exptl_absorpt_correction_T_max 0.0624
_exptl_absorpt_correction_T_min 0.0054
_exptl_absorpt_correction_type multi-scan
_exptl_absorpt_process_details
;
SADABS-2016/2 (Bruker,2016/2) was used for absorption correction.
wR2(int) was 0.1340 before and 0.0847 after correction.
The Ratio of minimum to maximum transmission is 0.0865.
The \l/2 correction factor is Not present.
;
_exptl_crystal_density_diffrn 0.971
_exptl_crystal_description block
_exptl_crystal_F_000 12640
_exptl_crystal_size_max 0.13
_exptl_crystal_size_mid 0.11
_exptl_crystal_size_min 0.09
_refine_diff_density_max 0.606
_refine_diff_density_min -0.311
_refine_diff_density_rms 0.077
_refine_ls_extinction_method none
_refine_ls_goodness_of_fit_ref 1.020
_refine_ls_hydrogen_treatment constr
_refine_ls_matrix_type full
_refine_ls_number_parameters 2261
_refine_ls_number_reflns 18887
_refine_ls_number_restraints 1782
_refine_ls_restrained_S_all 6.829
_refine_ls_R_factor_all 0.2022
_refine_ls_R_factor_gt 0.1694
_refine_ls_shift/su_max 0.003
_refine_ls_shift/su_mean 0.000
_refine_ls_structure_factor_coef Fsqd
_refine_ls_weighting_details 'w=1/[\s^2^(Fo^2^)+(0.0067P)^2^+498.6300P] where P=(Fo^2^+2Fc^2^)/3'
_refine_ls_weighting_scheme calc
_refine_ls_wR_factor_gt 0.3365
_refine_ls_wR_factor_ref 0.3548
_reflns_Friedel_coverage 0.000
_reflns_number_gt 12809
_reflns_number_total 18887
_reflns_threshold_expression 'I > 2\s(I)'
_cod_data_source_file d5sc06636k2.cif
_cod_data_source_block ts_a_sq
_cod_depositor_comments
;
The following automatic conversions were performed:

data item '_diffrn_radiation_probe' value 'X-ray' was changed to
'x-ray' in accordance with the
/home/data/users/saulius/crontab/automatic-downloads/rss-feeds/RSC/lib/dictionaries/cif_core.dic
dictionary named 'cif_core.dic' version 2.4.2 last updated on
2011-04-26.

Automatic conversion script
Id: cif_fix_values 8170 2020-07-09 18:12:32Z antanas 

 Adding full bibliography for 1575895--1575899.cif.
;
_cod_original_cell_volume 41733(8)
_cod_database_code 1575897
_shelx_shelxl_version_number 2019/3
_shelx_space_group_comment
;
The symmetry employed for this shelxl refinement is uniquely defined
by the following loop, which should always be used as a source of
symmetry information in preference to the above space-group names.
They are only intended as comments.
;
_shelx_estimated_absorpt_t_max 0.962
_shelx_estimated_absorpt_t_min 0.946
_olex2_refinement_description
;
1. Restrained distances
 C40B-C50B = C50B-C36B = C36B-C44B = C44B-C43B = C43B-C42B = C42B-C40B
 1.4 with sigma of 0.02
 C4C-C5C = C4C-C6C = C5C-C6C = C1C-C2C = C1C-C3C = C2C-C3C
 2.56 with sigma of 0.02
 C117-C118 = C117-C119 = C117-C120 = C117-C4C = C117-C5C = C117-C6C
 1.53 with sigma of 0.02
 C44B-C36B = C36B-C58B = C58B-C29B = C29B-C51B = C51B-C20B = C20B-C44B
 1.4 with sigma of 0.02
 C42B-C43B = C43B-C17B = C17B-C53B = C53B-C55B = C55B-C41B = C41B-C42B
 1.4 with sigma of 0.02
 C50B-C40B = C40B-C47B = C47B-C48B = C48B-C23B = C23B-C18B = C18B-C50B
 1.4 with sigma of 0.02
 C20B-C51B = C51B-C24B = C24B-C34B = C34B-C59B = C59B-C39B = C39B-C20B
 1.4 with sigma of 0.02
 C39B-C59B = C59B-C16B = C16B-C62B = C62B-C53B = C53B-C17B = C17B-C39B
 1.4 with sigma of 0.02
 C34B-C24B = C24B-C3B = C3B-C57B = C57B-C61B = C61B-C5B = C5B-C34B
 1.4 with sigma of 0.02
 C57B-C3B = C3B-C14B = C14B-C32B = C32B-C2B = C2B-C38B = C38B-C57B
 1.4 with sigma of 0.02
 C29B-C58B = C58B-C60B = C60B-C56B = C56B-C32B = C32B-C14B = C14B-C29B
 1.4 with sigma of 0.02
 C5B-C61B = C61B-C25B = C25B-C9B = C9B-C11B = C11B-C1B = C1B-C5B
 1.4 with sigma of 0.02
 C16B-C1B = C1B-C11B = C11B-C4B = C4B-C52B = C52B-C62B = C62B-C16B
 1.4 with sigma of 0.02
 C56B-C60B = C60B-C18B = C18B-C23B = C23B-C28B = C28B-C64B = C64B-C56B
 1.4 with sigma of 0.02
 C64B-C28B = C28B-C6B = C6B-C13B = C13B-C27B = C27B-C37B = C37B-C64B
 1.4 with sigma of 0.02
 C48B-C47B = C47B-C45B = C45B-C46B = C46B-C15B = C15B-C8B = C8B-C48B
 1.4 with sigma of 0.02
 C45B-C41B = C41B-C55B = C55B-C21B = C21B-C19B = C19B-C46B = C46B-C45B
 1.4 with sigma of 0.02
 C6B-C8B = C8B-C15B = C15B-C7B = C7B-C12B = C12B-C13B = C13B-C6B
 1.4 with sigma of 0.02
 C38B-C2B = C2B-C37B = C37B-C27B = C27B-C65B = C65B-C10B = C10B-C38B
 1.4 with sigma of 0.02
 C19B-C21B = C21B-C52B = C52B-C4B = C4B-C66B = C66B-C67B = C67B-C19B
 1.4 with sigma of 0.02
 C67B-C66B = C66B-C69B = C69B-C68B = C68B-C12B = C12B-C7B = C7B-C67B
 1.4 with sigma of 0.02
 C40B-C36B = C50B-C44B = C36B-C43B = C44B-C42B = C43B-C40B = C42B-C50B
 2.45 with sigma of 0.02
 C44B-C58B = C36B-C29B = C58B-C51B = C29B-C20B = C51B-C44B = C20B-C36B
 2.45 with sigma of 0.02
 C42B-C17B = C43B-C53B = C17B-C55B = C53B-C41B = C55B-C42B = C41B-C43B
 2.45 with sigma of 0.02
 C50B-C47B = C40B-C48B = C47B-C23B = C48B-C18B = C23B-C50B = C18B-C40B
 2.45 with sigma of 0.02
 C20B-C24B = C51B-C34B = C24B-C59B = C34B-C39B = C59B-C20B = C39B-C51B
 2.45 with sigma of 0.02
 C39B-C16B = C59B-C62B = C16B-C53B = C62B-C17B = C53B-C39B = C17B-C59B
 2.45 with sigma of 0.02
 C34B-C3B = C24B-C57B = C3B-C61B = C57B-C5B = C61B-C34B = C5B-C24B
 2.45 with sigma of 0.02
 C57B-C14B = C3B-C32B = C14B-C2B = C32B-C38B = C2B-C57B = C38B-C3B
 2.45 with sigma of 0.02
 C29B-C60B = C58B-C56B = C60B-C32B = C56B-C14B = C32B-C29B = C14B-C58B
 2.45 with sigma of 0.02
 C5B-C25B = C61B-C9B = C25B-C11B = C9B-C1B = C11B-C5B = C1B-C61B
 2.45 with sigma of 0.02
 C16B-C11B = C1B-C4B = C11B-C52B = C4B-C62B = C52B-C16B = C62B-C1B
 2.45 with sigma of 0.02
 C56B-C18B = C60B-C23B = C18B-C28B = C23B-C64B = C28B-C56B = C64B-C60B
 2.45 with sigma of 0.02
 C64B-C6B = C28B-C13B = C6B-C27B = C13B-C37B = C27B-C64B = C37B-C28B
 2.45 with sigma of 0.02
 C48B-C45B = C47B-C46B = C45B-C15B = C46B-C8B = C15B-C48B = C8B-C47B
 2.45 with sigma of 0.02
 C45B-C55B = C41B-C21B = C55B-C19B = C21B-C46B = C19B-C45B = C46B-C41B
 2.45 with sigma of 0.02
 C6B-C15B = C8B-C7B = C15B-C12B = C7B-C13B = C12B-C6B = C13B-C8B
 2.45 with sigma of 0.02
 C38B-C37B = C2B-C27B = C37B-C65B = C27B-C10B = C65B-C38B = C10B-C2B
 2.45 with sigma of 0.02
 C19B-C52B = C21B-C4B = C52B-C66B = C4B-C67B = C66B-C19B = C67B-C21B
 2.45 with sigma of 0.02
 C67B-C69B = C66B-C68B = C69B-C12B = C68B-C7B = C12B-C67B = C7B-C66B
 2.45 with sigma of 0.02
 C20A-C42A = C42A-C21A = C21A-C44A = C44A-C2A = C2A-C13A
 1.4 with sigma of 0.02
 C48A-C22A = C22A-C19A = C19A-C7A = C7A-C58A = C58A-C60A
 1.4 with sigma of 0.02
 C8A-C26A = C26A-C12A = C12A-C34A = C34A-C53A = C53A-C5A
 1.4 with sigma of 0.02
 C59A-C53A = C53A-C34A = C34A-C14A = C14A-C38A = C38A-C49A = C49A-C59A
 1.4 with sigma of 0.02
 C7A-C58A = C58A-C59A = C59A-C49A = C49A-C10A = C10A-C27A = C27A-C7A
 1.4 with sigma of 0.02
 C21A-C42A = C42A-C47A = C47A-C57A = C57A-C56A = C56A-C39A = C39A-C21A
 1.4 with sigma of 0.02
 C2A-C44A = C44A-C11A = C11A-C32A = C32A-C36A = C36A-C62A = C62A-C2A
 1.4 with sigma of 0.02
 C22A-C19A = C19A-C18A = C18A-C24A = C24A-C57A = C57A-C47A = C47A-C22A
 1.4 with sigma of 0.02
 C32A-C11A = C11A-C1A = C1A-C23A = C23A-C9A = C9A-C43A = C43A-C32A
 1.4 with sigma of 0.02
 C62A-C36A = C36A-C45A = C45A-C28A = C28A-C12A = C12A-C26A = C26A-C62A
 1.4 with sigma of 0.02
 C28A-C45A = C45A-C40A = C40A-C61A = C61A-C31A = C31A-C16A = C16A-C28A
 1.4 with sigma of 0.02
 C38A-C14A = C14A-C16A = C16A-C31A = C31A-C6A = C6A-C33A = C33A-C38A
 1.4 with sigma of 0.02
 C39A-C56A = C56A-C54A = C54A-C30A = C30A-C23A = C23A-C1A = C1A-C39A
 1.4 with sigma of 0.02
 C30A-C54A = C54A-C29A = C29A-C50A = C50A-C63A = C63A-C25A = C25A-C30A
 1.4 with sigma of 0.02
 C66A-C52A = C52A-C64A = C64A-C67A = C67A-C25A = C25A-C63A = C63A-C66A
 1.4 with sigma of 0.02
 C27A-C10A = C10A-C41A = C41A-C4A = C4A-C65A = C65A-C15A = C15A-C27A
 1.4 with sigma of 0.02
 C41A-C33A = C33A-C6A = C6A-C52A = C52A-C66A = C66A-C4A = C4A-C41A
 1.4 with sigma of 0.02
 C61A-C40A = C40A-C43A = C43A-C9A = C9A-C67A = C67A-C64A = C64A-C61A
 1.4 with sigma of 0.02
 C20A-C21A = C42A-C44A = C21A-C2A = C44A-C13A = C2A-C20A = C13A-C42A
 2.45 with sigma of 0.02
 C60A-C7A = C58A-C19A = C7A-C22A = C19A-C48A = C22A-C60A = C48A-C58A
 2.45 with sigma of 0.02
 C8A-C12A = C26A-C34A = C12A-C53A = C34A-C5A = C53A-C8A = C5A-C26A
 2.45 with sigma of 0.02
 C59A-C34A = C53A-C14A = C34A-C38A = C14A-C49A = C38A-C59A = C49A-C53A
 2.45 with sigma of 0.02
 C7A-C59A = C58A-C49A = C59A-C10A = C49A-C27A = C10A-C7A = C27A-C58A
 2.45 with sigma of 0.02
 C21A-C47A = C42A-C57A = C47A-C56A = C57A-C39A = C56A-C21A = C39A-C42A
 2.45 with sigma of 0.02
 C2A-C11A = C44A-C32A = C11A-C36A = C32A-C62A = C36A-C2A = C62A-C44A
 2.45 with sigma of 0.02
 C22A-C18A = C19A-C24A = C18A-C57A = C24A-C47A = C57A-C22A = C47A-C19A
 2.45 with sigma of 0.02
 C32A-C1A = C11A-C23A = C1A-C9A = C23A-C43A = C9A-C32A = C43A-C11A
 2.45 with sigma of 0.02
 C62A-C45A = C36A-C28A = C45A-C12A = C28A-C26A = C12A-C62A = C26A-C36A
 2.45 with sigma of 0.02
 C28A-C40A = C45A-C61A = C40A-C31A = C61A-C16A = C31A-C28A = C16A-C45A
 2.45 with sigma of 0.02
 C38A-C16A = C14A-C31A = C16A-C6A = C31A-C33A = C6A-C38A = C33A-C14A
 2.45 with sigma of 0.02
 C39A-C54A = C56A-C30A = C54A-C23A = C30A-C1A = C23A-C39A = C1A-C56A
 2.45 with sigma of 0.02
 C30A-C29A = C54A-C50A = C29A-C63A = C50A-C25A = C63A-C30A = C25A-C54A
 2.45 with sigma of 0.02
 C66A-C64A = C52A-C67A = C64A-C25A = C67A-C63A = C25A-C66A = C63A-C52A
 2.45 with sigma of 0.02
 C27A-C41A = C10A-C4A = C41A-C65A = C4A-C15A = C65A-C27A = C15A-C10A
 2.45 with sigma of 0.02
 C41A-C6A = C33A-C52A = C6A-C66A = C52A-C4A = C66A-C41A = C4A-C33A
 2.45 with sigma of 0.02
 C61A-C43A = C40A-C9A = C43A-C67A = C9A-C64A = C67A-C61A = C64-C40A
 2.45 with sigma of 0.02
 C118-C119 = C118-C120 = C119-C120
 2.56 with sigma of 0.02
2. Restrained planarity
 C2A, C13A, C20A, C21A, C42A, C44A
 with sigma of 0.01
 C7A, C19A, C22A, C48A, C58A, C60A
 with sigma of 0.01
 C5A, C8A, C12A, C26A, C34A, C53A
 with sigma of 0.01
 C14A, C34A, C38A, C49A, C53A, C59A
 with sigma of 0.01
 C7A, C10A, C27A, C49A, C58A, C59A
 with sigma of 0.01
 C21A, C39A, C42A, C47A, C56A, C57A
 with sigma of 0.01
 C2A, C11A, C32A, C36A, C44A, C62A
 with sigma of 0.01
 C18A, C19A, C22A, C24A, C47A, C57A
 with sigma of 0.01
 C1A, C9A, C11A, C23A, C32A, C43A
 with sigma of 0.01
 C12A, C26A, C28A, C36A, C45A, C62A
 with sigma of 0.01
 C16A, C28A, C31A, C40A, C45A, C61A
 with sigma of 0.01
 C6A, C14A, C16A, C31A, C33A, C38A
 with sigma of 0.01
 C1A, C23A, C30A, C39A, C54A, C56A
 with sigma of 0.01
 C25A, C29A, C30A, C50A, C54A, C63A
 with sigma of 0.01
 C25A, C52A, C63A, C64A, C66A, C67A
 with sigma of 0.01
 C4A, C10A, C15A, C27A, C41A, C65A
 with sigma of 0.01
 C4A, C6A, C33A, C41A, C52A, C66A
 with sigma of 0.01
 C9A, C40A, C43A, C61A, C64A, C67A
 with sigma of 0.01
 C1B, C4B, C11B, C16B, C52B, C62B
 with sigma of 0.01
 C6B, C7B, C8B, C12B, C13B, C15B
 with sigma of 0.01
 C7B, C12B, C66B, C67B, C68B, C69B
 with sigma of 0.01
 C8B, C15B, C45B, C46B, C47B, C48B
 with sigma of 0.01
3. Uiso/Uaniso restraints and constraints
C1A \\sim C2A \\sim C4A \\sim C5A \\sim C6A \\sim C7A \\sim C8A \\sim C9A \\sim
C10A \\sim C11A \\sim C12A \\sim C13A \\sim C14A \\sim C15A \\sim C16A \\sim
C18A \\sim C19A \\sim C20A \\sim C21A \\sim C22A \\sim C23A \\sim C24A \\sim
C25A \\sim C26A \\sim C27A \\sim C28A \\sim C29A \\sim C30A \\sim C31A \\sim
C32A \\sim C33A \\sim C34A \\sim C36A \\sim C38A \\sim C39A \\sim C40A \\sim
C41A \\sim C42A \\sim C43A \\sim C44A \\sim C45A \\sim C47A \\sim C48A \\sim
C49A \\sim C50A \\sim C52A \\sim C53A \\sim C54A \\sim C56A \\sim C57A \\sim
C58A \\sim C59A \\sim C60A \\sim C61A \\sim C62A \\sim C63A \\sim C64A \\sim
C65A \\sim C66A \\sim C67A: within 2A with sigma of 0.02 and sigma for terminal
atoms of 0.04 within 2A
C1B \\sim C2B \\sim C3B \\sim C4B \\sim C5B \\sim C6B \\sim C7B \\sim C8B \\sim
C9B \\sim C10B \\sim C11B \\sim C12B \\sim C13B \\sim C14B \\sim C15B \\sim
C16B \\sim C17B \\sim C18B \\sim C19B \\sim C20B \\sim C21B \\sim C23B \\sim
C24B \\sim C25B \\sim C27B \\sim C28B \\sim C29B \\sim C32B \\sim C34B \\sim
C36B \\sim C37B \\sim C38B \\sim C39B \\sim C40B \\sim C41B \\sim C42B \\sim
C43B \\sim C44B \\sim C45B \\sim C46B \\sim C47B \\sim C48B \\sim C50B \\sim
C51B \\sim C52B \\sim C53B \\sim C55B \\sim C56B \\sim C57B \\sim C58B \\sim
C59B \\sim C60B \\sim C61B \\sim C62B \\sim C64B \\sim C65B \\sim C66B \\sim
C67B \\sim C68B \\sim C69B: within 2A with sigma of 0.02 and sigma for terminal
atoms of 0.04 within 2A
C106 \\sim C107 \\sim C108 \\sim C105: within 2A with sigma of 0.01 and sigma
for terminal atoms of 0.02 within 2A
C119 \\sim C5C \\sim C120 \\sim C4C \\sim C118 \\sim C6C \\sim C117: within 2A
with sigma of 0.01 and sigma for terminal atoms of 0.02 within 2A
C1C \\sim C96 \\sim C2C \\sim C95 \\sim C3C \\sim C94 \\sim C93: within 2A with
sigma of 0.01 and sigma for terminal atoms of 0.02 within 2A
C92 \\sim C89 \\sim C90 \\sim C91: within 2A with sigma of 0.01 and sigma for
terminal atoms of 0.02 within 2A
4. Others
 Sof(C1C)=Sof(H1CA)=Sof(H1CB)=Sof(H1CC)=Sof(C2C)=Sof(H2CA)=Sof(H2CB)=Sof(H2CC)=
 Sof(C3C)=Sof(H3CA)=Sof(H3CB)=Sof(H3CC)=1-FVAR(1)
 Sof(C94)=Sof(H94A)=Sof(H94B)=Sof(H94C)=Sof(C95)=Sof(H95A)=Sof(H95B)=Sof(H95C)=
 Sof(C96)=Sof(H96A)=Sof(H96B)=Sof(H96C)=FVAR(1)
 Sof(C4C)=Sof(H4CA)=Sof(H4CB)=Sof(H4CC)=Sof(C5C)=Sof(H5CA)=Sof(H5CB)=Sof(H5CC)=
 Sof(C6C)=Sof(H6CA)=Sof(H6CB)=Sof(H6CC)=1-FVAR(2)
 Sof(C118)=Sof(H11S)=Sof(H11T)=Sof(H11U)=Sof(C119)=Sof(H11V)=Sof(H11W)=
 Sof(H11X)=Sof(C120)=Sof(H12A)=Sof(H12B)=Sof(H12C)=FVAR(2)
5.a Riding coordinates:
 C2(H2), C4(H4), C5(H5), C6(H6), C9(H9), C10(H10), C11(H11), C12(H12),
 C13(H13), C16(H16), C17(H17), C18(H18), C20(H20), C21(H21), C23(H23), C24(H24),
  C28(H28), C33(H33), C34(H34), C35(H35), C36(H36), C39(H39), C50(H50),
 C52(H52), C54(H54), C55(H55), C56(H56), C66(H66), C67(H67), C70(H70), C72(H72),
  C75(H75), C76(H76), C83(H83), C84(H84), C86(H86), C87(H87), C90(H90A,H90B,
 H90C), C91(H91A,H91B,H91C), C92(H92A,H92B,H92C), C98(H98A,H98B,H98C), C99(H99A,
 H99B,H99C), C100(H10A,H10B,H10C), C102(H10D,H10E,H10F), C103(H10G,H10H,H10I),
 C104(H10J,H10K,H10L), C106(H10M,H10N,H10O), C107(H10P,H10Q,H10R), C108(H10S,
 H10T,H10U), C110(H11A,H11B,H11C), C111(H11D,H11E,H11F), C112(H11G,H11H,H11I),
 C114(H11J,H11K,H11L), C115(H11M,H11N,H11O), C116(H11P,H11Q,H11R), C2C(H2CA,
 H2CB,H2CC), C4C(H4CA,H4CB,H4CC), C5C(H5CA,H5CB,H5CC), C6C(H6CA,H6CB,H6CC)
5.b Aromatic/amide H refined with riding coordinates:
 C53(H53), C60(H60), C64(H64)
5.c Idealised Me refined as rotating group:
 C94(H94A,H94B,H94C), C95(H95A,H95B,H95C), C96(H96A,H96B,H96C), C118(H11S,H11T,
 H11U), C119(H11V,H11W,H11X), C120(H12A,H12B,H12C), C1C(H1CA,H1CB,H1CC),
 C3C(H3CA,H3CB,H3CC)
;
_platon_squeeze_void_probe_radius 1.20
_olex2_submission_special_instructions 'No special instructions were received'
_site XU

loop_
_space_group_symop_operation_xyz
'x, y, z'
'-x, y, -z+1/2'
'x+1/2, y+1/2, z'
'-x+1/2, y+1/2, -z+1/2'
'-x, -y, -z'
'x, -y, z-1/2'
'-x+1/2, -y+1/2, -z'
'x+1/2, -y+1/2, z-1/2'

loop_
_atom_site_label
_atom_site_type_symbol
_atom_site_fract_x
_atom_site_fract_y
_atom_site_fract_z
_atom_site_U_iso_or_equiv
_atom_site_adp_type
_atom_site_occupancy
_atom_site_site_symmetry_order
_atom_site_calc_flag
_atom_site_refinement_flags_posn
_atom_site_refinement_flags_adp
_atom_site_refinement_flags_occupancy
_atom_site_disorder_assembly
_atom_site_disorder_group
N1 N 0.9093(2) -0.1699(5) 0.6720(2) 0.103(3) Uani 1 1 d . . . . .
N2 N 0.8947(2) -0.0962(5) 0.6227(2) 0.101(3) Uani 1 1 d . . . . .
N3 N 1.0413(2) 0.2759(5) 0.62787(19) 0.091(2) Uani 1 1 d . . . . .
N4 N 1.05123(19) 0.3758(4) 0.6689(2) 0.091(2) Uani 1 1 d . . . . .
C1 C 0.9348(3) -0.1520(6) 0.6933(3) 0.103(3) Uani 1 1 d . . . . .
C2 C 0.9615(3) -0.1690(6) 0.6886(3) 0.111(4) Uani 1 1 d . . . . .
H2 H 0.962907 -0.186925 0.670319 0.134 Uiso 1 1 d R U . . .
C3 C 0.9862(2) -0.1334(6) 0.7379(3) 0.103(3) Uani 1 1 d . . . . .
C4 C 0.9865(3) -0.1588(6) 0.7107(3) 0.112(4) Uani 1 1 d . . . . .
H4 H 1.004572 -0.169535 0.706950 0.134 Uiso 1 1 d R U . . .
C5 C 0.9346(3) -0.1225(7) 0.7199(3) 0.115(4) Uani 1 1 d . . . . .
H5 H 0.916817 -0.109040 0.723652 0.138 Uiso 1 1 d R U . . .
C6 C 0.9601(3) -0.1151(6) 0.7413(3) 0.116(4) Uani 1 1 d . . . . .
H6 H 0.959170 -0.095313 0.759406 0.139 Uiso 1 1 d R U . . .
C7 C 0.9158(2) -0.0399(7) 0.6231(3) 0.100(3) Uani 1 1 d . . . . .
C8 C 0.9572(3) 0.0647(8) 0.6253(3) 0.114(4) Uani 1 1 d . . . . .
C9 C 0.9614(3) -0.0024(7) 0.6158(3) 0.113(4) Uani 1 1 d . . . . .
H9 H 0.978303 -0.012470 0.609588 0.135 Uiso 1 1 d R U . . .
C10 C 0.9413(3) -0.0538(7) 0.6153(3) 0.115(4) Uani 1 1 d . . . . .
H10 H 0.944588 -0.097965 0.608534 0.138 Uiso 1 1 d R U . . .
C11 C 0.9107(3) 0.0233(7) 0.6318(3) 0.109(4) Uani 1 1 d . . . . .
H11 H 0.893822 0.032235 0.638206 0.131 Uiso 1 1 d R U . . .
C12 C 0.9311(3) 0.0756(6) 0.6327(3) 0.107(4) Uani 1 1 d . . . . .
H12 H 0.926890 0.120604 0.637780 0.129 Uiso 1 1 d R U . . .
C13 C 0.9916(3) 0.2377(7) 0.6184(3) 0.116(4) Uani 1 1 d . . . . .
H13 H 0.985241 0.281621 0.611002 0.140 Uiso 1 1 d R U . . .
C14 C 1.0208(3) 0.2245(7) 0.6289(3) 0.098(3) Uani 1 1 d . . . . .
C15 C 0.9793(3) 0.1182(7) 0.6264(3) 0.107(4) Uani 1 1 d . . . . .
C16 C 0.9711(3) 0.1859(8) 0.6171(3) 0.117(4) Uani 1 1 d . . . . .
H16 H 0.951107 0.195843 0.610679 0.140 Uiso 1 1 d R U . . .
C17 C 1.0286(3) 0.1594(7) 0.6396(3) 0.113(4) Uani 1 1 d . . . . .
H17 H 1.048266 0.149354 0.648229 0.135 Uiso 1 1 d R U . . .
C18 C 1.0079(3) 0.1088(7) 0.6376(3) 0.116(4) Uani 1 1 d . . . . .
H18 H 1.014300 0.065283 0.645439 0.139 Uiso 1 1 d R U . . .
C19 C 1.0369(3) 0.3701(6) 0.6917(3) 0.095(3) Uani 1 1 d . . . . .
C20 C 1.0072(3) 0.3873(6) 0.6866(3) 0.108(4) Uani 1 1 d . . . . .
H20 H 0.996840 0.399035 0.667397 0.130 Uiso 1 1 d R U . . .
C21 C 0.9935(3) 0.3840(6) 0.7094(3) 0.117(4) Uani 1 1 d . . . . .
H21 H 0.973654 0.395256 0.705488 0.140 Uiso 1 1 d R U . . .
C22 C 1.0081(3) 0.3664(7) 0.7379(3) 0.112(4) Uani 1 1 d . . . . .
C23 C 1.0508(3) 0.3487(6) 0.7200(3) 0.112(4) Uani 1 1 d . . . . .
H23 H 1.070290 0.334049 0.723696 0.135 Uiso 1 1 d R U . . .
C24 C 1.0370(3) 0.3469(7) 0.7425(3) 0.119(4) Uani 1 1 d . . . . .
H24 H 1.047161 0.332225 0.761427 0.142 Uiso 1 1 d R U . . .
C25 C 0.9120(2) -0.2015(7) 0.6457(3) 0.097(3) Uani 1 1 d . . . . .
C26 C 0.9046(2) -0.1640(6) 0.6204(3) 0.094(3) Uani 1 1 d . . . . .
C27 C 0.9293(2) -0.3715(8) 0.6173(3) 0.105(4) Uani 1 1 d . . . . .
C28 C 0.9300(3) -0.4001(7) 0.5892(4) 0.119(4) Uani 1 1 d . . . . .
H28 H 0.935703 -0.446285 0.588509 0.143 Uiso 1 1 d R U . . .
C29 C 0.9197(2) -0.2731(7) 0.6460(3) 0.098(3) Uani 1 1 d . . . . .
C30 C 0.8902(3) -0.1919(8) 0.5387(3) 0.114(4) Uani 1 1 d . . . . .
C31 C 0.9038(2) -0.1943(7) 0.5917(3) 0.096(3) Uani 1 1 d . . . . .
C32 C 0.9212(2) -0.3015(7) 0.6182(3) 0.099(3) Uani 1 1 d . . . . .
C33 C 0.9217(3) -0.3644(8) 0.5639(3) 0.118(4) Uani 1 1 d . . . . .
H33 H 0.922276 -0.385094 0.545932 0.141 Uiso 1 1 d R U . . .
C34 C 0.9247(2) -0.3136(7) 0.6702(3) 0.110(4) Uani 1 1 d . . . . .
H34 H 0.922894 -0.294216 0.688099 0.132 Uiso 1 1 d R U . . .
C35 C 0.9350(2) -0.4101(7) 0.6431(3) 0.116(4) Uani 1 1 d . . . . .
H35 H 0.940984 -0.456157 0.642434 0.139 Uiso 1 1 d R U . . .
C36 C 0.8930(2) -0.1615(7) 0.5651(3) 0.107(4) Uani 1 1 d . . . . .
H36 H 0.887165 -0.115276 0.565627 0.129 Uiso 1 1 d R U . . .
C37 C 0.9319(3) -0.3817(8) 0.6697(3) 0.116(4) Uani 1 1 d . . . . .
C38 C 0.9133(2) -0.2626(7) 0.5920(3) 0.096(3) Uani 1 1 d . . . . .
C39 C 0.9009(3) -0.2578(9) 0.5379(3) 0.124(4) Uani 1 1 d . . . . .
H39 H 0.901185 -0.277029 0.519555 0.149 Uiso 1 1 d R U . . .
C40 C 0.9118(3) -0.2949(8) 0.5638(3) 0.108(4) Uani 1 1 d . . . . .
C41 C 0.8379(3) -0.0925(7) 0.6793(3) 0.105(4) Uani 1 1 d . . . . .
C42 C 0.8765(2) -0.0909(6) 0.6423(3) 0.099(3) Uani 1 1 d . . . . .
C43 C 0.8829(2) -0.1283(6) 0.6674(3) 0.097(3) Uani 1 1 d . . . . .
C44 C 0.8305(3) -0.0551(6) 0.6533(3) 0.105(4) Uani 1 1 d . . . . .
C45 C 0.8487(3) -0.0552(6) 0.6330(3) 0.106(4) Uani 1 1 d . . . . .
C46 C 0.8643(3) -0.1328(6) 0.6863(3) 0.105(4) Uani 1 1 d . . . . .
C47 C 0.8133(3) 0.0127(7) 0.5970(3) 0.120(4) Uani 1 1 d . . . . .
C48 C 0.8191(3) -0.0960(8) 0.6975(3) 0.124(4) Uani 1 1 d . . . . .
C49 C 0.8039(3) -0.0180(7) 0.6437(4) 0.118(4) Uani 1 1 d . . . . .
C50 C 0.8401(3) -0.0206(6) 0.6060(3) 0.112(4) Uani 1 1 d . . . . .
H50 H 0.852410 -0.018635 0.593093 0.134 Uiso 1 1 d R U . . .
C51 C 0.8502(3) -0.1781(8) 0.7296(3) 0.119(4) Uani 1 1 d . . . . .
C52 C 0.7964(3) 0.0125(7) 0.6169(4) 0.133(5) Uani 1 1 d . . . . .
H52 H 0.778015 0.033773 0.611384 0.160 Uiso 1 1 d R U . . .
C53 C 0.8683(3) -0.1737(7) 0.7104(3) 0.114(4) Uani 1 1 d . . . . .
H53 H 0.884989 -0.201840 0.714613 0.136 Uiso 1 1 calc R U . . .
C54 C 0.7930(3) -0.0554(9) 0.6902(4) 0.144(5) Uani 1 1 d . . . . .
H54 H 0.781488 -0.050172 0.703750 0.173 Uiso 1 1 d R U . . .
C55 C 0.7852(3) -0.0235(9) 0.6642(4) 0.151(6) Uani 1 1 d . . . . .
H55 H 0.766675 -0.002722 0.658517 0.181 Uiso 1 1 d R U . . .
C56 C 0.8256(3) -0.1373(8) 0.7224(3) 0.130(4) Uani 1 1 d . . . . .
H56 H 0.813116 -0.137223 0.735136 0.156 Uiso 1 1 d R U . . .
C57 C 1.0928(3) 0.2359(6) 0.6427(3) 0.091(3) Uani 1 1 d . . . . .
C58 C 1.0745(3) 0.3294(6) 0.6677(3) 0.095(3) Uani 1 1 d . . . . .
C59 C 1.0694(3) 0.2798(6) 0.6470(3) 0.095(3) Uani 1 1 d . . . . .
C60 C 1.0883(3) 0.1875(6) 0.6208(3) 0.102(4) Uani 1 1 d . . . . .
H60 H 1.069793 0.184867 0.607736 0.123 Uiso 1 1 calc R U . . .
C61 C 1.1255(3) 0.2980(8) 0.6820(3) 0.111(4) Uani 1 1 d . . . . .
C62 C 1.1204(3) 0.2459(7) 0.6608(3) 0.097(3) Uani 1 1 d . . . . .
C63 C 1.1035(3) 0.3424(6) 0.6859(3) 0.092(3) Uani 1 1 d . . . . .
C64 C 1.1352(4) 0.1551(7) 0.6335(4) 0.135(5) Uani 1 1 d D . . . .
H64 H 1.150220 0.128534 0.629262 0.161 Uiso 1 1 calc R U . . .
C65 C 1.1438(3) 0.2016(8) 0.6567(3) 0.113(4) Uani 1 1 d . . . . .
C66 C 1.1716(4) 0.2169(9) 0.6742(4) 0.152(5) Uani 1 1 d . . . . .
H66 H 1.187716 0.192591 0.671061 0.183 Uiso 1 1 d R U . . .
C67 C 1.1108(3) 0.3993(7) 0.7049(3) 0.106(4) Uani 1 1 d . . . . .
H67 H 1.095696 0.429476 0.706400 0.128 Uiso 1 1 d R U . . .
C68 C 1.1388(3) 0.4139(8) 0.7213(3) 0.126(4) Uani 1 1 d . . . . .
C69 C 1.1555(3) 0.3094(9) 0.6994(3) 0.131(4) Uani 1 1 d . . . . .
C70 C 1.1770(3) 0.2660(9) 0.6956(4) 0.164(6) Uani 1 1 d . . . . .
H70 H 1.196034 0.271233 0.707508 0.197 Uiso 1 1 d R U . . .
C71 C 1.1090(3) 0.1431(8) 0.6169(3) 0.117(4) Uani 1 1 d . . . . .
C72 C 1.1605(3) 0.3672(8) 0.7184(3) 0.124(4) Uani 1 1 d . . . . .
H72 H 1.179710 0.374371 0.729508 0.149 Uiso 1 1 d R U . . .
C74 C 1.0041(2) 0.5483(7) 0.5950(3) 0.097(3) Uani 1 1 d . . . . .
C75 C 0.9912(2) 0.5618(7) 0.5642(3) 0.107(4) Uani 1 1 d . . . . .
H75 H 0.985503 0.606850 0.558001 0.128 Uiso 1 1 d R U . . .
C76 C 1.0105(2) 0.5962(7) 0.6158(3) 0.109(4) Uani 1 1 d . . . . .
H76 H 1.004508 0.641244 0.610078 0.131 Uiso 1 1 d R U . . .
C77 C 1.0261(2) 0.4645(7) 0.6324(3) 0.096(3) Uani 1 1 d . . . . .
C78 C 1.0300(2) 0.3446(7) 0.6188(3) 0.096(3) Uani 1 1 d . . . . .
C79 C 1.0352(2) 0.3939(7) 0.6398(3) 0.088(3) Uani 1 1 d . . . . .
C80 C 1.0059(2) 0.3263(7) 0.5365(3) 0.101(3) Uani 1 1 d . . . . .
C81 C 1.0180(2) 0.3592(7) 0.5883(3) 0.093(3) Uani 1 1 d . . . . .
C82 C 1.0127(2) 0.4793(7) 0.6026(3) 0.093(3) Uani 1 1 d . . . . .
C83 C 0.9875(2) 0.5110(8) 0.5430(3) 0.113(4) Uani 1 1 d . . . . .
H83 H 0.978342 0.521366 0.523251 0.136 Uiso 1 1 d R U . . .
C84 C 1.0165(2) 0.3091(6) 0.5657(3) 0.098(3) Uani 1 1 d . . . . .
H84 H 1.023182 0.264281 0.571032 0.117 Uiso 1 1 d R U . . .
C85 C 0.9967(2) 0.4434(7) 0.5500(3) 0.095(3) Uani 1 1 d . . . . .
C86 C 1.0323(2) 0.5182(8) 0.6523(3) 0.107(4) Uani 1 1 d . . . . .
H86 H 1.042597 0.508502 0.671808 0.128 Uiso 1 1 d R U . . .
C87 C 0.9951(2) 0.3933(7) 0.5293(3) 0.101(3) Uani 1 1 d . . . . .
H87 H 0.987075 0.403634 0.509332 0.121 Uiso 1 1 d R U . . .
C88 C 1.0080(2) 0.4268(6) 0.5807(3) 0.088(3) Uani 1 1 d . . . . .
C89 C 0.8052(4) 0.0478(10) 0.5673(4) 0.167(5) Uani 1 1 d . U . . .
C90 C 0.8285(3) 0.0732(9) 0.5564(4) 0.183(6) Uani 1 1 d . U . . .
H90A H 0.836409 0.036360 0.546758 0.275 Uiso 1 1 d R U . . .
H90B H 0.843849 0.092360 0.572128 0.275 Uiso 1 1 d R U . . .
H90C H 0.820699 0.108970 0.542177 0.275 Uiso 1 1 d R U . . .
C91 C 0.7849(3) 0.1098(8) 0.5679(4) 0.187(6) Uani 1 1 d . U . . .
H91A H 0.797973 0.148292 0.574518 0.280 Uiso 1 1 d R U . . .
H91B H 0.772363 0.103732 0.581197 0.280 Uiso 1 1 d R U . . .
H91C H 0.773153 0.119042 0.548148 0.280 Uiso 1 1 d R U . . .
C92 C 0.7849(4) -0.0013(10) 0.5472(4) 0.212(7) Uani 1 1 d . U . . .
H92A H 0.795982 -0.019505 0.534082 0.319 Uiso 1 1 d R U . . .
H92B H 0.766713 0.017745 0.535692 0.319 Uiso 1 1 d R U . . .
H92C H 0.780863 -0.038015 0.559692 0.319 Uiso 1 1 d R U . . .
C93 C 0.8565(4) -0.2237(11) 0.7560(4) 0.170(5) Uani 1 1 d . U . . .
C97 C 0.8775(4) -0.1520(9) 0.5106(4) 0.143(5) Uani 1 1 d . . . . .
C98 C 0.8972(5) -0.0934(9) 0.5071(4) 0.218(9) Uani 1 1 d . . . . .
H98A H 0.904043 -0.103937 0.489686 0.327 Uiso 1 1 d R U . . .
H98B H 0.913363 -0.095847 0.524476 0.327 Uiso 1 1 d R U . . .
H98C H 0.888933 -0.047507 0.505306 0.327 Uiso 1 1 d R U . . .
C99 C 0.8499(4) -0.1160(10) 0.5129(4) 0.209(8) Uani 1 1 d . . . . .
H99A H 0.835438 -0.111635 0.494207 0.314 Uiso 1 1 d R U . . .
H99B H 0.854948 -0.070695 0.521277 0.314 Uiso 1 1 d R U . . .
H99C H 0.841948 -0.143535 0.526327 0.314 Uiso 1 1 d R U . . .
C100 C 0.8696(5) -0.1919(9) 0.4836(4) 0.225(9) Uani 1 1 d . . . . .
H10A H 0.861136 -0.166453 0.465684 0.338 Uiso 1 1 d R U . . .
H10B H 0.856056 -0.226893 0.486604 0.338 Uiso 1 1 d R U . . .
H10C H 0.887576 -0.213583 0.481884 0.338 Uiso 1 1 d R U . . .
C101 C 0.9375(3) -0.4265(8) 0.6973(3) 0.120(4) Uani 1 1 d . . . . .
C102 C 0.9239(4) -0.3956(9) 0.7204(3) 0.185(7) Uani 1 1 d . . . . .
H10D H 0.921716 -0.428330 0.735371 0.278 Uiso 1 1 d R U . . .
H10E H 0.904956 -0.378330 0.710021 0.278 Uiso 1 1 d R U . . .
H10F H 0.936056 -0.357620 0.729711 0.278 Uiso 1 1 d R U . . .
C103 C 0.9687(3) -0.4397(9) 0.7105(4) 0.190(7) Uani 1 1 d . . . . .
H10G H 0.977388 -0.462418 0.696287 0.285 Uiso 1 1 d R U . . .
H10H H 0.971088 -0.468298 0.727877 0.285 Uiso 1 1 d R U . . .
H10I H 0.978168 -0.395668 0.715917 0.285 Uiso 1 1 d R U . . .
C104 C 0.9230(3) -0.4976(9) 0.6900(4) 0.172(6) Uani 1 1 d . . . . .
H10J H 0.930283 -0.516413 0.674000 0.259 Uiso 1 1 d R U . . .
H10K H 0.901983 -0.492673 0.683540 0.259 Uiso 1 1 d R U . . .
H10L H 0.927913 -0.528363 0.706790 0.259 Uiso 1 1 d R U . . .
C105 C 1.0055(4) 0.2719(8) 0.5122(3) 0.137(4) Uani 1 1 d . U . . .
C106 C 1.0067(4) 0.2016(8) 0.5235(3) 0.179(6) Uani 1 1 d . U . . .
H10M H 1.010228 0.166484 0.510054 0.269 Uiso 1 1 d R U . . .
H10N H 0.988178 0.192884 0.528104 0.269 Uiso 1 1 d R U . . .
H10O H 1.022168 0.200594 0.541504 0.269 Uiso 1 1 d R U . . .
C107 C 1.0316(4) 0.2836(8) 0.5004(3) 0.179(6) Uani 1 1 d . U . . .
H10P H 1.049194 0.273980 0.515586 0.269 Uiso 1 1 d R U . . .
H10Q H 1.031855 0.331190 0.494136 0.269 Uiso 1 1 d R U . . .
H10R H 1.030645 0.253440 0.483686 0.269 Uiso 1 1 d R U . . .
C108 C 0.9797(3) 0.2760(8) 0.4865(3) 0.186(6) Uani 1 1 d . U . . .
H10S H 0.979147 0.237438 0.473214 0.280 Uiso 1 1 d R U . . .
H10T H 0.981197 0.318638 0.476124 0.280 Uiso 1 1 d R U . . .
H10U H 0.962067 0.276558 0.493434 0.280 Uiso 1 1 d R U . . .
C109 C 1.0331(3) 0.6448(7) 0.6667(3) 0.112(4) Uani 1 1 d . . . . .
C110 C 1.0446(3) 0.6201(7) 0.6986(3) 0.154(5) Uani 1 1 d . . . . .
H11A H 1.062232 0.593784 0.699711 0.231 Uiso 1 1 d R U . . .
H11B H 1.030161 0.590954 0.704041 0.231 Uiso 1 1 d R U . . .
H11C H 1.048972 0.658894 0.712051 0.231 Uiso 1 1 d R U . . .
C111 C 1.0570(3) 0.6858(7) 0.6583(3) 0.151(5) Uani 1 1 d . . . . .
H11D H 1.073844 0.657624 0.658229 0.226 Uiso 1 1 d R U . . .
H11E H 1.062834 0.724044 0.671839 0.226 Uiso 1 1 d R U . . .
H11F H 1.048634 0.703314 0.638639 0.226 Uiso 1 1 d R U . . .
C112 C 1.0074(3) 0.6935(7) 0.6658(3) 0.152(5) Uani 1 1 d . . . . .
H11G H 1.012682 0.727981 0.681218 0.228 Uiso 1 1 d R U . . .
H11H H 0.990183 0.668991 0.667848 0.228 Uiso 1 1 d R U . . .
H11I H 1.003393 0.715711 0.646648 0.228 Uiso 1 1 d R U . . .
C113 C 1.1039(3) 0.0853(8) 0.5940(4) 0.136(5) Uani 1 1 d . . . . .
C114 C 1.1312(3) 0.0623(8) 0.5842(3) 0.176(6) Uani 1 1 d . . . . .
H11J H 1.123583 0.038455 0.565695 0.263 Uiso 1 1 d R U . . .
H11K H 1.142023 0.030095 0.598745 0.263 Uiso 1 1 d R U . . .
H11L H 1.144053 0.099085 0.581285 0.263 Uiso 1 1 d R U . . .
C115 C 1.0809(4) 0.1051(9) 0.5666(4) 0.201(8) Uani 1 1 d . . . . .
H11M H 1.089085 0.143151 0.557919 0.301 Uiso 1 1 d R U . . .
H11N H 1.062605 0.119291 0.570489 0.301 Uiso 1 1 d R U . . .
H11O H 1.077585 0.066421 0.553109 0.301 Uiso 1 1 d R U . . .
C116 C 1.0926(4) 0.0216(9) 0.6091(4) 0.211(8) Uani 1 1 d . . . . .
H11P H 1.074151 0.029863 0.614167 0.316 Uiso 1 1 d R U . . .
H11Q H 1.107601 0.012983 0.627007 0.316 Uiso 1 1 d R U . . .
H11R H 1.090651 -0.018177 0.596247 0.316 Uiso 1 1 d R U . . .
C117 C 1.1452(3) 0.4745(8) 0.7423(3) 0.160(5) Uani 1 1 d D U . . .
C121 C 1.0246(3) 0.5870(7) 0.6447(3) 0.106(4) Uani 1 1 d . . . . .
C94 C 0.8562(7) -0.1835(16) 0.7838(6) 0.193(8) Uani 0.678(13) 1 d . U P A 1
H94A H 0.852413 -0.214606 0.798615 0.289 Uiso 0.678(13) 1 calc R U P A 1
H94B H 0.841162 -0.148540 0.779282 0.289 Uiso 0.678(13) 1 calc R U P A 1
H94C H 0.875025 -0.161573 0.791319 0.289 Uiso 0.678(13) 1 calc R U P A 1
C95 C 0.8844(5) -0.2656(15) 0.7625(5) 0.170(7) Uani 0.678(13) 1 d . U P A 1
H95A H 0.901032 -0.234731 0.765981 0.255 Uiso 0.678(13) 1 calc R U P A 1
H95B H 0.884555 -0.295172 0.745853 0.255 Uiso 0.678(13) 1 calc R U P A 1
H95C H 0.885584 -0.293614 0.779941 0.255 Uiso 0.678(13) 1 calc R U P A 1
C96 C 0.8336(6) -0.2811(14) 0.7523(6) 0.184(7) Uani 0.678(13) 1 d . U P A 1
H96A H 0.842613 -0.322467 0.762166 0.276 Uiso 0.678(13) 1 calc R U P A 1
H96B H 0.825717 -0.290572 0.731530 0.276 Uiso 0.678(13) 1 calc R U P A 1
H96C H 0.818024 -0.266596 0.761051 0.276 Uiso 0.678(13) 1 calc R U P A 1
C118 C 1.1783(3) 0.4844(15) 0.7557(6) 0.175(7) Uani 0.594(15) 1 d D U P B 1
H11S H 1.185808 0.446175 0.768685 0.262 Uiso 0.594(15) 1 calc R U P B 1
H11T H 1.181566 0.527095 0.766808 0.262 Uiso 0.594(15) 1 calc R U P B 1
H11U H 1.188266 0.486300 0.739933 0.262 Uiso 0.594(15) 1 calc R U P B 1
C119 C 1.1302(6) 0.4589(14) 0.7676(5) 0.174(7) Uani 0.594(15) 1 d D U P B 1
H11V H 1.144898 0.455490 0.786176 0.261 Uiso 0.594(15) 1 calc R U P B 1
H11W H 1.119679 0.415806 0.763628 0.261 Uiso 0.594(15) 1 calc R U P B 1
H11X H 1.116798 0.495817 0.768831 0.261 Uiso 0.594(15) 1 calc R U P B 1
C120 C 1.1315(6) 0.5392(12) 0.7253(5) 0.176(8) Uani 0.594(15) 1 d D U P B 1
H12A H 1.140141 0.547324 0.708880 0.265 Uiso 0.594(15) 1 calc R U P B 1
H12B H 1.134977 0.578685 0.738412 0.265 Uiso 0.594(15) 1 calc R U P B 1
H12C H 1.110676 0.532311 0.717907 0.265 Uiso 0.594(15) 1 calc R U P B 1
C1C C 0.8350(9) -0.213(3) 0.7773(12) 0.180(9) Uani 0.322(13) 1 d D U P A 2
H1CA H 0.840177 -0.245148 0.793711 0.271 Uiso 0.322(13) 1 calc R U P A 2
H1CB H 0.815055 -0.221500 0.766359 0.271 Uiso 0.322(13) 1 calc R U P A 2
H1CC H 0.836737 -0.166330 0.784820 0.271 Uiso 0.322(13) 1 calc R U P A 2
C2C C 0.8591(13) -0.291(2) 0.7463(11) 0.183(9) Uani 0.322(13) 1 d D U P A 2
H2CA H 0.863629 -0.322989 0.762762 0.274 Uiso 0.322(13) 1 d R U P A 2
H2CB H 0.873999 -0.294009 0.735412 0.274 Uiso 0.322(13) 1 d R U P A 2
H2CC H 0.840359 -0.303269 0.733312 0.274 Uiso 0.322(13) 1 d R U P A 2
C3C C 0.8882(9) -0.194(3) 0.7765(10) 0.177(8) Uani 0.322(13) 1 d D U P A 2
H3CA H 0.896935 -0.163331 0.764724 0.266 Uiso 0.322(13) 1 calc R U P A 2
H3CB H 0.901230 -0.232053 0.783545 0.266 Uiso 0.322(13) 1 calc R U P A 2
H3CC H 0.884808 -0.168597 0.793280 0.266 Uiso 0.322(13) 1 calc R U P A 2
C4C C 1.1705(7) 0.5179(19) 0.7353(8) 0.173(8) Uani 0.406(15) 1 d D U P B 2
H4CA H 1.191224 0.508506 0.740856 0.260 Uiso 0.406(15) 1 d R U P B 2
H4CB H 1.166893 0.563437 0.742186 0.260 Uiso 0.406(15) 1 d R U P B 2
H4CC H 1.163483 0.516046 0.713986 0.260 Uiso 0.406(15) 1 d R U P B 2
C5C C 1.1185(6) 0.522(2) 0.7406(9) 0.171(8) Uani 0.406(15) 1 d D U P B 2
H5CA H 1.116721 0.561188 0.727215 0.256 Uiso 0.406(15) 1 d R U P B 2
H5CB H 1.121601 0.538918 0.760655 0.256 Uiso 0.406(15) 1 d R U P B 2
H5CC H 1.100871 0.494988 0.735405 0.256 Uiso 0.406(15) 1 d R U P B 2
C6C C 1.1549(9) 0.4434(18) 0.7735(5) 0.175(8) Uani 0.406(15) 1 d D U P B 2
H6CA H 1.171929 0.465375 0.786076 0.262 Uiso 0.406(15) 1 d R U P B 2
H6CB H 1.159049 0.394995 0.771316 0.262 Uiso 0.406(15) 1 d R U P B 2
H6CC H 1.138589 0.447835 0.782366 0.262 Uiso 0.406(15) 1 d R U P B 2
C1A C 0.7410(3) 0.7449(6) 0.4574(3) 0.246(7) Uani 1 1 d D U . . .
C2A C 0.7747(2) 0.9072(8) 0.4634(2) 0.234(7) Uani 1 1 d D U . . .
C4A C 0.6625(3) 0.8254(7) 0.3400(2) 0.231(7) Uani 1 1 d D U . . .
C5A C 0.7411(4) 1.0363(7) 0.4165(4) 0.245(7) Uani 1 1 d D U . . .
C6A C 0.7179(3) 0.8237(7) 0.3295(2) 0.225(6) Uani 1 1 d D U . . .
C7A C 0.6652(3) 0.9957(6) 0.3908(3) 0.239(7) Uani 1 1 d D U . . .
C8A C 0.7627(4) 1.0035(8) 0.4337(4) 0.243(7) Uani 1 1 d D U . . .
C9A C 0.7451(3) 0.6989(6) 0.4107(3) 0.247(7) Uani 1 1 d D U . . .
C10A C 0.6698(3) 0.9500(6) 0.3436(3) 0.234(7) Uani 1 1 d D U . . .
C11A C 0.7668(2) 0.7829(6) 0.4599(3) 0.235(7) Uani 1 1 d D U . . .
C12A C 0.7791(2) 0.9578(6) 0.3924(3) 0.230(7) Uani 1 1 d D U . . .
C13A C 0.7588(4) 0.9681(9) 0.4598(3) 0.238(7) Uani 1 1 d D U . . .
C14A C 0.7451(3) 0.9502(6) 0.3477(2) 0.235(6) Uani 1 1 d D U . . .
C15A C 0.6439(3) 0.8925(10) 0.3753(3) 0.249(7) Uani 1 1 d D U . . .
C16A C 0.7614(2) 0.8879(7) 0.3519(2) 0.229(6) Uani 1 1 d D U . . .
C18A C 0.6474(3) 0.8970(10) 0.4072(3) 0.233(6) Uani 1 1 d D U . . .
C19A C 0.6607(3) 0.9610(7) 0.4160(3) 0.243(7) Uani 1 1 d D U . . .
C20A C 0.7316(4) 0.9714(9) 0.4652(3) 0.244(7) Uani 1 1 d D U . . .
C21A C 0.7353(3) 0.8493(8) 0.4785(2) 0.216(6) Uani 1 1 d D U . . .
C22A C 0.6813(3) 0.9653(7) 0.4428(3) 0.239(7) Uani 1 1 d D U . . .
C23A C 0.7301(3) 0.7029(6) 0.4329(3) 0.251(7) Uani 1 1 d D U . . .
C24A C 0.6545(3) 0.8395(9) 0.4247(4) 0.243(7) Uani 1 1 d D U . . .
C25A C 0.6961(3) 0.6958(5) 0.3887(3) 0.247(7) Uani 1 1 d D U . . .
C26A C 0.7828(2) 0.9627(6) 0.4228(3) 0.230(7) Uani 1 1 d D U . . .
C27A C 0.6550(3) 0.9539(6) 0.3660(3) 0.241(7) Uani 1 1 d D U . . .
C28A C 0.7826(2) 0.8932(8) 0.3796(3) 0.233(6) Uani 1 1 d D U . . .
C29A C 0.6580(3) 0.7759(7) 0.4110(4) 0.235(7) Uani 1 1 d D U . . .
C30A C 0.6999(3) 0.7005(6) 0.4195(3) 0.237(7) Uani 1 1 d D U . . .
C31A C 0.7482(3) 0.8248(7) 0.3430(2) 0.233(6) Uani 1 1 d D U . . .
C32A C 0.7817(2) 0.7787(6) 0.4376(3) 0.244(7) Uani 1 1 d D U . . .
C33A C 0.7018(3) 0.8845(7) 0.32531(19) 0.213(6) Uani 1 1 d D U . . .
C34A C 0.7558(3) 0.9930(6) 0.3731(3) 0.235(7) Uani 1 1 d D U . . .
C36A C 0.7932(2) 0.8402(8) 0.4281(3) 0.244(7) Uani 1 1 d D U . . .
C38A C 0.7156(3) 0.9485(6) 0.3345(2) 0.229(7) Uani 1 1 d D U . . .
C39A C 0.7214(3) 0.7859(6) 0.4691(2) 0.235(7) Uani 1 1 d D U . . .
C40A C 0.7770(3) 0.7709(6) 0.3892(3) 0.252(7) Uani 1 1 d D U . . .
C41A C 0.6736(3) 0.8861(7) 0.3305(2) 0.226(7) Uani 1 1 d D U . . .
C42A C 0.7194(3) 0.9102(8) 0.4749(2) 0.225(6) Uani 1 1 d D U . . .
C43A C 0.7708(3) 0.7366(6) 0.4130(3) 0.254(7) Uani 1 1 d D U . . .
C44A C 0.7634(2) 0.8468(8) 0.4728(2) 0.234(7) Uani 1 1 d D U . . .
C45A C 0.7896(2) 0.8355(8) 0.3970(3) 0.241(7) Uani 1 1 d D U . . .
C47A C 0.6890(3) 0.9074(8) 0.4613(3) 0.239(6) Uani 1 1 d D U . . .
C48A C 0.7071(4) 1.0051(8) 0.4449(4) 0.253(7) Uani 1 1 d D U . . .
C49A C 0.6957(3) 0.9894(6) 0.3462(3) 0.242(7) Uani 1 1 d D U . . .
C50A C 0.6546(3) 0.7712(7) 0.3817(4) 0.231(7) Uani 1 1 d D U . . .
C52A C 0.7065(3) 0.7638(6) 0.3390(2) 0.246(7) Uani 1 1 d D U . . .
C53A C 0.7363(3) 1.0329(6) 0.3845(3) 0.248(7) Uani 1 1 d D U . . .
C54A C 0.6808(3) 0.7408(6) 0.4310(3) 0.235(7) Uani 1 1 d D U . . .
C56A C 0.6918(3) 0.7835(7) 0.4560(3) 0.243(7) Uani 1 1 d D U . . .
C57A C 0.6756(3) 0.8444(8) 0.4522(3) 0.236(6) Uani 1 1 d D U . . .
C58A C 0.6907(3) 1.0346(6) 0.3935(3) 0.245(7) Uani 1 1 d D U . . .
C59A C 0.7060(3) 1.0309(6) 0.3708(3) 0.255(7) Uani 1 1 d D U . . .
C60A C 0.7116(4) 1.0386(7) 0.4211(5) 0.250(7) Uani 1 1 d D U . . .
C61A C 0.7560(3) 0.7664(6) 0.3616(3) 0.248(7) Uani 1 1 d D U . . .
C62A C 0.7899(2) 0.9037(8) 0.4407(3) 0.236(7) Uani 1 1 d D U . . .
C63A C 0.6739(3) 0.7302(6) 0.3693(3) 0.245(7) Uani 1 1 d D U . . .
C64A C 0.7298(3) 0.7285(6) 0.3587(3) 0.265(7) Uani 1 1 d D U . . .
C65A C 0.6475(3) 0.8301(9) 0.3627(3) 0.247(7) Uani 1 1 d D U . . .
C66A C 0.6788(3) 0.7647(6) 0.3442(2) 0.234(7) Uani 1 1 d D U . . .
C67A C 0.7245(3) 0.6949(5) 0.3833(3) 0.251(7) Uani 1 1 d D U . . .
C1B C 0.8838(4) 0.5319(8) 0.3645(3) 0.247(7) Uani 1 1 d D U . . .
C2B C 0.8270(4) 0.3217(11) 0.4003(5) 0.294(8) Uani 1 1 d D U . . .
C3B C 0.8843(4) 0.3367(9) 0.3922(5) 0.268(7) Uani 1 1 d D U . . .
C4B C 0.8519(4) 0.6185(8) 0.3756(3) 0.278(8) Uani 1 1 d D U . . .
C5B C 0.8871(4) 0.4605(9) 0.3618(5) 0.243(7) Uani 1 1 d D U . . .
C6B C 0.7948(3) 0.4620(8) 0.4464(4) 0.241(7) Uani 1 1 d D U . . .
C7B C 0.7990(3) 0.5858(8) 0.4166(3) 0.264(7) Uani 1 1 d D U . . .
C8B C 0.8071(3) 0.5203(8) 0.4626(3) 0.245(7) Uani 1 1 d D U . . .
C9B C 0.8316(4) 0.5207(11) 0.3497(6) 0.274(8) Uani 1 1 d D U . . .
C10B C 0.8147(6) 0.4008(13) 0.3592(4) 0.278(8) Uani 1 1 d D U . . .
C11B C 0.8563(4) 0.5620(8) 0.3578(3) 0.271(7) Uani 1 1 d D U . . .
C12B C 0.7868(2) 0.5274(8) 0.4006(3) 0.271(8) Uani 1 1 d D U . . .
C13B C 0.7848(3) 0.4668(8) 0.4155(4) 0.254(7) Uani 1 1 d D U . . .
C14B C 0.8796(4) 0.3096(13) 0.4193(4) 0.270(7) Uani 1 1 d D U . . .
C15B C 0.8090(3) 0.5821(8) 0.4473(3) 0.248(7) Uani 1 1 d D U . . .
C16B C 0.9069(3) 0.5560(8) 0.3882(3) 0.246(7) Uani 1 1 d D U . . .
C17B C 0.9283(4) 0.5498(11) 0.4497(3) 0.249(7) Uani 1 1 d D U . . .
C18B C 0.8618(4) 0.3993(8) 0.4909(5) 0.278(7) Uani 1 1 d D U . . .
C19B C 0.8400(4) 0.6519(11) 0.4292(3) 0.253(7) Uani 1 1 d D U . . .
C20B C 0.9318(4) 0.4327(11) 0.4467(4) 0.274(8) Uani 1 1 d D U . . .
C21B C 0.8681(4) 0.6595(11) 0.4261(3) 0.270(8) Uani 1 1 d D U . . .
C23B C 0.8343(4) 0.4288(9) 0.4843(4) 0.255(7) Uani 1 1 d D U . . .
C24B C 0.9099(4) 0.3769(9) 0.3999(4) 0.253(7) Uani 1 1 d D U . . .
C25B C 0.8343(4) 0.4500(11) 0.3474(6) 0.259(7) Uani 1 1 d D U . . .
C27B C 0.7899(4) 0.4115(11) 0.3979(4) 0.262(7) Uani 1 1 d D U . . .
C28B C 0.8117(4) 0.4058(11) 0.4600(4) 0.272(7) Uani 1 1 d D U . . .
C29B C 0.9024(4) 0.3308(10) 0.4435(5) 0.276(8) Uani 1 1 d D U . . .
C32B C 0.8514(4) 0.3013(13) 0.4226(4) 0.290(8) Uani 1 1 d D U . . .
C34B C 0.9112(4) 0.4403(11) 0.3855(4) 0.252(7) Uani 1 1 d D U . . .
C36B C 0.9079(5) 0.4082(9) 0.4858(4) 0.296(8) Uani 1 1 d D U . . .
C37B C 0.8050(5) 0.3535(8) 0.4119(4) 0.278(8) Uani 1 1 d D U . . .
C38B C 0.8311(4) 0.3451(13) 0.3732(4) 0.277(8) Uani 1 1 d D U . . .
C39B C 0.9333(4) 0.4941(8) 0.4325(4) 0.246(7) Uani 1 1 d D U . . .
C40B C 0.8844(3) 0.5106(9) 0.5002(5) 0.251(7) Uani 1 1 d D U . . .
C41B C 0.8873(3) 0.6124(11) 0.4747(4) 0.244(7) Uani 1 1 d D U . . .
C42B C 0.9034(5) 0.5542(8) 0.4886(4) 0.259(8) Uani 1 1 d D U . . .
C43B C 0.9228(4) 0.5228(9) 0.4749(5) 0.263(8) Uani 1 1 d D U . . .
C44B C 0.9254(4) 0.4514(10) 0.4737(5) 0.279(8) Uani 1 1 d D U . . .
C45B C 0.8584(3) 0.6032(8) 0.4780(3) 0.260(7) Uani 1 1 d D U . . .
C46B C 0.8349(3) 0.6225(7) 0.4554(3) 0.271(7) Uani 1 1 d D U . . .
C47B C 0.8564(3) 0.5412(8) 0.4934(3) 0.246(7) Uani 1 1 d D U . . .
C48B C 0.8313(3) 0.5010(8) 0.4858(3) 0.237(6) Uani 1 1 d D U . . .
C50B C 0.8868(4) 0.4394(9) 0.4986(5) 0.281(8) Uani 1 1 d D U . . .
C51B C 0.9197(5) 0.3736(9) 0.4310(4) 0.269(7) Uani 1 1 d D U . . .
C52B C 0.8742(4) 0.6422(8) 0.3986(4) 0.275(7) Uani 1 1 d D U . . .
C53B C 0.9137(5) 0.6084(8) 0.4361(4) 0.254(7) Uani 1 1 d D U . . .
C55B C 0.8917(4) 0.6368(10) 0.4481(5) 0.271(8) Uani 1 1 d D U . . .
C56B C 0.8452(4) 0.3184(10) 0.4505(5) 0.289(8) Uani 1 1 d D U . . .
C57B C 0.8602(4) 0.3575(11) 0.3701(4) 0.280(8) Uani 1 1 d D U . . .
C58B C 0.8964(4) 0.3482(12) 0.4704(4) 0.299(8) Uani 1 1 d D U . . .
C59B C 0.9240(4) 0.4988(8) 0.4017(4) 0.240(7) Uani 1 1 d D U . . .
C60B C 0.8676(4) 0.3445(12) 0.4729(4) 0.293(8) Uani 1 1 d D U . . .
C61B C 0.8621(4) 0.4188(8) 0.3542(4) 0.258(7) Uani 1 1 d D U . . .
C62B C 0.9024(3) 0.6108(8) 0.4054(3) 0.282(7) Uani 1 1 d D U . . .
C64B C 0.8174(4) 0.3516(9) 0.4424(4) 0.290(8) Uani 1 1 d D U . . .
C65B C 0.7964(5) 0.4378(11) 0.3719(5) 0.274(8) Uani 1 1 d D U . . .
C66B C 0.8235(3) 0.6140(9) 0.3784(4) 0.284(8) Uani 1 1 d D U . . .
C67B C 0.8172(3) 0.6286(8) 0.4054(4) 0.266(8) Uani 1 1 d D U . . .
C68B C 0.7937(3) 0.5137(9) 0.3728(4) 0.278(8) Uani 1 1 d D U . . .
C69B C 0.8114(4) 0.5558(11) 0.3621(4) 0.288(8) Uani 1 1 d D U . . .

loop_
_atom_site_aniso_label
_atom_site_aniso_U_11
_atom_site_aniso_U_22
_atom_site_aniso_U_33
_atom_site_aniso_U_23
_atom_site_aniso_U_13
_atom_site_aniso_U_12
N1 0.093(7) 0.111(7) 0.102(8) -0.013(6) 0.016(6) 0.005(6)
N2 0.088(6) 0.105(8) 0.107(7) 0.015(6) 0.019(6) -0.008(6)
N3 0.078(6) 0.096(8) 0.102(7) -0.003(6) 0.025(6) -0.014(6)
N4 0.084(6) 0.101(7) 0.098(7) 0.005(5) 0.039(6) 0.010(5)
C1 0.082(9) 0.125(10) 0.093(9) -0.009(8) 0.008(8) 0.009(7)
C2 0.078(8) 0.150(11) 0.101(9) -0.021(8) 0.012(8) 0.006(8)
C3 0.083(9) 0.120(9) 0.106(11) 0.001(7) 0.022(6) 0.015(7)
C4 0.087(9) 0.139(11) 0.112(9) -0.019(8) 0.028(8) 0.010(7)
C5 0.080(9) 0.146(11) 0.109(10) -0.012(9) 0.005(8) 0.007(7)
C6 0.110(10) 0.139(11) 0.097(9) -0.005(8) 0.023(9) 0.020(9)
C7 0.077(8) 0.107(10) 0.116(9) -0.007(8) 0.025(7) -0.009(8)
C8 0.095(10) 0.118(12) 0.130(10) 0.000(8) 0.029(8) 0.014(9)
C9 0.099(9) 0.111(10) 0.136(10) -0.012(8) 0.043(8) -0.022(9)
C10 0.107(10) 0.104(10) 0.144(11) -0.010(8) 0.050(8) -0.004(9)
C11 0.098(9) 0.090(9) 0.147(11) -0.017(8) 0.043(8) 0.002(8)
C12 0.108(9) 0.091(9) 0.131(10) -0.004(7) 0.046(8) -0.005(8)
C13 0.091(9) 0.117(10) 0.142(11) 0.009(8) 0.032(8) -0.009(9)
C14 0.085(9) 0.104(10) 0.108(9) -0.015(8) 0.031(7) -0.005(8)
C15 0.083(10) 0.094(10) 0.149(11) 0.005(8) 0.039(8) -0.012(8)
C16 0.085(8) 0.131(12) 0.135(11) 0.009(9) 0.028(7) -0.009(9)
C17 0.093(9) 0.099(10) 0.147(11) 0.013(9) 0.029(8) 0.011(9)
C18 0.087(9) 0.122(11) 0.144(11) 0.009(8) 0.038(8) 0.001(9)
C19 0.103(9) 0.105(9) 0.083(9) 0.002(7) 0.033(8) 0.008(7)
C20 0.110(10) 0.129(10) 0.092(9) 0.021(7) 0.037(8) 0.022(8)
C21 0.113(9) 0.133(11) 0.112(10) 0.015(8) 0.044(9) 0.002(8)
C22 0.109(10) 0.147(11) 0.088(9) 0.016(8) 0.039(7) 0.027(8)
C23 0.115(9) 0.130(10) 0.101(9) 0.012(8) 0.043(9) 0.009(8)
C24 0.102(10) 0.154(12) 0.102(9) 0.011(8) 0.028(8) 0.011(9)
C25 0.074(7) 0.115(11) 0.103(10) -0.013(9) 0.022(7) 0.009(7)
C26 0.080(7) 0.084(9) 0.123(12) -0.001(9) 0.033(7) 0.002(6)
C27 0.082(8) 0.122(12) 0.111(11) -0.002(9) 0.026(7) 0.013(7)
C28 0.112(10) 0.123(11) 0.127(11) -0.031(11) 0.040(9) 0.000(8)
C29 0.082(7) 0.101(10) 0.108(10) -0.001(9) 0.020(7) 0.013(7)
C30 0.135(11) 0.116(11) 0.083(10) 0.001(9) 0.014(8) 0.002(9)
C31 0.081(7) 0.111(11) 0.093(10) -0.003(9) 0.018(7) -0.001(7)
C32 0.073(7) 0.109(11) 0.109(11) -0.013(9) 0.015(7) 0.012(7)
C33 0.108(9) 0.133(13) 0.115(11) -0.026(10) 0.034(8) 0.007(9)
C34 0.105(9) 0.098(10) 0.128(12) 0.010(9) 0.033(8) 0.012(8)
C35 0.101(9) 0.130(11) 0.118(11) -0.008(10) 0.028(8) 0.009(8)
C36 0.111(9) 0.111(9) 0.099(10) 0.001(9) 0.023(8) -0.013(7)
C37 0.098(9) 0.129(13) 0.115(11) 0.010(10) 0.016(8) 0.000(8)
C38 0.077(7) 0.105(10) 0.109(11) -0.009(9) 0.027(7) -0.007(7)
C39 0.121(10) 0.167(15) 0.085(10) 0.007(10) 0.030(8) 0.002(10)
C40 0.094(8) 0.122(11) 0.114(11) -0.019(10) 0.039(8) -0.001(8)
C41 0.107(10) 0.127(10) 0.088(9) 0.012(8) 0.038(8) 0.006(9)
C42 0.083(8) 0.117(10) 0.107(9) -0.003(8) 0.042(8) 0.001(7)
C43 0.080(8) 0.117(10) 0.095(9) 0.012(8) 0.025(7) 0.009(7)
C44 0.079(9) 0.107(9) 0.136(12) -0.004(9) 0.040(9) 0.002(7)
C45 0.098(10) 0.080(8) 0.132(11) 0.012(8) 0.013(9) 0.008(7)
C46 0.106(10) 0.108(9) 0.102(10) 0.007(8) 0.028(8) 0.024(8)
C47 0.097(10) 0.116(10) 0.141(12) 0.013(9) 0.020(10) 0.009(8)
C48 0.127(12) 0.140(12) 0.106(10) 0.003(9) 0.032(10) 0.015(10)
C49 0.085(10) 0.132(11) 0.136(12) -0.003(10) 0.028(9) 0.006(8)
C50 0.099(10) 0.115(10) 0.123(11) 0.016(8) 0.033(8) -0.002(8)
C51 0.110(10) 0.160(13) 0.088(9) 0.018(8) 0.024(8) 0.009(10)
C52 0.111(11) 0.135(12) 0.154(14) 0.018(11) 0.034(11) 0.023(9)
C53 0.100(9) 0.135(11) 0.113(10) 0.014(9) 0.040(8) 0.004(8)
C54 0.106(11) 0.190(16) 0.150(14) 0.023(12) 0.058(10) 0.033(11)
C55 0.094(10) 0.209(18) 0.150(14) -0.019(13) 0.033(11) 0.025(10)
C56 0.123(12) 0.159(13) 0.117(12) -0.009(10) 0.048(9) 0.014(10)
C57 0.100(10) 0.084(8) 0.098(8) 0.003(7) 0.045(8) 0.012(7)
C58 0.097(10) 0.107(9) 0.089(8) -0.006(7) 0.039(7) -0.004(8)
C59 0.102(10) 0.091(9) 0.092(8) -0.001(7) 0.028(8) -0.001(8)
C60 0.102(9) 0.088(8) 0.130(11) 0.006(8) 0.055(8) 0.026(8)
C61 0.095(10) 0.133(11) 0.101(9) -0.002(9) 0.017(8) -0.016(9)
C62 0.070(8) 0.118(10) 0.102(9) -0.009(8) 0.019(7) -0.004(8)
C63 0.081(8) 0.097(9) 0.101(9) -0.008(7) 0.030(7) 0.011(7)
C64 0.161(15) 0.118(11) 0.138(13) -0.004(10) 0.063(12) -0.015(11)
C65 0.084(9) 0.131(11) 0.116(10) 0.006(9) 0.012(8) 0.000(9)
C66 0.125(14) 0.167(15) 0.166(14) -0.037(12) 0.037(11) 0.015(11)
C67 0.081(8) 0.148(12) 0.089(8) 0.002(8) 0.017(7) 0.000(8)
C68 0.131(12) 0.148(12) 0.103(10) -0.026(9) 0.040(9) -0.012(11)
C69 0.100(11) 0.153(14) 0.138(12) -0.016(11) 0.024(10) 0.016(10)
C70 0.115(12) 0.175(16) 0.180(16) -0.040(13) -0.006(11) 0.025(12)
C71 0.095(9) 0.137(13) 0.113(10) 0.001(9) 0.017(9) -0.033(10)
C72 0.104(10) 0.143(12) 0.120(11) -0.018(9) 0.018(8) 0.017(9)
C74 0.081(8) 0.098(10) 0.113(11) -0.015(9) 0.024(7) 0.006(7)
C75 0.087(8) 0.105(10) 0.127(11) 0.009(9) 0.022(8) 0.000(7)
C76 0.097(9) 0.108(10) 0.120(11) -0.019(10) 0.024(8) 0.003(7)
C77 0.102(8) 0.098(10) 0.097(10) -0.012(9) 0.042(7) -0.010(7)
C78 0.090(8) 0.104(10) 0.096(10) 0.009(9) 0.028(7) -0.012(7)
C79 0.099(8) 0.096(9) 0.071(8) 0.010(7) 0.025(6) -0.004(7)
C80 0.082(7) 0.119(11) 0.098(10) -0.023(8) 0.015(7) -0.012(7)
C81 0.084(7) 0.105(10) 0.089(9) -0.006(8) 0.018(6) -0.003(7)
C82 0.084(7) 0.100(10) 0.095(10) 0.008(8) 0.025(7) -0.004(7)
C83 0.098(9) 0.127(12) 0.114(10) -0.006(10) 0.024(7) 0.008(8)
C84 0.088(8) 0.101(9) 0.103(9) 0.001(8) 0.023(7) -0.007(6)
C85 0.094(8) 0.083(9) 0.107(10) -0.007(8) 0.023(7) -0.008(7)
C86 0.095(8) 0.140(12) 0.088(8) -0.006(9) 0.026(7) 0.000(8)
C87 0.093(8) 0.090(9) 0.110(9) 0.000(8) 0.009(7) -0.007(7)
C88 0.084(7) 0.086(9) 0.096(9) 0.008(8) 0.024(7) 0.006(6)
C89 0.125(11) 0.178(12) 0.196(12) 0.059(10) 0.036(9) 0.033(9)
C90 0.135(11) 0.209(14) 0.216(14) 0.087(12) 0.061(10) 0.039(11)
C91 0.160(12) 0.183(14) 0.224(14) 0.068(12) 0.060(11) 0.041(11)
C92 0.188(15) 0.222(16) 0.196(15) 0.058(13) -0.011(12) 0.010(13)
C93 0.167(12) 0.206(15) 0.145(10) -0.001(10) 0.054(10) 0.011(10)
C97 0.161(14) 0.150(14) 0.116(12) -0.020(11) 0.035(11) -0.009(12)
C98 0.28(2) 0.170(17) 0.184(17) 0.012(14) 0.026(16) -0.065(18)
C99 0.208(19) 0.22(2) 0.183(18) 0.038(15) 0.024(15) 0.015(17)
C100 0.35(3) 0.141(15) 0.161(16) 0.013(13) 0.027(17) -0.006(16)
C101 0.109(10) 0.125(12) 0.119(11) 0.003(10) 0.016(9) 0.009(9)
C102 0.224(18) 0.189(17) 0.143(13) 0.046(12) 0.046(13) 0.031(14)
C103 0.133(13) 0.223(19) 0.193(16) 0.062(14) 0.003(12) 0.004(12)
C104 0.175(15) 0.167(16) 0.186(15) 0.060(13) 0.065(12) 0.016(13)
C105 0.161(10) 0.124(9) 0.128(9) -0.016(8) 0.041(8) -0.004(9)
C106 0.231(14) 0.147(12) 0.154(12) -0.024(11) 0.038(11) -0.001(12)
C107 0.193(13) 0.177(13) 0.183(13) -0.043(11) 0.076(11) 0.008(11)
C108 0.188(13) 0.162(12) 0.177(13) -0.036(11) -0.018(11) 0.011(11)
C109 0.124(10) 0.099(9) 0.113(10) -0.023(8) 0.027(8) -0.002(8)
C110 0.204(15) 0.129(11) 0.121(11) -0.024(9) 0.023(10) 0.033(11)
C111 0.145(12) 0.132(12) 0.184(14) -0.058(10) 0.055(11) -0.027(10)
C112 0.164(13) 0.148(12) 0.143(12) -0.054(10) 0.037(10) 0.013(11)
C113 0.122(11) 0.137(12) 0.151(13) -0.045(11) 0.036(10) 0.000(10)
C114 0.160(14) 0.206(17) 0.172(14) -0.051(12) 0.064(11) 0.031(12)
C115 0.162(15) 0.24(2) 0.183(16) -0.032(15) 0.006(13) 0.071(14)
C116 0.27(2) 0.146(15) 0.24(2) -0.044(15) 0.119(18) -0.037(15)
C117 0.148(10) 0.210(14) 0.119(9) -0.040(10) 0.024(8) -0.002(10)
C121 0.114(9) 0.096(10) 0.109(11) -0.006(9) 0.032(8) -0.001(8)
C94 0.197(16) 0.226(17) 0.154(13) -0.003(13) 0.041(14) 0.007(14)
C95 0.160(14) 0.206(17) 0.151(13) 0.015(12) 0.052(12) 0.007(13)
C96 0.182(15) 0.208(17) 0.165(13) 0.009(13) 0.049(13) 0.008(13)
C118 0.160(14) 0.223(17) 0.131(14) -0.046(13) 0.016(12) -0.004(13)
C119 0.166(15) 0.228(16) 0.122(13) -0.045(13) 0.026(12) 0.009(14)
C120 0.174(15) 0.210(17) 0.137(14) -0.041(13) 0.024(12) -0.002(13)
C1C 0.179(17) 0.217(18) 0.152(15) 0.005(14) 0.054(15) 0.005(15)
C2C 0.180(16) 0.210(18) 0.160(15) 0.009(15) 0.047(15) 0.007(16)
C3C 0.174(16) 0.213(18) 0.147(15) 0.005(14) 0.043(15) 0.011(15)
C4C 0.164(15) 0.215(18) 0.132(15) -0.040(14) 0.020(14) -0.001(14)
C5C 0.162(15) 0.213(17) 0.135(15) -0.048(14) 0.032(13) 0.006(14)
C6C 0.168(15) 0.226(17) 0.123(13) -0.038(14) 0.022(14) -0.001(15)
C1A 0.265(14) 0.227(13) 0.222(13) 0.065(11) 0.017(12) 0.016(12)
C2A 0.190(12) 0.274(14) 0.194(12) -0.001(12) -0.035(10) -0.034(12)
C4A 0.199(12) 0.261(14) 0.191(12) -0.018(12) -0.028(10) -0.066(12)
C5A 0.270(14) 0.166(11) 0.277(14) -0.024(12) 0.026(13) -0.048(12)
C6A 0.260(13) 0.261(14) 0.164(10) -0.053(11) 0.075(11) 0.014(13)
C7A 0.209(12) 0.218(13) 0.279(14) 0.021(12) 0.041(12) 0.097(11)
C8A 0.232(13) 0.208(13) 0.259(14) -0.041(12) 0.004(12) -0.091(11)
C9A 0.255(14) 0.170(11) 0.310(14) 0.013(12) 0.060(13) 0.055(11)
C10A 0.210(12) 0.252(13) 0.200(12) 0.077(12) -0.023(11) 0.035(12)
C11A 0.203(12) 0.255(13) 0.217(12) 0.063(12) -0.003(11) 0.061(12)
C12A 0.177(11) 0.256(13) 0.269(14) 0.007(13) 0.079(11) -0.088(11)
C13A 0.237(13) 0.250(13) 0.204(12) -0.056(12) 0.009(12) -0.050(12)
C14A 0.243(13) 0.278(14) 0.210(12) 0.061(11) 0.106(11) -0.039(12)
C15A 0.157(10) 0.282(14) 0.281(14) 0.001(14) 0.003(12) 0.021(12)
C16A 0.222(12) 0.281(14) 0.227(12) 0.005(13) 0.139(10) -0.018(12)
C18A 0.154(10) 0.284(14) 0.275(13) 0.007(13) 0.080(11) 0.033(11)
C19A 0.200(12) 0.272(14) 0.272(14) -0.034(13) 0.085(11) 0.084(11)
C20A 0.259(14) 0.263(13) 0.201(12) -0.082(11) 0.038(12) 0.005(13)
C21A 0.247(13) 0.260(14) 0.137(9) 0.010(11) 0.038(10) 0.004(13)
C22A 0.236(13) 0.268(14) 0.234(13) -0.073(12) 0.100(11) 0.067(12)
C23A 0.282(14) 0.173(11) 0.284(14) 0.058(12) 0.044(13) 0.016(12)
C24A 0.184(11) 0.301(14) 0.271(14) 0.006(13) 0.110(11) -0.041(12)
C25A 0.269(14) 0.147(10) 0.309(14) -0.028(12) 0.046(13) -0.054(11)
C26A 0.165(11) 0.250(13) 0.262(14) 0.001(12) 0.027(12) -0.105(10)
C27A 0.186(12) 0.254(13) 0.254(14) 0.051(13) 0.000(11) 0.064(11)
C28A 0.168(11) 0.292(14) 0.271(13) 0.021(13) 0.116(10) -0.022(12)
C29A 0.191(11) 0.253(13) 0.274(14) 0.000(13) 0.082(12) -0.104(11)
C30A 0.266(13) 0.158(11) 0.290(14) 0.040(12) 0.073(13) -0.062(11)
C31A 0.238(12) 0.275(14) 0.217(12) -0.050(12) 0.118(11) 0.017(13)
C32A 0.172(12) 0.263(13) 0.269(14) 0.049(13) 0.001(11) 0.080(11)
C33A 0.248(13) 0.255(13) 0.133(9) 0.004(11) 0.040(10) -0.009(12)
C34A 0.237(13) 0.231(13) 0.253(13) 0.033(12) 0.092(12) -0.065(11)
C36A 0.134(10) 0.293(14) 0.280(14) 0.011(14) 0.005(11) 0.044(11)
C38A 0.251(13) 0.270(13) 0.170(11) 0.075(11) 0.057(11) -0.028(12)
C39A 0.252(13) 0.273(14) 0.183(11) 0.069(11) 0.058(11) -0.019(13)
C40A 0.204(12) 0.267(14) 0.296(14) -0.027(13) 0.086(11) 0.088(12)
C41A 0.218(12) 0.255(14) 0.166(11) 0.019(11) -0.030(11) -0.029(13)
C42A 0.251(13) 0.285(14) 0.150(10) -0.047(11) 0.071(10) 0.007(13)
C43A 0.220(13) 0.238(13) 0.303(14) 0.015(12) 0.061(13) 0.081(11)
C44A 0.219(12) 0.269(14) 0.173(11) 0.029(12) -0.028(11) -0.004(13)
C45A 0.150(10) 0.291(14) 0.291(14) 0.021(13) 0.074(11) 0.043(11)
C47A 0.252(13) 0.298(14) 0.203(12) -0.052(12) 0.127(11) 0.003(13)
C48A 0.300(14) 0.229(13) 0.239(13) -0.083(11) 0.083(13) 0.050(12)
C49A 0.271(14) 0.227(13) 0.198(12) 0.074(11) 0.001(12) -0.001(12)
C50A 0.181(11) 0.239(13) 0.258(14) -0.018(12) 0.024(12) -0.108(10)
C52A 0.269(14) 0.248(13) 0.214(12) -0.105(11) 0.047(12) 0.003(13)
C53A 0.273(14) 0.182(11) 0.279(14) 0.040(12) 0.050(13) -0.047(12)
C54A 0.241(13) 0.217(13) 0.262(14) 0.043(11) 0.093(12) -0.082(11)
C56A 0.254(13) 0.277(14) 0.220(12) 0.055(12) 0.103(11) -0.044(13)
C57A 0.231(13) 0.301(14) 0.220(12) -0.006(13) 0.142(10) -0.035(12)
C58A 0.269(14) 0.167(11) 0.284(14) 0.011(12) 0.042(13) 0.071(11)
C59A 0.290(14) 0.188(11) 0.267(14) 0.061(12) 0.033(13) 0.004(12)
C60A 0.305(14) 0.173(11) 0.269(14) -0.053(12) 0.067(13) 0.033(12)
C61A 0.229(13) 0.262(14) 0.271(13) -0.065(12) 0.098(11) 0.064(12)
C62A 0.137(10) 0.274(14) 0.258(13) 0.011(13) -0.024(10) -0.032(12)
C63A 0.235(13) 0.203(13) 0.270(14) -0.048(12) 0.008(12) -0.096(11)
C64A 0.294(14) 0.227(13) 0.281(14) -0.084(12) 0.082(13) 0.046(12)
C65A 0.172(11) 0.268(14) 0.261(14) -0.022(13) -0.019(11) -0.054(12)
C66A 0.234(13) 0.233(13) 0.213(12) -0.081(11) 0.013(12) -0.066(12)
C67A 0.291(14) 0.161(11) 0.307(14) -0.037(12) 0.086(13) 0.022(12)
C1B 0.263(14) 0.301(14) 0.215(12) 0.055(13) 0.131(11) -0.008(13)
C2B 0.294(15) 0.236(13) 0.328(15) -0.027(13) 0.032(14) -0.090(13)
C3B 0.291(14) 0.229(13) 0.290(14) -0.070(13) 0.082(13) 0.076(12)
C4B 0.326(15) 0.232(13) 0.267(14) 0.102(12) 0.057(13) 0.013(14)
C5B 0.262(14) 0.300(15) 0.202(12) -0.022(13) 0.123(11) -0.008(13)
C6B 0.164(11) 0.310(15) 0.284(14) -0.004(13) 0.123(11) -0.035(11)
C7B 0.203(12) 0.252(14) 0.325(15) -0.026(13) 0.046(13) 0.086(11)
C8B 0.221(12) 0.281(14) 0.285(14) -0.025(13) 0.163(11) 0.021(12)
C9B 0.308(15) 0.299(15) 0.184(11) 0.039(13) 0.005(12) 0.019(14)
C10B 0.258(14) 0.304(15) 0.231(13) -0.075(13) -0.014(12) -0.021(13)
C11B 0.323(15) 0.287(15) 0.209(12) 0.088(12) 0.079(13) -0.004(14)
C12B 0.151(10) 0.302(15) 0.323(15) -0.025(14) -0.009(12) 0.049(12)
C13B 0.131(9) 0.315(15) 0.316(15) 0.003(14) 0.055(12) -0.033(12)
C14B 0.296(14) 0.207(12) 0.315(15) -0.005(13) 0.087(13) 0.061(13)
C15B 0.231(12) 0.249(14) 0.304(14) -0.021(13) 0.141(12) 0.077(12)
C16B 0.243(13) 0.277(14) 0.271(13) 0.015(12) 0.162(11) -0.074(12)
C17B 0.161(11) 0.285(15) 0.289(14) -0.023(13) 0.035(12) -0.082(12)
C18B 0.323(15) 0.294(15) 0.226(12) 0.076(12) 0.081(13) -0.010(14)
C19B 0.284(14) 0.179(11) 0.301(14) 0.017(12) 0.082(13) 0.043(12)
C20B 0.168(11) 0.317(15) 0.308(15) -0.029(14) 0.008(12) 0.045(13)
C21B 0.308(15) 0.173(11) 0.312(15) 0.018(12) 0.048(14) -0.024(13)
C23B 0.260(14) 0.309(15) 0.230(12) 0.047(13) 0.126(11) -0.032(13)
C24B 0.228(13) 0.268(14) 0.289(14) -0.029(13) 0.115(12) 0.069(12)
C25B 0.287(14) 0.293(15) 0.177(11) -0.030(13) 0.022(12) -0.010(14)
C27B 0.160(11) 0.282(15) 0.315(15) -0.017(13) 0.003(12) -0.085(12)
C28B 0.259(13) 0.301(15) 0.297(14) 0.015(13) 0.149(12) -0.083(13)
C29B 0.275(14) 0.245(13) 0.298(15) 0.034(13) 0.051(13) 0.091(12)
C32B 0.310(15) 0.204(12) 0.341(15) 0.023(13) 0.051(14) -0.027(13)
C34B 0.228(13) 0.299(15) 0.266(14) -0.029(13) 0.132(11) 0.024(13)
C36B 0.276(14) 0.310(15) 0.249(13) 0.047(13) -0.032(13) 0.048(14)
C37B 0.229(13) 0.245(14) 0.337(15) 0.004(13) 0.028(13) -0.132(11)
C38B 0.300(14) 0.258(14) 0.254(14) -0.064(12) 0.036(14) -0.054(13)
C39B 0.139(9) 0.312(15) 0.294(14) -0.006(14) 0.069(12) -0.042(12)
C40B 0.294(14) 0.272(14) 0.173(11) -0.018(12) 0.029(12) -0.015(13)
C41B 0.291(14) 0.210(13) 0.223(13) -0.059(11) 0.045(13) -0.048(12)
C42B 0.251(14) 0.283(14) 0.210(13) -0.073(12) -0.007(12) -0.021(13)
C43B 0.185(12) 0.308(15) 0.250(14) -0.059(14) -0.035(11) -0.021(13)
C44B 0.194(12) 0.323(15) 0.270(14) 0.000(14) -0.037(12) 0.022(13)
C45B 0.306(14) 0.227(13) 0.241(13) -0.069(11) 0.055(13) 0.024(13)
C46B 0.291(14) 0.221(13) 0.300(14) -0.051(12) 0.073(13) 0.069(12)
C47B 0.291(14) 0.276(14) 0.193(11) -0.043(12) 0.100(12) -0.017(13)
C48B 0.250(13) 0.284(14) 0.216(12) -0.020(13) 0.132(11) -0.019(13)
C50B 0.309(15) 0.306(15) 0.203(12) 0.029(13) 0.019(12) 0.022(14)
C51B 0.208(13) 0.275(14) 0.314(15) -0.009(14) 0.046(13) 0.080(12)
C52B 0.300(15) 0.207(12) 0.310(15) 0.087(13) 0.062(13) -0.047(12)
C53B 0.221(13) 0.241(13) 0.291(14) 0.005(13) 0.049(12) -0.107(11)
C55B 0.293(14) 0.199(12) 0.295(15) -0.033(13) 0.026(13) -0.081(12)
C56B 0.304(15) 0.220(12) 0.330(15) 0.077(13) 0.056(14) -0.064(13)
C57B 0.317(15) 0.264(14) 0.253(14) -0.083(12) 0.060(13) 0.012(14)
C58B 0.314(15) 0.261(14) 0.285(14) 0.072(13) 0.008(14) 0.067(14)
C59B 0.175(11) 0.315(15) 0.263(14) 0.000(13) 0.117(11) -0.042(11)
C60B 0.331(15) 0.253(14) 0.281(14) 0.102(12) 0.050(14) 0.003(14)
C61B 0.295(14) 0.300(15) 0.195(12) -0.051(12) 0.092(13) -0.016(13)
C62B 0.275(14) 0.262(14) 0.328(15) 0.045(13) 0.110(13) -0.102(12)
C64B 0.283(14) 0.253(14) 0.348(15) 0.038(13) 0.101(14) -0.119(12)
C65B 0.183(12) 0.311(15) 0.275(14) -0.050(14) -0.043(12) -0.016(13)
C66B 0.309(14) 0.227(13) 0.281(14) 0.075(12) 0.008(14) 0.065(13)
C67B 0.281(14) 0.209(12) 0.296(15) 0.045(13) 0.047(13) 0.077(12)
C68B 0.178(12) 0.314(15) 0.284(14) 0.016(14) -0.053(12) 0.018(13)
C69B 0.272(14) 0.285(15) 0.250(13) 0.055(13) -0.041(13) 0.047(13)

loop_
_atom_type_symbol
_atom_type_description
_atom_type_scat_dispersion_real
_atom_type_scat_dispersion_imag
_atom_type_scat_source
C C 0.0181 0.0091 'International Tables Vol C Tables 4.2.6.8 and 6.1.1.4'
H H 0.0000 0.0000 'International Tables Vol C Tables 4.2.6.8 and 6.1.1.4'
N N 0.0311 0.0180 'International Tables Vol C Tables 4.2.6.8 and 6.1.1.4'

loop_
_geom_angle_atom_site_label_1
_geom_angle_atom_site_label_2
_geom_angle_atom_site_label_3
_geom_angle
_geom_angle_site_symmetry_1
_geom_angle_site_symmetry_3
_geom_angle_publ_flag
C1 N1 C25 118.4(10) . . ?
C1 N1 C43 121.6(10) . . ?
C25 N1 C43 111.9(9) . . ?
C26 N2 C7 117.0(10) . . ?
C26 N2 C42 112.6(9) . . ?
C42 N2 C7 117.2(10) . . ?
C14 N3 C59 124.7(10) . . ?
C14 N3 C78 117.1(9) . . ?
C59 N3 C78 110.8(9) . . ?
C19 N4 C58 120.1(9) . . ?
C19 N4 C79 120.1(9) . . ?
C79 N4 C58 110.4(9) . . ?
C2 C1 N1 119.4(12) . . ?
C5 C1 N1 123.0(12) . . ?
C5 C1 C2 117.4(11) . . ?
C1 C2 H2 120.8 . . ?
C1 C2 C4 119.8(11) . . ?
C4 C2 H2 119.4 . . ?
C4 C3 C3 119.7(14) . 2_756 ?
C6 C3 C3 124.8(15) . 2_756 ?
C6 C3 C4 115.3(11) . . ?
C2 C4 H4 118.9 . . ?
C3 C4 C2 123.1(11) . . ?
C3 C4 H4 118.0 . . ?
C1 C5 H5 119.5 . . ?
C6 C5 C1 120.2(12) . . ?
C6 C5 H5 120.2 . . ?
C3 C6 C5 124.1(12) . . ?
C3 C6 H6 117.8 . . ?
C5 C6 H6 118.1 . . ?
C10 C7 N2 119.2(12) . . ?
C11 C7 N2 120.8(12) . . ?
C11 C7 C10 120.0(12) . . ?
C9 C8 C15 120.8(12) . . ?
C12 C8 C9 115.2(12) . . ?
C12 C8 C15 123.9(13) . . ?
C8 C9 H9 119.3 . . ?
C10 C9 C8 121.8(12) . . ?
C10 C9 H9 119.0 . . ?
C7 C10 C9 120.3(12) . . ?
C7 C10 H10 119.9 . . ?
C9 C10 H10 119.8 . . ?
C7 C11 H11 120.0 . . ?
C7 C11 C12 120.3(11) . . ?
C12 C11 H11 119.7 . . ?
C8 C12 C11 122.5(12) . . ?
C8 C12 H12 117.6 . . ?
C11 C12 H12 119.9 . . ?
C14 C13 H13 120.1 . . ?
C14 C13 C16 120.7(12) . . ?
C16 C13 H13 119.1 . . ?
C13 C14 N3 119.9(13) . . ?
C17 C14 N3 122.8(12) . . ?
C17 C14 C13 117.3(12) . . ?
C16 C15 C8 120.7(12) . . ?
C18 C15 C8 124.2(13) . . ?
C18 C15 C16 115.0(11) . . ?
C13 C16 C15 121.8(11) . . ?
C13 C16 H16 120.1 . . ?
C15 C16 H16 118.0 . . ?
C14 C17 H17 119.7 . . ?
C14 C17 C18 120.7(12) . . ?
C18 C17 H17 119.5 . . ?
C15 C18 C17 124.3(13) . . ?
C15 C18 H18 118.1 . . ?
C17 C18 H18 117.5 . . ?
C20 C19 N4 120.2(11) . . ?
C23 C19 N4 122.8(11) . . ?
C23 C19 C20 117.0(11) . . ?
C19 C20 H20 119.0 . . ?
C21 C20 C19 120.0(11) . . ?
C21 C20 H20 120.9 . . ?
C20 C21 H21 118.8 . . ?
C20 C21 C22 122.6(12) . . ?
C22 C21 H21 118.6 . . ?
C21 C22 C22 119.9(15) . 2_756 ?
C21 C22 C24 117.0(11) . . ?
C24 C22 C22 123.1(15) . 2_756 ?
C19 C23 H23 118.7 . . ?
C24 C23 C19 122.2(12) . . ?
C24 C23 H23 119.1 . . ?
C22 C24 H24 119.1 . . ?
C23 C24 C22 121.1(12) . . ?
C23 C24 H24 119.8 . . ?
N1 C25 C29 119.4(13) . . ?
C26 C25 N1 117.8(12) . . ?
C26 C25 C29 122.5(12) . . ?
N2 C26 C31 120.7(13) . . ?
C25 C26 N2 117.0(12) . . ?
C25 C26 C31 121.9(12) . . ?
C32 C27 C28 117.8(13) . . ?
C35 C27 C28 122.9(14) . . ?
C35 C27 C32 119.2(13) . . ?
C27 C28 H28 118.2 . . ?
C33 C28 C27 122.6(13) . . ?
C33 C28 H28 119.1 . . ?
C32 C29 C25 115.7(13) . . ?
C34 C29 C25 124.3(13) . . ?
C34 C29 C32 120.0(13) . . ?
C36 C30 C39 118.5(13) . . ?
C36 C30 C97 119.9(15) . . ?
C39 C30 C97 121.5(14) . . ?
C36 C31 C26 124.3(13) . . ?
C36 C31 C38 119.7(12) . . ?
C38 C31 C26 115.9(12) . . ?
C27 C32 C29 118.2(13) . . ?
C38 C32 C27 120.3(13) . . ?
C38 C32 C29 121.5(13) . . ?
C28 C33 H33 120.0 . . ?
C28 C33 C40 121.1(13) . . ?
C40 C33 H33 118.9 . . ?
C29 C34 H34 118.5 . . ?
C29 C34 C37 122.8(13) . . ?
C37 C34 H34 118.7 . . ?
C27 C35 H35 118.6 . . ?
C27 C35 C37 121.2(13) . . ?
C37 C35 H35 120.3 . . ?
C30 C36 C31 123.7(13) . . ?
C30 C36 H36 118.6 . . ?
C31 C36 H36 117.8 . . ?
C34 C37 C35 118.5(13) . . ?
C34 C37 C101 122.0(15) . . ?
C35 C37 C101 119.4(15) . . ?
C31 C38 C32 122.2(12) . . ?
C31 C38 C40 117.2(13) . . ?
C32 C38 C40 120.3(13) . . ?
C30 C39 H39 118.7 . . ?
C30 C39 C40 121.1(13) . . ?
C40 C39 H39 120.3 . . ?
C33 C40 C38 117.5(14) . . ?
C39 C40 C33 122.9(14) . . ?
C39 C40 C38 119.6(13) . . ?
C44 C41 C46 119.9(12) . . ?
C48 C41 C44 120.5(13) . . ?
C48 C41 C46 119.4(13) . . ?
N2 C42 C45 119.6(12) . . ?
C43 C42 N2 119.1(11) . . ?
C43 C42 C45 120.4(11) . . ?
C42 C43 N1 115.1(11) . . ?
C42 C43 C46 122.9(11) . . ?
C46 C43 N1 121.7(12) . . ?
C41 C44 C45 121.2(12) . . ?
C41 C44 C49 123.6(14) . . ?
C49 C44 C45 115.0(13) . . ?
C44 C45 C42 116.8(12) . . ?
C50 C45 C42 122.6(14) . . ?
C50 C45 C44 120.5(12) . . ?
C43 C46 C41 118.2(12) . . ?
C53 C46 C41 116.1(12) . . ?
C53 C46 C43 125.7(12) . . ?
C50 C47 C89 119.4(15) . . ?
C52 C47 C50 115.9(13) . . ?
C52 C47 C89 124.7(14) . . ?
C41 C48 C54 118.6(14) . . ?
C41 C48 C56 120.4(14) . . ?
C56 C48 C54 121.0(15) . . ?
C44 C49 C55 113.0(14) . . ?
C52 C49 C44 121.6(14) . . ?
C52 C49 C55 125.1(15) . . ?
C45 C50 H50 120.7 . . ?
C47 C50 C45 122.4(12) . . ?
C47 C50 H50 116.9 . . ?
C53 C51 C93 122.9(15) . . ?
C56 C51 C53 115.3(12) . . ?
C56 C51 C93 121.8(15) . . ?
C47 C52 H52 118.2 . . ?
C49 C52 C47 124.5(14) . . ?
C49 C52 H52 117.2 . . ?
C46 C53 C51 126.3(13) . . ?
C46 C53 H53 116.8 . . ?
C51 C53 H53 116.8 . . ?
C48 C54 H54 120.8 . . ?
C55 C54 C48 120.0(14) . . ?
C55 C54 H54 119.2 . . ?
C49 C55 H55 117.4 . . ?
C54 C55 C49 123.6(14) . . ?
C54 C55 H55 119.0 . . ?
C48 C56 H56 119.3 . . ?
C51 C56 C48 122.4(13) . . ?
C51 C56 H56 118.3 . . ?
C60 C57 C59 121.8(12) . . ?
C60 C57 C62 120.1(11) . . ?
C62 C57 C59 118.1(12) . . ?
N4 C58 C63 119.6(11) . . ?
C59 C58 N4 118.4(11) . . ?
C59 C58 C63 121.5(11) . . ?
N3 C59 C57 121.0(11) . . ?
C58 C59 N3 117.8(11) . . ?
C58 C59 C57 120.9(12) . . ?
C57 C60 H60 118.0 . . ?
C71 C60 C57 124.0(12) . . ?
C71 C60 H60 118.0 . . ?
C62 C61 C63 122.3(12) . . ?
C62 C61 C69 118.4(14) . . ?
C63 C61 C69 119.1(14) . . ?
C57 C62 C61 120.6(12) . . ?
C57 C62 C65 118.2(12) . . ?
C61 C62 C65 121.2(12) . . ?
C61 C63 C58 116.5(11) . . ?
C61 C63 C67 119.5(11) . . ?
C67 C63 C58 123.8(11) . . ?
C65 C64 H64 115.5 . . ?
C71 C64 H64 115.5 . . ?
C71 C64 C65 129.0(15) . . ?
C64 C65 C62 113.6(12) . . ?
C64 C65 C66 130.2(15) . . ?
C66 C65 C62 115.8(14) . . ?
C65 C66 H66 119.0 . . ?
C70 C66 C65 124.0(15) . . ?
C70 C66 H66 117.0 . . ?
C63 C67 H67 117.7 . . ?
C68 C67 C63 124.1(12) . . ?
C68 C67 H67 118.2 . . ?
C67 C68 C72 116.1(12) . . ?
C67 C68 C117 121.9(14) . . ?
C72 C68 C117 121.9(14) . . ?
C70 C69 C61 119.0(15) . . ?
C70 C69 C72 123.8(15) . . ?
C72 C69 C61 117.1(14) . . ?
C66 C70 C69 121.1(15) . . ?
C66 C70 H70 119.5 . . ?
C69 C70 H70 119.3 . . ?
C60 C71 C113 124.7(13) . . ?
C64 C71 C60 114.6(14) . . ?
C64 C71 C113 120.6(15) . . ?
C68 C72 C69 124.1(13) . . ?
C68 C72 H72 118.9 . . ?
C69 C72 H72 117.1 . . ?
C76 C74 C75 124.8(14) . . ?
C76 C74 C82 118.5(13) . . ?
C82 C74 C75 116.5(12) . . ?
C74 C75 H75 119.6 . . ?
C83 C75 C74 122.3(12) . . ?
C83 C75 H75 118.1 . . ?
C74 C76 H76 116.3 . . ?
C74 C76 C121 127.2(13) . . ?
C121 C76 H76 116.4 . . ?
C82 C77 C79 117.4(11) . . ?
C86 C77 C79 123.4(13) . . ?
C86 C77 C82 118.9(12) . . ?
C79 C78 N3 116.6(11) . . ?
C79 C78 C81 122.9(12) . . ?
C81 C78 N3 120.0(12) . . ?
N4 C79 C77 121.0(11) . . ?
C78 C79 N4 118.5(11) . . ?
C78 C79 C77 120.4(11) . . ?
C84 C80 C87 118.8(11) . . ?
C84 C80 C105 119.8(13) . . ?
C87 C80 C105 121.4(13) . . ?
C78 C81 C84 122.7(12) . . ?
C88 C81 C78 117.6(12) . . ?
C88 C81 C84 119.7(11) . . ?
C74 C82 C88 120.7(12) . . ?
C77 C82 C74 118.1(12) . . ?
C77 C82 C88 121.2(12) . . ?
C75 C83 H83 119.8 . . ?
C75 C83 C85 121.9(12) . . ?
C85 C83 H83 118.2 . . ?
C80 C84 C81 120.8(11) . . ?
C80 C84 H84 120.4 . . ?
C81 C84 H84 118.8 . . ?
C83 C85 C88 117.4(12) . . ?
C87 C85 C83 123.2(13) . . ?
C87 C85 C88 119.4(12) . . ?
C77 C86 H86 118.4 . . ?
C77 C86 C121 123.2(12) . . ?
C121 C86 H86 118.4 . . ?
C80 C87 H87 117.9 . . ?
C85 C87 C80 122.7(11) . . ?
C85 C87 H87 119.4 . . ?
C81 C88 C82 120.2(11) . . ?
C81 C88 C85 118.5(12) . . ?
C82 C88 C85 120.8(11) . . ?
C47 C89 C91 110.6(15) . . ?
C90 C89 C47 116.7(15) . . ?
C90 C89 C91 106.2(15) . . ?
C90 C89 C92 115.6(19) . . ?
C92 C89 C47 105.2(15) . . ?
C92 C89 C91 101.5(14) . . ?
C89 C90 H90A 109.6 . . ?
C89 C90 H90B 111.4 . . ?
C89 C90 H90C 107.3 . . ?
H90A C90 H90B 109.5 . . ?
H90A C90 H90C 109.5 . . ?
H90B C90 H90C 109.5 . . ?
C89 C91 H91A 104.8 . . ?
C89 C91 H91B 113.6 . . ?
C89 C91 H91C 109.9 . . ?
H91A C91 H91B 109.4 . . ?
H91A C91 H91C 109.5 . . ?
H91B C91 H91C 109.5 . . ?
C89 C92 H92A 105.2 . . ?
C89 C92 H92B 116.6 . . ?
C89 C92 H92C 106.4 . . ?
H92A C92 H92B 109.4 . . ?
H92A C92 H92C 109.5 . . ?
H92B C92 H92C 109.5 . . ?
C51 C93 C94 111.2(19) . . ?
C51 C93 C95 118.1(16) . . ?
C51 C93 C96 110.6(17) . . ?
C51 C93 C1C 114(3) . . ?
C51 C93 C3C 104(2) . . ?
C94 C93 C96 108.2(19) . . ?
C95 C93 C94 107.1(19) . . ?
C95 C93 C96 101.0(19) . . ?
C1C C93 C3C 102(2) . . ?
C2C C93 C51 108(3) . . ?
C2C C93 C1C 116(3) . . ?
C2C C93 C3C 112(3) . . ?
C98 C97 C30 110.9(14) . . ?
C98 C97 C99 103.3(16) . . ?
C99 C97 C30 109.9(14) . . ?
C100 C97 C30 116.3(15) . . ?
C100 C97 C98 109.8(15) . . ?
C100 C97 C99 105.7(16) . . ?
C97 C98 H98A 106.2 . . ?
C97 C98 H98B 104.8 . . ?
C97 C98 H98C 117.1 . . ?
H98A C98 H98B 109.5 . . ?
H98A C98 H98C 109.4 . . ?
H98B C98 H98C 109.5 . . ?
C97 C99 H99A 114.0 . . ?
C97 C99 H99B 108.4 . . ?
C97 C99 H99C 105.8 . . ?
H99A C99 H99B 109.5 . . ?
H99A C99 H99C 109.4 . . ?
H99B C99 H99C 109.5 . . ?
C97 C100 H10A 116.3 . . ?
C97 C100 H10B 106.4 . . ?
C97 C100 H10C 105.4 . . ?
H10A C100 H10B 109.5 . . ?
H10A C100 H10C 109.5 . . ?
H10B C100 H10C 109.5 . . ?
C37 C101 C104 110.5(12) . . ?
C102 C101 C37 111.3(13) . . ?
C102 C101 C104 105.5(13) . . ?
C103 C101 C37 113.5(13) . . ?
C103 C101 C102 109.2(13) . . ?
C103 C101 C104 106.4(13) . . ?
C101 C102 H10D 113.5 . . ?
C101 C102 H10E 106.6 . . ?
C101 C102 H10F 108.3 . . ?
H10D C102 H10E 109.5 . . ?
H10D C102 H10F 109.4 . . ?
H10E C102 H10F 109.5 . . ?
C101 C103 H10G 110.2 . . ?
C101 C103 H10H 110.3 . . ?
C101 C103 H10I 107.9 . . ?
H10G C103 H10H 109.5 . . ?
H10G C103 H10I 109.5 . . ?
H10H C103 H10I 109.5 . . ?
C101 C104 H10J 106.5 . . ?
C101 C104 H10K 110.4 . . ?
C101 C104 H10L 111.6 . . ?
H10J C104 H10K 109.5 . . ?
H10J C104 H10L 109.4 . . ?
H10K C104 H10L 109.5 . . ?
C106 C105 C80 112.4(13) . . ?
C106 C105 C107 108.5(15) . . ?
C106 C105 C108 107.0(14) . . ?
C107 C105 C80 108.0(12) . . ?
C108 C105 C80 114.3(13) . . ?
C108 C105 C107 106.4(14) . . ?
C105 C106 H10M 114.8 . . ?
C105 C106 H10N 106.8 . . ?
C105 C106 H10O 106.6 . . ?
H10M C106 H10N 109.5 . . ?
H10M C106 H10O 109.6 . . ?
H10N C106 H10O 109.5 . . ?
C105 C107 H10P 109.8 . . ?
C105 C107 H10Q 109.3 . . ?
C105 C107 H10R 109.2 . . ?
H10P C107 H10Q 109.5 . . ?
H10P C107 H10R 109.5 . . ?
H10Q C107 H10R 109.5 . . ?
C105 C108 H10S 111.2 . . ?
C105 C108 H10T 107.7 . . ?
C105 C108 H10U 109.5 . . ?
H10S C108 H10T 109.4 . . ?
H10S C108 H10U 109.5 . . ?
H10T C108 H10U 109.5 . . ?
C110 C109 C112 107.8(11) . . ?
C111 C109 C110 108.0(12) . . ?
C111 C109 C112 108.0(11) . . ?
C121 C109 C110 113.7(11) . . ?
C121 C109 C111 107.8(11) . . ?
C121 C109 C112 111.3(11) . . ?
C109 C110 H11A 108.0 . . ?
C109 C110 H11B 109.6 . . ?
C109 C110 H11C 110.8 . . ?
H11A C110 H11B 109.4 . . ?
H11A C110 H11C 109.4 . . ?
H11B C110 H11C 109.5 . . ?
C109 C111 H11D 112.1 . . ?
C109 C111 H11E 110.3 . . ?
C109 C111 H11F 106.1 . . ?
H11D C111 H11E 109.4 . . ?
H11D C111 H11F 109.5 . . ?
H11E C111 H11F 109.5 . . ?
C109 C112 H11G 110.4 . . ?
C109 C112 H11H 112.2 . . ?
C109 C112 H11I 105.6 . . ?
H11G C112 H11H 109.6 . . ?
H11G C112 H11I 109.5 . . ?
H11H C112 H11I 109.4 . . ?
C71 C113 C114 114.9(12) . . ?
C71 C113 C116 105.7(12) . . ?
C114 C113 C116 108.0(14) . . ?
C115 C113 C71 111.3(14) . . ?
C115 C113 C114 107.8(13) . . ?
C115 C113 C116 108.9(14) . . ?
C113 C114 H11J 104.5 . . ?
C113 C114 H11K 108.5 . . ?
C113 C114 H11L 115.6 . . ?
H11J C114 H11K 109.4 . . ?
H11J C114 H11L 109.3 . . ?
H11K C114 H11L 109.3 . . ?
C113 C115 H11M 105.6 . . ?
C113 C115 H11N 114.0 . . ?
C113 C115 H11O 108.7 . . ?
H11M C115 H11N 109.5 . . ?
H11M C115 H11O 109.4 . . ?
H11N C115 H11O 109.6 . . ?
C113 C116 H11P 113.8 . . ?
C113 C116 H11Q 105.1 . . ?
C113 C116 H11R 109.4 . . ?
H11P C116 H11Q 109.4 . . ?
H11P C116 H11R 109.4 . . ?
H11Q C116 H11R 109.5 . . ?
C68 C117 C118 112.3(15) . . ?
C68 C117 C119 106.7(15) . . ?
C68 C117 C120 107.7(15) . . ?
C68 C117 C4C 108.8(17) . . ?
C68 C117 C5C 113.5(18) . . ?
C68 C117 C6C 106.1(18) . . ?
C118 C117 C119 109.1(12) . . ?
C120 C117 C118 111.2(14) . . ?
C120 C117 C119 109.6(13) . . ?
C5C C117 C4C 108.7(15) . . ?
C6C C117 C4C 110.3(14) . . ?
C6C C117 C5C 109.4(14) . . ?
C76 C121 C86 114.0(12) . . ?
C76 C121 C109 124.2(13) . . ?
C86 C121 C109 121.7(13) . . ?
C93 C94 H94A 109.5 . . ?
C93 C94 H94B 109.5 . . ?
C93 C94 H94C 109.5 . . ?
H94A C94 H94B 109.5 . . ?
H94A C94 H94C 109.5 . . ?
H94B C94 H94C 109.5 . . ?
C93 C95 H95A 109.5 . . ?
C93 C95 H95B 109.5 . . ?
C93 C95 H95C 109.5 . . ?
H95A C95 H95B 109.5 . . ?
H95A C95 H95C 109.5 . . ?
H95B C95 H95C 109.5 . . ?
C93 C96 H96A 109.5 . . ?
C93 C96 H96B 109.5 . . ?
C93 C96 H96C 109.5 . . ?
H96A C96 H96B 109.5 . . ?
H96A C96 H96C 109.5 . . ?
H96B C96 H96C 109.5 . . ?
C117 C118 H11S 109.5 . . ?
C117 C118 H11T 109.5 . . ?
C117 C118 H11U 109.5 . . ?
H11S C118 H11T 109.5 . . ?
H11S C118 H11U 109.5 . . ?
H11T C118 H11U 109.5 . . ?
C117 C119 H11V 109.5 . . ?
C117 C119 H11W 109.5 . . ?
C117 C119 H11X 109.5 . . ?
H11V C119 H11W 109.5 . . ?
H11V C119 H11X 109.5 . . ?
H11W C119 H11X 109.5 . . ?
C117 C120 H12A 109.5 . . ?
C117 C120 H12B 109.5 . . ?
C117 C120 H12C 109.5 . . ?
H12A C120 H12B 109.5 . . ?
H12A C120 H12C 109.5 . . ?
H12B C120 H12C 109.5 . . ?
C93 C1C H1CA 109.5 . . ?
C93 C1C H1CB 109.5 . . ?
C93 C1C H1CC 109.5 . . ?
H1CA C1C H1CB 109.5 . . ?
H1CA C1C H1CC 109.5 . . ?
H1CB C1C H1CC 109.5 . . ?
C93 C2C H2CA 110.9 . . ?
C93 C2C H2CB 110.8 . . ?
C93 C2C H2CC 106.7 . . ?
H2CA C2C H2CB 109.5 . . ?
H2CA C2C H2CC 109.4 . . ?
H2CB C2C H2CC 109.4 . . ?
C93 C3C H3CA 109.5 . . ?
C93 C3C H3CB 109.5 . . ?
C93 C3C H3CC 109.5 . . ?
H3CA C3C H3CB 109.5 . . ?
H3CA C3C H3CC 109.5 . . ?
H3CB C3C H3CC 109.5 . . ?
C117 C4C H4CA 128.2 . . ?
C117 C4C H4CB 102.4 . . ?
C117 C4C H4CC 96.4 . . ?
H4CA C4C H4CB 109.4 . . ?
H4CA C4C H4CC 109.5 . . ?
H4CB C4C H4CC 109.5 . . ?
C117 C5C H5CA 116.0 . . ?
C117 C5C H5CB 102.9 . . ?
C117 C5C H5CC 109.1 . . ?
H5CA C5C H5CB 109.5 . . ?
H5CA C5C H5CC 109.4 . . ?
H5CB C5C H5CC 109.6 . . ?
C117 C6C H6CA 114.1 . . ?
C117 C6C H6CB 107.4 . . ?
C117 C6C H6CC 106.7 . . ?
H6CA C6C H6CB 109.4 . . ?
H6CA C6C H6CC 109.5 . . ?
H6CB C6C H6CC 109.5 . . ?
C11A C1A C39A 108.0(10) . . ?
C23A C1A C11A 120.7(9) . . ?
C23A C1A C39A 119.6(9) . . ?
C13A C2A C44A 120.5(11) . . ?
C13A C2A C62A 108.0(11) . . ?
C44A C2A C62A 119.8(10) . . ?
C41A C4A C65A 118.5(10) . . ?
C66A C4A C41A 120.8(9) . . ?
C66A C4A C65A 108.2(10) . . ?
C8A C5A C53A 120.8(13) . . ?
C8A C5A C60A 123.8(16) . . ?
C53A C5A C60A 103.9(15) . . ?
C33A C6A C31A 120.7(9) . . ?
C33A C6A C52A 120.5(9) . . ?
C52A C6A C31A 107.4(10) . . ?
C27A C7A C19A 108.9(11) . . ?
C27A C7A C58A 119.6(10) . . ?
C58A C7A C19A 119.0(10) . . ?
C5A C8A C13A 120.6(16) . . ?
C5A C8A C26A 122.8(14) . . ?
C26A C8A C13A 105.9(15) . . ?
C23A C9A C67A 108.3(10) . . ?
C43A C9A C23A 120.3(9) . . ?
C43A C9A C67A 119.6(9) . . ?
C27A C10A C41A 121.0(10) . . ?
C27A C10A C49A 119.2(9) . . ?
C41A C10A C49A 107.8(11) . . ?
C32A C11A C1A 119.6(9) . . ?
C32A C11A C44A 120.4(9) . . ?
C44A C11A C1A 107.8(10) . . ?
C26A C12A C28A 119.6(9) . . ?
C26A C12A C34A 119.8(9) . . ?
C34A C12A C28A 108.1(10) . . ?
C2A C13A C8A 109.0(15) . . ?
C20A C13A C2A 121.5(13) . . ?
C20A C13A C8A 117.0(15) . . ?
C16A C14A C34A 108.1(9) . . ?
C38A C14A C16A 119.6(9) . . ?
C38A C14A C34A 119.6(9) . . ?
C27A C15A C18A 108.0(14) . . ?
C65A C15A C18A 119.7(15) . . ?
C65A C15A C27A 120.9(13) . . ?
C14A C16A C28A 107.4(10) . . ?
C31A C16A C14A 121.4(9) . . ?
C31A C16A C28A 119.7(9) . . ?
C19A C18A C15A 106.2(15) . . ?
C24A C18A C15A 120.5(15) . . ?
C24A C18A C19A 121.3(13) . . ?
C18A C19A C7A 109.1(12) . . ?
C22A C19A C7A 120.5(10) . . ?
C22A C19A C18A 118.6(10) . . ?
C13A C20A C42A 119.2(13) . . ?
C13A C20A C48A 122.1(15) . . ?
C42A C20A C48A 104.8(16) . . ?
C39A C21A C44A 107.2(11) . . ?
C42A C21A C39A 120.5(10) . . ?
C42A C21A C44A 120.6(10) . . ?
C19A C22A C47A 121.6(10) . . ?
C19A C22A C48A 119.3(11) . . ?
C47A C22A C48A 107.7(12) . . ?
C1A C23A C9A 119.3(9) . . ?
C1A C23A C30A 120.7(9) . . ?
C9A C23A C30A 108.3(10) . . ?
C18A C24A C29A 118.4(15) . . ?
C18A C24A C57A 119.7(13) . . ?
C29A C24A C57A 109.3(15) . . ?
C30A C25A C67A 107.1(10) . . ?
C63A C25A C30A 121.3(9) . . ?
C63A C25A C67A 119.4(9) . . ?
C12A C26A C8A 118.6(10) . . ?
C12A C26A C62A 120.3(9) . . ?
C62A C26A C8A 108.5(11) . . ?
C7A C27A C15A 107.9(11) . . ?
C10A C27A C7A 121.4(10) . . ?
C10A C27A C15A 118.6(10) . . ?
C12A C28A C16A 108.5(10) . . ?
C45A C28A C12A 120.3(9) . . ?
C45A C28A C16A 119.3(9) . . ?
C50A C29A C24A 121.6(15) . . ?
C50A C29A C54A 121.5(13) . . ?
C54A C29A C24A 106.0(14) . . ?
C23A C30A C25A 108.2(10) . . ?
C54A C30A C23A 119.5(9) . . ?
C54A C30A C25A 119.9(10) . . ?
C6A C31A C61A 110.0(10) . . ?
C16A C31A C6A 118.4(9) . . ?
C16A C31A C61A 119.4(9) . . ?
C11A C32A C36A 119.0(9) . . ?
C43A C32A C11A 119.8(9) . . ?
C43A C32A C36A 108.9(10) . . ?
C6A C33A C38A 120.3(9) . . ?
C6A C33A C41A 120.1(9) . . ?
C38A C33A C41A 108.0(10) . . ?
C12A C34A C14A 108.0(11) . . ?
C53A C34A C12A 120.3(10) . . ?
C53A C34A C14A 120.1(9) . . ?
C45A C36A C32A 107.8(10) . . ?
C62A C36A C32A 121.0(10) . . ?
C62A C36A C45A 119.5(9) . . ?
C14A C38A C33A 119.5(9) . . ?
C14A C38A C49A 120.2(9) . . ?
C33A C38A C49A 107.7(10) . . ?
C21A C39A C1A 108.0(10) . . ?
C56A C39A C1A 119.7(9) . . ?
C56A C39A C21A 120.5(10) . . ?
C43A C40A C45A 112.3(10) . . ?
C43A C40A C61A 117.1(10) . . ?
C45A C40A C61A 116.7(9) . . ?
C4A C41A C10A 120.0(9) . . ?
C4A C41A C33A 118.6(9) . . ?
C10A C41A C33A 108.8(10) . . ?
C21A C42A C20A 119.5(11) . . ?
C21A C42A C47A 118.7(10) . . ?
C47A C42A C20A 109.5(11) . . ?
C32A C43A C9A 120.4(9) . . ?
C40A C43A C9A 122.7(9) . . ?
C40A C43A C32A 105.7(10) . . ?
C2A C44A C11A 120.4(10) . . ?
C2A C44A C21A 118.7(9) . . ?
C11A C44A C21A 109.0(11) . . ?
C28A C45A C36A 120.3(9) . . ?
C28A C45A C40A 123.3(10) . . ?
C40A C45A C36A 105.1(10) . . ?
C22A C47A C42A 108.7(11) . . ?
C57A C47A C22A 118.9(10) . . ?
C57A C47A C42A 120.1(10) . . ?
C22A C48A C20A 109.3(16) . . ?
C60A C48A C20A 119.1(17) . . ?
C60A C48A C22A 120.8(13) . . ?
C10A C49A C38A 107.7(10) . . ?
C59A C49A C10A 119.8(10) . . ?
C59A C49A C38A 120.4(10) . . ?
C29A C50A C63A 121.5(13) . . ?
C29A C50A C65A 121.7(15) . . ?
C63A C50A C65A 105.5(14) . . ?
C6A C52A C64A 107.8(10) . . ?
C66A C52A C6A 119.9(9) . . ?
C66A C52A C64A 120.3(9) . . ?
C34A C53A C5A 117.6(10) . . ?
C34A C53A C59A 120.1(10) . . ?
C59A C53A C5A 110.1(11) . . ?
C29A C54A C56A 109.1(10) . . ?
C30A C54A C29A 118.3(10) . . ?
C30A C54A C56A 120.0(10) . . ?
C39A C56A C54A 120.5(10) . . ?
C39A C56A C57A 119.5(10) . . ?
C57A C56A C54A 108.2(10) . . ?
C47A C57A C24A 120.0(10) . . ?
C47A C57A C56A 120.6(10) . . ?
C56A C57A C24A 107.4(11) . . ?
C7A C58A C59A 119.6(10) . . ?
C7A C58A C60A 120.0(11) . . ?
C60A C58A C59A 108.0(11) . . ?
C49A C59A C53A 119.7(10) . . ?
C49A C59A C58A 120.4(10) . . ?
C53A C59A C58A 108.0(10) . . ?
C48A C60A C5A 117.3(16) . . ?
C48A C60A C58A 120.3(14) . . ?
C58A C60A C5A 109.9(16) . . ?
C31A C61A C40A 121.5(9) . . ?
C64A C61A C31A 105.5(10) . . ?
C64A C61A C40A 121.2(10) . . ?
C26A C62A C2A 108.5(10) . . ?
C36A C62A C2A 119.4(10) . . ?
C36A C62A C26A 120.0(9) . . ?
C25A C63A C50A 117.6(9) . . ?
C25A C63A C66A 120.9(9) . . ?
C66A C63A C50A 108.9(10) . . ?
C61A C64A C52A 109.3(10) . . ?
C67A C64A C52A 119.3(10) . . ?
C67A C64A C61A 119.6(10) . . ?
C4A C65A C50A 109.2(14) . . ?
C15A C65A C4A 121.1(13) . . ?
C15A C65A C50A 118.1(15) . . ?
C4A C66A C63A 108.3(10) . . ?
C52A C66A C4A 120.0(9) . . ?
C52A C66A C63A 119.6(9) . . ?
C9A C67A C25A 108.1(10) . . ?
C64A C67A C9A 119.8(9) . . ?
C64A C67A C25A 120.5(10) . . ?
C5B C1B C16B 108.4(14) . . ?
C11B C1B C5B 120.8(12) . . ?
C11B C1B C16B 122.1(12) . . ?
C32B C2B C37B 112(2) . . ?
C38B C2B C32B 119.2(12) . . ?
C38B C2B C37B 118.7(12) . . ?
C24B C3B C14B 107(2) . . ?
C57B C3B C14B 118.9(12) . . ?
C57B C3B C24B 121.4(12) . . ?
C52B C4B C11B 120.9(12) . . ?
C52B C4B C66B 121.4(12) . . ?
C66B C4B C11B 107.1(13) . . ?
C1B C5B C34B 106.4(18) . . ?
C1B C5B C61B 119.1(12) . . ?
C61B C5B C34B 119.8(12) . . ?
C8B C6B C13B 119.4(12) . . ?
C8B C6B C28B 105.5(13) . . ?
C13B C6B C28B 121.5(11) . . ?
C15B C7B C12B 119.8(11) . . ?
C67B C7B C12B 119.6(10) . . ?
C67B C7B C15B 109.5(12) . . ?
C6B C8B C15B 118.6(10) . . ?
C6B C8B C48B 110.3(10) . . ?
C15B C8B C48B 118.0(10) . . ?
C11B C9B C69B 102.7(19) . . ?
C25B C9B C11B 120.3(13) . . ?
C25B C9B C69B 127(2) . . ?
C38B C10B C25B 110(2) . . ?
C65B C10B C25B 110(2) . . ?
C65B C10B C38B 122.8(14) . . ?
C1B C11B C4B 117.2(12) . . ?
C1B C11B C9B 119.8(12) . . ?
C9B C11B C4B 111.5(15) . . ?
C7B C12B C68B 118.5(11) . . ?
C13B C12B C7B 119.4(11) . . ?
C13B C12B C68B 110.8(12) . . ?
C6B C13B C27B 119.1(11) . . ?
C12B C13B C6B 121.7(12) . . ?
C12B C13B C27B 108.2(13) . . ?
C29B C14B C3B 110(2) . . ?
C32B C14B C3B 120.0(12) . . ?
C32B C14B C29B 120.6(12) . . ?
C7B C15B C8B 121.2(10) . . ?
C7B C15B C46B 107.2(11) . . ?
C8B C15B C46B 119.4(10) . . ?
C1B C16B C59B 109.3(14) . . ?
C62B C16B C1B 120.3(12) . . ?
C62B C16B C59B 119.6(11) . . ?
C43B C17B C39B 107.1(19) . . ?
C43B C17B C53B 121.5(12) . . ?
C53B C17B C39B 120.0(12) . . ?
C23B C18B C50B 121.3(12) . . ?
C23B C18B C60B 119.1(12) . . ?
C50B C18B C60B 107(2) . . ?
C21B C19B C46B 120.5(12) . . ?
C21B C19B C67B 121.0(12) . . ?
C67B C19B C46B 106.8(16) . . ?
C39B C20B C44B 105(2) . . ?
C39B C20B C51B 121.4(12) . . ?
C51B C20B C44B 121.6(12) . . ?
C19B C21B C52B 119.1(12) . . ?
C19B C21B C55B 120.3(12) . . ?
C55B C21B C52B 106.6(18) . . ?
C18B C23B C28B 121.8(12) . . ?
C18B C23B C48B 120.0(12) . . ?
C48B C23B C28B 106.6(18) . . ?
C3B C24B C51B 106(2) . . ?
C34B C24B C3B 119.8(12) . . ?
C34B C24B C51B 119.2(12) . . ?
C9B C25B C10B 121(2) . . ?
C9B C25B C61B 120.4(13) . . ?
C61B C25B C10B 105(2) . . ?
C13B C27B C65B 109.3(19) . . ?
C37B C27B C13B 118.8(12) . . ?
C37B C27B C65B 119.6(12) . . ?
C6B C28B C23B 110.3(18) . . ?
C64B C28B C6B 119.1(12) . . ?
C64B C28B C23B 119.0(12) . . ?
C51B C29B C14B 105(2) . . ?
C51B C29B C58B 120.3(13) . . ?
C58B C29B C14B 120.3(12) . . ?
C2B C32B C56B 107(2) . . ?
C14B C32B C2B 121.4(13) . . ?
C14B C32B C56B 119.1(12) . . ?
C24B C34B C5B 119.1(12) . . ?
C24B C34B C59B 120.5(12) . . ?
C59B C34B C5B 110.4(19) . . ?
C44B C36B C50B 117.8(12) . . ?
C44B C36B C58B 118.9(12) . . ?
C58B C36B C50B 110(2) . . ?
C27B C37B C2B 120.3(12) . . ?
C64B C37B C2B 102(2) . . ?
C64B C37B C27B 122.0(12) . . ?
C2B C38B C57B 119.7(13) . . ?
C10B C38B C2B 119.3(13) . . ?
C10B C38B C57B 105(2) . . ?
C20B C39B C17B 110.8(19) . . ?
C20B C39B C59B 120.9(12) . . ?
C59B C39B C17B 119.0(12) . . ?
C47B C40B C42B 107.9(18) . . ?
C50B C40B C42B 119.8(12) . . ?
C50B C40B C47B 119.2(12) . . ?
C42B C41B C45B 105.8(18) . . ?
C55B C41B C42B 119.7(12) . . ?
C55B C41B C45B 119.9(12) . . ?
C41B C42B C40B 109(2) . . ?
C43B C42B C40B 117.7(12) . . ?
C43B C42B C41B 118.7(12) . . ?
C17B C43B C42B 121.3(12) . . ?
C17B C43B C44B 108(2) . . ?
C42B C43B C44B 122.2(12) . . ?
C36B C44B C20B 119.3(12) . . ?
C36B C44B C43B 120.9(12) . . ?
C43B C44B C20B 109(2) . . ?
C46B C45B C41B 119.7(11) . . ?
C46B C45B C47B 118.3(12) . . ?
C47B C45B C41B 110.4(13) . . ?
C19B C46B C15B 108.0(13) . . ?
C45B C46B C15B 122.1(12) . . ?
C45B C46B C19B 119.2(11) . . ?
C45B C47B C40B 107.0(13) . . ?
C48B C47B C40B 121.0(11) . . ?
C48B C47B C45B 120.5(12) . . ?
C23B C48B C8B 107.3(13) . . ?
C47B C48B C8B 121.6(12) . . ?
C47B C48B C23B 118.6(11) . . ?
C18B C50B C36B 107(2) . . ?
C18B C50B C40B 119.8(12) . . ?
C40B C50B C36B 121.4(12) . . ?
C20B C51B C24B 119.0(12) . . ?
C29B C51B C20B 118.4(12) . . ?
C29B C51B C24B 112(2) . . ?
C4B C52B C21B 119.3(11) . . ?
C4B C52B C62B 121.4(12) . . ?
C21B C52B C62B 106.8(13) . . ?
C17B C53B C55B 117.8(12) . . ?
C17B C53B C62B 120.9(12) . . ?
C62B C53B C55B 105.1(18) . . ?
C21B C55B C41B 120.0(12) . . ?
C21B C55B C53B 111.5(19) . . ?
C41B C55B C53B 120.6(12) . . ?
C60B C56B C32B 118.7(12) . . ?
C60B C56B C64B 121.0(13) . . ?
C64B C56B C32B 104(2) . . ?
C3B C57B C38B 120.1(12) . . ?
C3B C57B C61B 119.1(12) . . ?
C61B C57B C38B 112(2) . . ?
C29B C58B C36B 121.4(13) . . ?
C29B C58B C60B 119.0(12) . . ?
C60B C58B C36B 105(2) . . ?
C34B C59B C16B 105.4(18) . . ?
C39B C59B C16B 120.4(12) . . ?
C39B C59B C34B 118.8(12) . . ?
C56B C60B C18B 119.8(12) . . ?
C56B C60B C58B 122.0(12) . . ?
C58B C60B C18B 110(2) . . ?
C5B C61B C25B 119.4(12) . . ?
C5B C61B C57B 120.6(12) . . ?
C25B C61B C57B 108(2) . . ?
C16B C62B C52B 118.1(12) . . ?
C16B C62B C53B 119.6(11) . . ?
C53B C62B C52B 109.9(14) . . ?
C28B C64B C37B 119.0(12) . . ?
C28B C64B C56B 118.7(12) . . ?
C37B C64B C56B 114(2) . . ?
C10B C65B C27B 118.4(14) . . ?
C10B C65B C68B 127(2) . . ?
C27B C65B C68B 107(2) . . ?
C4B C66B C67B 120.0(11) . . ?
C4B C66B C69B 105.8(13) . . ?
C67B C66B C69B 120.4(12) . . ?
C7B C67B C19B 108.4(14) . . ?
C7B C67B C66B 120.7(12) . . ?
C66B C67B C19B 118.9(11) . . ?
C12B C68B C65B 104.7(17) . . ?
C69B C68B C12B 121.6(13) . . ?
C69B C68B C65B 121.4(17) . . ?
C66B C69B C9B 112.8(16) . . ?
C68B C69B C9B 114.1(18) . . ?
C68B C69B C66B 119.2(13) . . ?

loop_
_geom_bond_atom_site_label_1
_geom_bond_atom_site_label_2
_geom_bond_distance
_geom_bond_site_symmetry_2
_geom_bond_publ_flag
N1 C1 1.407(13) . ?
N1 C25 1.411(13) . ?
N1 C43 1.458(13) . ?
N2 C7 1.478(13) . ?
N2 C26 1.411(13) . ?
N2 C42 1.413(13) . ?
N3 C14 1.401(13) . ?
N3 C59 1.410(13) . ?
N3 C78 1.461(13) . ?
N4 C19 1.406(12) . ?
N4 C58 1.435(13) . ?
N4 C79 1.430(12) . ?
C1 C2 1.375(14) . ?
C1 C5 1.374(14) . ?
C2 H2 0.9408 . ?
C2 C4 1.379(14) . ?
C3 C3 1.50(2) 2_756 ?
C3 C4 1.371(14) . ?
C3 C6 1.338(14) . ?
C4 H4 0.9412 . ?
C5 H5 0.9406 . ?
C5 C6 1.370(14) . ?
C6 H6 0.9398 . ?
C7 C10 1.374(14) . ?
C7 C11 1.335(14) . ?
C8 C9 1.407(15) . ?
C8 C12 1.383(15) . ?
C8 C15 1.467(16) . ?
C9 H9 0.9393 . ?
C9 C10 1.375(14) . ?
C10 H10 0.9402 . ?
C11 H11 0.9395 . ?
C11 C12 1.393(14) . ?
C12 H12 0.9397 . ?
C13 H13 0.9400 . ?
C13 C14 1.376(14) . ?
C13 C16 1.390(15) . ?
C14 C17 1.374(15) . ?
C15 C16 1.407(15) . ?
C15 C18 1.342(15) . ?
C16 H16 0.9401 . ?
C17 H17 0.9400 . ?
C17 C18 1.376(15) . ?
C18 H18 0.9400 . ?
C19 C20 1.406(14) . ?
C19 C23 1.387(14) . ?
C20 H20 0.9398 . ?
C20 C21 1.381(14) . ?
C21 H21 0.9402 . ?
C21 C22 1.383(14) . ?
C22 C22 1.52(2) 2_756 ?
C22 C24 1.386(14) . ?
C23 H23 0.9388 . ?
C23 C24 1.374(14) . ?
C24 H24 0.9409 . ?
C25 C26 1.359(15) . ?
C25 C29 1.436(16) . ?
C26 C31 1.461(15) . ?
C27 C28 1.436(16) . ?
C27 C32 1.415(15) . ?
C27 C35 1.391(16) . ?
C28 H28 0.9402 . ?
C28 C33 1.342(16) . ?
C29 C32 1.432(15) . ?
C29 C34 1.350(15) . ?
C30 C36 1.349(15) . ?
C30 C39 1.381(17) . ?
C30 C97 1.515(19) . ?
C31 C36 1.376(14) . ?
C31 C38 1.400(15) . ?
C32 C38 1.409(15) . ?
C33 H33 0.9403 . ?
C33 C40 1.429(16) . ?
C34 H34 0.9409 . ?
C34 C37 1.368(16) . ?
C35 H35 0.9401 . ?
C35 C37 1.402(16) . ?
C36 H36 0.9404 . ?
C37 C101 1.522(17) . ?
C38 C40 1.447(15) . ?
C39 H39 0.9399 . ?
C39 C40 1.391(16) . ?
C41 C44 1.385(15) . ?
C41 C46 1.445(15) . ?
C41 C48 1.378(16) . ?
C42 C43 1.352(14) . ?
C42 C45 1.457(15) . ?
C43 C46 1.394(15) . ?
C44 C45 1.435(16) . ?
C44 C49 1.423(16) . ?
C45 C50 1.397(15) . ?
C46 C53 1.356(15) . ?
C47 C50 1.395(15) . ?
C47 C52 1.369(17) . ?
C47 C89 1.510(19) . ?
C48 C54 1.435(17) . ?
C48 C56 1.386(17) . ?
C49 C52 1.353(17) . ?
C49 C55 1.466(18) . ?
C50 H50 0.9406 . ?
C51 C53 1.392(15) . ?
C51 C56 1.378(16) . ?
C51 C93 1.49(2) . ?
C52 H52 0.9402 . ?
C53 H53 0.9400 . ?
C54 H54 0.9408 . ?
C54 C55 1.334(17) . ?
C55 H55 0.9406 . ?
C56 H56 0.9406 . ?
C57 C59 1.452(14) . ?
C57 C60 1.365(14) . ?
C57 C62 1.384(14) . ?
C58 C59 1.347(14) . ?
C58 C63 1.448(14) . ?
C60 H60 0.9400 . ?
C60 C71 1.353(16) . ?
C61 C62 1.396(15) . ?
C61 C63 1.400(15) . ?
C61 C69 1.470(16) . ?
C62 C65 1.457(15) . ?
C63 C67 1.407(15) . ?
C64 H64 0.9400 . ?
C64 C65 1.391(17) . ?
C64 C71 1.311(17) . ?
C65 C66 1.398(17) . ?
C66 H66 0.9406 . ?
C66 C70 1.359(18) . ?
C67 H67 0.9402 . ?
C67 C68 1.387(15) . ?
C68 C72 1.405(16) . ?
C68 C117 1.517(18) . ?
C69 C70 1.370(18) . ?
C69 C72 1.414(17) . ?
C70 H70 0.9406 . ?
C71 C113 1.529(18) . ?
C72 H72 0.9394 . ?
C74 C75 1.442(15) . ?
C74 C76 1.328(14) . ?
C74 C82 1.420(15) . ?
C75 H75 0.9402 . ?
C75 C83 1.379(15) . ?
C76 H76 0.9397 . ?
C76 C121 1.361(15) . ?
C77 C79 1.455(15) . ?
C77 C82 1.409(14) . ?
C77 C86 1.381(15) . ?
C78 C79 1.349(14) . ?
C78 C81 1.425(14) . ?
C80 C84 1.374(14) . ?
C80 C87 1.407(15) . ?
C80 C105 1.548(17) . ?
C81 C84 1.427(14) . ?
C81 C88 1.410(14) . ?
C82 C88 1.423(14) . ?
C83 H83 0.9398 . ?
C83 C85 1.396(15) . ?
C84 H84 0.9400 . ?
C85 C87 1.360(14) . ?
C85 C88 1.441(14) . ?
C86 H86 0.9401 . ?
C86 C121 1.407(15) . ?
C87 H87 0.9395 . ?
C89 C90 1.415(19) . ?
C89 C91 1.55(2) . ?
C89 C92 1.51(2) . ?
C90 H90A 0.9701 . ?
C90 H90B 0.9696 . ?
C90 H90C 0.9697 . ?
C91 H91A 0.9699 . ?
C91 H91B 0.9709 . ?
C91 H91C 0.9693 . ?
C92 H92A 0.9693 . ?
C92 H92B 0.9703 . ?
C92 H92C 0.9697 . ?
C93 C94 1.52(3) . ?
C93 C95 1.52(2) . ?
C93 C96 1.53(3) . ?
C93 C1C 1.61(4) . ?
C93 C2C 1.40(4) . ?
C93 C3C 1.68(4) . ?
C97 C98 1.51(2) . ?
C97 C99 1.51(2) . ?
C97 C100 1.449(19) . ?
C98 H98A 0.9708 . ?
C98 H98B 0.9701 . ?
C98 H98C 0.9696 . ?
C99 H99A 0.9698 . ?
C99 H99B 0.9701 . ?
C99 H99C 0.9699 . ?
C100 H10A 0.9702 . ?
C100 H10B 0.9708 . ?
C100 H10C 0.9701 . ?
C101 C102 1.514(18) . ?
C101 C103 1.477(17) . ?
C101 C104 1.542(18) . ?
C102 H10D 0.9707 . ?
C102 H10E 0.9700 . ?
C102 H10F 0.9700 . ?
C103 H10G 0.9698 . ?
C103 H10H 0.9697 . ?
C103 H10I 0.9697 . ?
C104 H10J 0.9697 . ?
C104 H10K 0.9704 . ?
C104 H10L 0.9701 . ?
C105 C106 1.459(18) . ?
C105 C107 1.493(18) . ?
C105 C108 1.490(18) . ?
C106 H10M 0.9698 . ?
C106 H10N 0.9703 . ?
C106 H10O 0.9698 . ?
C107 H10P 0.9697 . ?
C107 H10Q 0.9697 . ?
C107 H10R 0.9693 . ?
C108 H10S 0.9699 . ?
C108 H10T 0.9702 . ?
C108 H10U 0.9706 . ?
C109 C110 1.533(16) . ?
C109 C111 1.512(16) . ?
C109 C112 1.535(16) . ?
C109 C121 1.509(16) . ?
C110 H11A 0.9705 . ?
C110 H11B 0.9701 . ?
C110 H11C 0.9697 . ?
C111 H11D 0.9706 . ?
C111 H11E 0.9697 . ?
C111 H11F 0.9701 . ?
C112 H11G 0.9697 . ?
C112 H11H 0.9693 . ?
C112 H11I 0.9711 . ?
C113 C114 1.541(17) . ?
C113 C115 1.510(18) . ?
C113 C116 1.59(2) . ?
C114 H11J 0.9702 . ?
C114 H11K 0.9708 . ?
C114 H11L 0.9715 . ?
C115 H11M 0.9701 . ?
C115 H11N 0.9681 . ?
C115 H11O 0.9700 . ?
C116 H11P 0.9717 . ?
C116 H11Q 0.9688 . ?
C116 H11R 0.9701 . ?
C117 C118 1.548(15) . ?
C117 C119 1.554(15) . ?
C117 C120 1.544(16) . ?
C117 C4C 1.565(17) . ?
C117 C5C 1.557(17) . ?
C117 C6C 1.540(16) . ?
C94 H94A 0.9700 . ?
C94 H94B 0.9700 . ?
C94 H94C 0.9700 . ?
C95 H95A 0.9700 . ?
C95 H95B 0.9700 . ?
C95 H95C 0.9700 . ?
C96 H96A 0.9700 . ?
C96 H96B 0.9700 . ?
C96 H96C 0.9700 . ?
C118 H11S 0.9700 . ?
C118 H11T 0.9700 . ?
C118 H11U 0.9700 . ?
C119 H11V 0.9700 . ?
C119 H11W 0.9700 . ?
C119 H11X 0.9700 . ?
C120 H12A 0.9700 . ?
C120 H12B 0.9700 . ?
C120 H12C 0.9700 . ?
C1C H1CA 0.9700 . ?
C1C H1CB 0.9700 . ?
C1C H1CC 0.9700 . ?
C2C H2CA 0.9695 . ?
C2C H2CB 0.9699 . ?
C2C H2CC 0.9701 . ?
C3C H3CA 0.9700 . ?
C3C H3CB 0.9700 . ?
C3C H3CC 0.9700 . ?
C4C H4CA 0.9700 . ?
C4C H4CB 0.9701 . ?
C4C H4CC 0.9697 . ?
C5C H5CA 0.9701 . ?
C5C H5CB 0.9694 . ?
C5C H5CC 0.9699 . ?
C6C H6CA 0.9698 . ?
C6C H6CB 0.9703 . ?
C6C H6CC 0.9698 . ?
C1A C11A 1.410(12) . ?
C1A C23A 1.397(12) . ?
C1A C39A 1.432(12) . ?
C2A C13A 1.391(15) . ?
C2A C44A 1.405(12) . ?
C2A C62A 1.423(13) . ?
C4A C41A 1.407(12) . ?
C4A C65A 1.421(15) . ?
C4A C66A 1.397(12) . ?
C5A C8A 1.30(2) . ?
C5A C53A 1.461(15) . ?
C5A C60A 1.47(2) . ?
C6A C31A 1.414(12) . ?
C6A C33A 1.392(11) . ?
C6A C52A 1.400(12) . ?
C7A C19A 1.415(12) . ?
C7A C27A 1.401(12) . ?
C7A C58A 1.406(12) . ?
C8A C13A 1.452(19) . ?
C8A C26A 1.430(15) . ?
C9A C23A 1.403(12) . ?
C9A C43A 1.401(12) . ?
C9A C67A 1.405(12) . ?
C10A C27A 1.397(12) . ?
C10A C41A 1.416(12) . ?
C10A C49A 1.428(12) . ?
C11A C32A 1.400(12) . ?
C11A C44A 1.408(12) . ?
C12A C26A 1.393(12) . ?
C12A C28A 1.417(12) . ?
C12A C34A 1.417(12) . ?
C13A C20A 1.37(2) . ?
C14A C16A 1.422(12) . ?
C14A C34A 1.435(12) . ?
C14A C38A 1.383(11) . ?
C15A C18A 1.461(18) . ?
C15A C27A 1.417(15) . ?
C15A C65A 1.377(15) . ?
C16A C28A 1.433(12) . ?
C16A C31A 1.392(12) . ?
C18A C19A 1.408(14) . ?
C18A C24A 1.375(15) . ?
C19A C22A 1.389(12) . ?
C20A C42A 1.444(15) . ?
C20A C48A 1.462(19) . ?
C21A C39A 1.414(12) . ?
C21A C42A 1.389(12) . ?
C21A C44A 1.424(12) . ?
C22A C47A 1.411(13) . ?
C22A C48A 1.430(16) . ?
C23A C30A 1.413(12) . ?
C24A C29A 1.422(19) . ?
C24A C57A 1.425(14) . ?
C25A C30A 1.415(12) . ?
C25A C63A 1.380(12) . ?
C25A C67A 1.429(12) . ?
C26A C62A 1.411(12) . ?
C28A C45A 1.378(12) . ?
C29A C50A 1.341(15) . ?
C29A C54A 1.417(15) . ?
C30A C54A 1.402(12) . ?
C31A C61A 1.420(12) . ?
C32A C36A 1.429(12) . ?
C32A C43A 1.400(12) . ?
C33A C38A 1.421(12) . ?
C33A C41A 1.421(12) . ?
C34A C53A 1.409(12) . ?
C36A C45A 1.423(12) . ?
C36A C62A 1.394(12) . ?
C38A C49A 1.440(12) . ?
C39A C56A 1.385(12) . ?
C40A C43A 1.395(12) . ?
C40A C45A 1.398(13) . ?
C40A C61A 1.424(12) . ?
C42A C47A 1.424(13) . ?
C47A C57A 1.396(12) . ?
C48A C60A 1.35(2) . ?
C49A C59A 1.392(12) . ?
C50A C63A 1.437(15) . ?
C50A C65A 1.437(18) . ?
C52A C64A 1.426(13) . ?
C52A C66A 1.395(12) . ?
C53A C59A 1.421(13) . ?
C54A C56A 1.421(12) . ?
C56A C57A 1.399(13) . ?
C58A C59A 1.427(13) . ?
C58A C60A 1.423(15) . ?
C61A C64A 1.419(13) . ?
C63A C66A 1.425(12) . ?
C64A C67A 1.400(12) . ?
C1B C5B 1.405(14) . ?
C1B C11B 1.393(12) . ?
C1B C16B 1.426(14) . ?
C2B C32B 1.408(15) . ?
C2B C37B 1.431(15) . ?
C2B C38B 1.403(12) . ?
C3B C14B 1.443(15) . ?
C3B C24B 1.413(14) . ?
C3B C57B 1.394(12) . ?
C4B C11B 1.423(14) . ?
C4B C52B 1.386(12) . ?
C4B C66B 1.388(13) . ?
C5B C34B 1.436(14) . ?
C5B C61B 1.407(12) . ?
C6B C8B 1.406(13) . ?
C6B C13B 1.408(12) . ?
C6B C28B 1.410(14) . ?
C7B C12B 1.400(12) . ?
C7B C15B 1.397(13) . ?
C7B C67B 1.393(13) . ?
C8B C15B 1.414(12) . ?
C8B C48B 1.419(13) . ?
C9B C11B 1.393(15) . ?
C9B C25B 1.386(16) . ?
C9B C69B 1.41(3) . ?
C10B C25B 1.53(3) . ?
C10B C38B 1.395(15) . ?
C10B C65B 1.372(16) . ?
C12B C13B 1.384(13) . ?
C12B C68B 1.439(15) . ?
C13B C27B 1.408(14) . ?
C14B C29B 1.417(15) . ?
C14B C32B 1.393(12) . ?
C15B C46B 1.428(13) . ?
C16B C59B 1.428(14) . ?
C16B C62B 1.383(12) . ?
C17B C39B 1.405(14) . ?
C17B C43B 1.373(14) . ?
C17B C53B 1.400(12) . ?
C18B C23B 1.388(12) . ?
C18B C50B 1.388(15) . ?
C18B C60B 1.421(15) . ?
C19B C21B 1.383(12) . ?
C19B C46B 1.425(14) . ?
C19B C67B 1.422(14) . ?
C20B C39B 1.376(14) . ?
C20B C44B 1.419(15) . ?
C20B C51B 1.403(12) . ?
C21B C52B 1.428(14) . ?
C21B C55B 1.389(14) . ?
C23B C28B 1.426(14) . ?
C23B C48B 1.412(14) . ?
C24B C34B 1.412(12) . ?
C24B C51B 1.418(14) . ?
C25B C61B 1.411(15) . ?
C27B C37B 1.404(12) . ?
C27B C65B 1.424(16) . ?
C28B C64B 1.403(12) . ?
C29B C51B 1.394(15) . ?
C29B C58B 1.398(12) . ?
C32B C56B 1.448(15) . ?
C34B C59B 1.417(14) . ?
C36B C44B 1.393(12) . ?
C36B C50B 1.422(15) . ?
C36B C58B 1.408(15) . ?
C37B C64B 1.405(14) . ?
C38B C57B 1.447(15) . ?
C39B C59B 1.398(12) . ?
C40B C42B 1.439(15) . ?
C40B C47B 1.418(14) . ?
C40B C50B 1.392(12) . ?
C41B C42B 1.425(14) . ?
C41B C45B 1.428(14) . ?
C41B C55B 1.395(12) . ?
C42B C43B 1.384(12) . ?
C43B C44B 1.395(14) . ?
C45B C46B 1.384(12) . ?
C45B C47B 1.417(14) . ?
C47B C48B 1.394(12) . ?
C52B C62B 1.428(14) . ?
C53B C55B 1.415(15) . ?
C53B C62B 1.403(14) . ?
C56B C60B 1.387(12) . ?
C56B C64B 1.434(15) . ?
C57B C61B 1.417(15) . ?
C58B C60B 1.403(15) . ?
C65B C68B 1.48(2) . ?
C66B C67B 1.396(12) . ?
C66B C69B 1.404(15) . ?
C68B C69B 1.359(16) . ?

loop_
_geom_torsion_atom_site_label_1
_geom_torsion_atom_site_label_2
_geom_torsion_atom_site_label_3
_geom_torsion_atom_site_label_4
_geom_torsion
_geom_torsion_site_symmetry_1
_geom_torsion_site_symmetry_2
_geom_torsion_site_symmetry_3
_geom_torsion_site_symmetry_4
_geom_torsion_publ_flag
N1 C1 C2 C4 -172.6(11) . . . . ?
N1 C1 C5 C6 170.9(11) . . . . ?
N1 C25 C26 N2 -0.3(15) . . . . ?
N1 C25 C26 C31 -173.5(9) . . . . ?
N1 C25 C29 C32 178.3(9) . . . . ?
N1 C25 C29 C34 -0.2(17) . . . . ?
N1 C43 C46 C41 -176.9(10) . . . . ?
N1 C43 C46 C53 1(2) . . . . ?
N2 C7 C10 C9 -179.4(10) . . . . ?
N2 C7 C11 C12 178.8(10) . . . . ?
N2 C26 C31 C36 -1.8(16) . . . . ?
N2 C26 C31 C38 -178.0(9) . . . . ?
N2 C42 C43 N1 1.8(16) . . . . ?
N2 C42 C43 C46 -172.0(11) . . . . ?
N2 C42 C45 C44 176.4(10) . . . . ?
N2 C42 C45 C50 -5.5(17) . . . . ?
N3 C14 C17 C18 -173.8(11) . . . . ?
N3 C78 C79 N4 0.5(14) . . . . ?
N3 C78 C79 C77 176.9(9) . . . . ?
N3 C78 C81 C84 -0.5(15) . . . . ?
N3 C78 C81 C88 -178.7(9) . . . . ?
N4 C19 C20 C21 -177.7(11) . . . . ?
N4 C19 C23 C24 176.4(11) . . . . ?
N4 C58 C59 N3 -0.9(15) . . . . ?
N4 C58 C59 C57 173.6(9) . . . . ?
N4 C58 C63 C61 -175.5(10) . . . . ?
N4 C58 C63 C67 -0.8(16) . . . . ?
C1 N1 C25 C26 -108.7(12) . . . . ?
C1 N1 C25 C29 76.9(14) . . . . ?
C1 N1 C43 C42 107.1(13) . . . . ?
C1 N1 C43 C46 -79.0(15) . . . . ?
C1 C2 C4 C3 1(2) . . . . ?
C1 C5 C6 C3 2(2) . . . . ?
C2 C1 C5 C6 -4.2(19) . . . . ?
C3 C3 C4 C2 171.2(11) 2_756 . . . ?
C3 C3 C6 C5 -172.5(10) 2_756 . . . ?
C4 C3 C6 C5 2(2) . . . . ?
C5 C1 C2 C4 2.6(19) . . . . ?
C6 C3 C4 C2 -3.7(19) . . . . ?
C7 N2 C26 C25 101.0(12) . . . . ?
C7 N2 C26 C31 -85.7(12) . . . . ?
C7 N2 C42 C43 -101.8(13) . . . . ?
C7 N2 C42 C45 89.0(12) . . . . ?
C7 C11 C12 C8 -1(2) . . . . ?
C8 C9 C10 C7 2(2) . . . . ?
C8 C15 C16 C13 179.1(12) . . . . ?
C8 C15 C18 C17 -177.9(13) . . . . ?
C9 C8 C12 C11 2.0(19) . . . . ?
C9 C8 C15 C16 138.8(13) . . . . ?
C9 C8 C15 C18 -45(2) . . . . ?
C10 C7 C11 C12 0.6(19) . . . . ?
C11 C7 C10 C9 -1.2(19) . . . . ?
C12 C8 C9 C10 -2.6(19) . . . . ?
C12 C8 C15 C16 -40(2) . . . . ?
C12 C8 C15 C18 135.9(14) . . . . ?
C13 C14 C17 C18 4.5(18) . . . . ?
C14 N3 C59 C57 77.9(14) . . . . ?
C14 N3 C59 C58 -107.6(13) . . . . ?
C14 N3 C78 C79 110.3(11) . . . . ?
C14 N3 C78 C81 -78.1(13) . . . . ?
C14 C13 C16 C15 0(2) . . . . ?
C14 C17 C18 C15 -2(2) . . . . ?
C15 C8 C9 C10 178.3(12) . . . . ?
C15 C8 C12 C11 -178.9(12) . . . . ?
C16 C13 C14 N3 174.9(11) . . . . ?
C16 C13 C14 C17 -3.4(18) . . . . ?
C16 C15 C18 C17 -2(2) . . . . ?
C18 C15 C16 C13 2.7(19) . . . . ?
C19 N4 C58 C59 106.8(12) . . . . ?
C19 N4 C58 C63 -81.5(13) . . . . ?
C19 N4 C79 C77 76.4(13) . . . . ?
C19 N4 C79 C78 -107.1(12) . . . . ?
C19 C20 C21 C22 2(2) . . . . ?
C19 C23 C24 C22 0(2) . . . . ?
C20 C19 C23 C24 -2.6(19) . . . . ?
C20 C21 C22 C22 177.6(10) . . . 2_756 ?
C20 C21 C22 C24 -5(2) . . . . ?
C21 C22 C24 C23 3(2) . . . . ?
C22 C22 C24 C23 -179.0(10) 2_756 . . . ?
C23 C19 C20 C21 1.3(18) . . . . ?
C25 N1 C1 C2 -3.4(17) . . . . ?
C25 N1 C1 C5 -178.4(12) . . . . ?
C25 N1 C43 C42 -41.0(14) . . . . ?
C25 N1 C43 C46 132.9(12) . . . . ?
C25 C26 C31 C36 171.2(11) . . . . ?
C25 C26 C31 C38 -5.0(15) . . . . ?
C25 C29 C32 C27 178.7(10) . . . . ?
C25 C29 C32 C38 -4.8(15) . . . . ?
C25 C29 C34 C37 179.7(11) . . . . ?
C26 N2 C7 C10 13.6(16) . . . . ?
C26 N2 C7 C11 -164.6(12) . . . . ?
C26 N2 C42 C43 38.4(15) . . . . ?
C26 N2 C42 C45 -130.8(11) . . . . ?
C26 C25 C29 C32 4.3(16) . . . . ?
C26 C25 C29 C34 -174.2(11) . . . . ?
C26 C31 C36 C30 -174.5(11) . . . . ?
C26 C31 C38 C32 4.5(15) . . . . ?
C26 C31 C38 C40 177.9(9) . . . . ?
C27 C28 C33 C40 0(2) . . . . ?
C27 C32 C38 C31 176.9(10) . . . . ?
C27 C32 C38 C40 3.6(16) . . . . ?
C27 C35 C37 C34 -3.9(18) . . . . ?
C27 C35 C37 C101 178.0(11) . . . . ?
C28 C27 C32 C29 178.4(10) . . . . ?
C28 C27 C32 C38 1.8(16) . . . . ?
C28 C27 C35 C37 -174.9(11) . . . . ?
C28 C33 C40 C38 5.0(18) . . . . ?
C28 C33 C40 C39 -175.0(12) . . . . ?
C29 C25 C26 N2 173.9(9) . . . . ?
C29 C25 C26 C31 0.6(17) . . . . ?
C29 C32 C38 C31 0.4(17) . . . . ?
C29 C32 C38 C40 -172.8(10) . . . . ?
C29 C34 C37 C35 2.0(19) . . . . ?
C29 C34 C37 C101 -179.9(11) . . . . ?
C30 C39 C40 C33 176.6(12) . . . . ?
C30 C39 C40 C38 -3.4(19) . . . . ?
C31 C38 C40 C33 179.4(10) . . . . ?
C31 C38 C40 C39 -0.5(16) . . . . ?
C32 C27 C28 C33 -4.0(18) . . . . ?
C32 C27 C35 C37 2.4(18) . . . . ?
C32 C29 C34 C37 1.3(18) . . . . ?
C32 C38 C40 C33 -7.0(16) . . . . ?
C32 C38 C40 C39 173.0(11) . . . . ?
C34 C29 C32 C27 -2.8(16) . . . . ?
C34 C29 C32 C38 173.8(11) . . . . ?
C34 C37 C101 C102 20.5(18) . . . . ?
C34 C37 C101 C103 -103.2(16) . . . . ?
C34 C37 C101 C104 137.4(13) . . . . ?
C35 C27 C28 C33 173.4(12) . . . . ?
C35 C27 C32 C29 0.9(16) . . . . ?
C35 C27 C32 C38 -175.7(10) . . . . ?
C35 C37 C101 C102 -161.5(13) . . . . ?
C35 C37 C101 C103 74.9(17) . . . . ?
C35 C37 C101 C104 -44.6(17) . . . . ?
C36 C30 C39 C40 6(2) . . . . ?
C36 C30 C97 C98 66.0(19) . . . . ?
C36 C30 C97 C99 -48(2) . . . . ?
C36 C30 C97 C100 -167.6(16) . . . . ?
C36 C31 C38 C32 -171.9(10) . . . . ?
C36 C31 C38 C40 1.5(15) . . . . ?
C38 C31 C36 C30 1.5(18) . . . . ?
C39 C30 C36 C31 -5(2) . . . . ?
C39 C30 C97 C98 -109.6(17) . . . . ?
C39 C30 C97 C99 136.8(16) . . . . ?
C39 C30 C97 C100 17(2) . . . . ?
C41 C44 C45 C42 -5.7(17) . . . . ?
C41 C44 C45 C50 176.2(11) . . . . ?
C41 C44 C49 C52 -173.8(13) . . . . ?
C41 C44 C49 C55 -0.1(19) . . . . ?
C41 C46 C53 C51 -3(2) . . . . ?
C41 C48 C54 C55 10(2) . . . . ?
C41 C48 C56 C51 -2(2) . . . . ?
C42 N2 C7 C10 152.0(12) . . . . ?
C42 N2 C7 C11 -26.2(16) . . . . ?
C42 N2 C26 C25 -39.3(14) . . . . ?
C42 N2 C26 C31 134.1(10) . . . . ?
C42 C43 C46 C41 -3.4(19) . . . . ?
C42 C43 C46 C53 174.3(12) . . . . ?
C42 C45 C50 C47 179.1(11) . . . . ?
C43 N1 C1 C2 -149.6(12) . . . . ?
C43 N1 C1 C5 35.5(18) . . . . ?
C43 N1 C25 C26 40.5(14) . . . . ?
C43 N1 C25 C29 -133.8(10) . . . . ?
C43 C42 C45 C44 7.3(17) . . . . ?
C43 C42 C45 C50 -174.6(11) . . . . ?
C43 C46 C53 C51 179.2(13) . . . . ?
C44 C41 C46 C43 5.0(18) . . . . ?
C44 C41 C46 C53 -172.9(12) . . . . ?
C44 C41 C48 C54 -5(2) . . . . ?
C44 C41 C48 C56 175.4(12) . . . . ?
C44 C45 C50 C47 -2.9(19) . . . . ?
C44 C49 C52 C47 -2(2) . . . . ?
C44 C49 C55 C54 5(2) . . . . ?
C45 C42 C43 N1 171.0(10) . . . . ?
C45 C42 C43 C46 -2.8(19) . . . . ?
C45 C44 C49 C52 2.2(19) . . . . ?
C45 C44 C49 C55 175.9(11) . . . . ?
C46 C41 C44 C45 -0.3(18) . . . . ?
C46 C41 C44 C49 175.4(12) . . . . ?
C46 C41 C48 C54 179.8(12) . . . . ?
C46 C41 C48 C56 1(2) . . . . ?
C48 C41 C44 C45 -175.1(12) . . . . ?
C48 C41 C44 C49 1(2) . . . . ?
C48 C41 C46 C43 179.8(12) . . . . ?
C48 C41 C46 C53 1.9(18) . . . . ?
C48 C54 C55 C49 -10(3) . . . . ?
C49 C44 C45 C42 178.2(10) . . . . ?
C49 C44 C45 C50 0.1(17) . . . . ?
C50 C47 C52 C49 -1(2) . . . . ?
C50 C47 C89 C90 -29(2) . . . . ?
C50 C47 C89 C91 -150.2(14) . . . . ?
C50 C47 C89 C92 101.0(16) . . . . ?
C52 C47 C50 C45 3.3(19) . . . . ?
C52 C47 C89 C90 149.0(17) . . . . ?
C52 C47 C89 C91 27(2) . . . . ?
C52 C47 C89 C92 -81(2) . . . . ?
C52 C49 C55 C54 178.3(17) . . . . ?
C53 C51 C56 C48 1(2) . . . . ?
C53 C51 C93 C94 126.1(19) . . . . ?
C53 C51 C93 C95 2(3) . . . . ?
C53 C51 C93 C96 -113.7(19) . . . . ?
C53 C51 C93 C1C 172(2) . . . . ?
C53 C51 C93 C2C -57(3) . . . . ?
C53 C51 C93 C3C 62(3) . . . . ?
C54 C48 C56 C51 178.6(14) . . . . ?
C55 C49 C52 C47 -174.7(14) . . . . ?
C56 C48 C54 C55 -170.8(15) . . . . ?
C56 C51 C53 C46 2(2) . . . . ?
C56 C51 C93 C94 -54(2) . . . . ?
C56 C51 C93 C95 -178.7(19) . . . . ?
C56 C51 C93 C96 66(2) . . . . ?
C56 C51 C93 C1C -8(3) . . . . ?
C56 C51 C93 C2C 122(3) . . . . ?
C56 C51 C93 C3C -119(2) . . . . ?
C57 C60 C71 C64 -8.0(19) . . . . ?
C57 C60 C71 C113 175.5(13) . . . . ?
C57 C62 C65 C64 2.2(16) . . . . ?
C57 C62 C65 C66 175.8(12) . . . . ?
C58 N4 C19 C20 -148.2(11) . . . . ?
C58 N4 C19 C23 32.9(16) . . . . ?
C58 N4 C79 C77 -137.2(10) . . . . ?
C58 N4 C79 C78 39.3(13) . . . . ?
C58 C63 C67 C68 -176.7(11) . . . . ?
C59 N3 C14 C13 154.6(11) . . . . ?
C59 N3 C14 C17 -27.2(17) . . . . ?
C59 N3 C78 C79 -41.1(13) . . . . ?
C59 N3 C78 C81 130.5(10) . . . . ?
C59 C57 C60 C71 -176.5(11) . . . . ?
C59 C57 C62 C61 -1.6(16) . . . . ?
C59 C57 C62 C65 179.6(10) . . . . ?
C59 C58 C63 C61 -4.0(16) . . . . ?
C59 C58 C63 C67 170.7(11) . . . . ?
C60 C57 C59 N3 -2.5(16) . . . . ?
C60 C57 C59 C58 -176.8(11) . . . . ?
C60 C57 C62 C61 176.1(11) . . . . ?
C60 C57 C62 C65 -2.8(16) . . . . ?
C60 C71 C113 C114 155.0(14) . . . . ?
C60 C71 C113 C115 32(2) . . . . ?
C60 C71 C113 C116 -85.9(17) . . . . ?
C61 C62 C65 C64 -176.6(11) . . . . ?
C61 C62 C65 C66 -3.1(18) . . . . ?
C61 C63 C67 C68 -2.2(18) . . . . ?
C61 C69 C70 C66 6(3) . . . . ?
C61 C69 C72 C68 -1(2) . . . . ?
C62 C57 C59 N3 175.1(10) . . . . ?
C62 C57 C59 C58 0.8(16) . . . . ?
C62 C57 C60 C71 5.9(18) . . . . ?
C62 C61 C63 C58 3.3(17) . . . . ?
C62 C61 C63 C67 -171.7(11) . . . . ?
C62 C61 C69 C70 -4(2) . . . . ?
C62 C61 C69 C72 173.3(12) . . . . ?
C62 C65 C66 C70 5(2) . . . . ?
C63 C58 C59 N3 -172.5(10) . . . . ?
C63 C58 C59 C57 2.0(16) . . . . ?
C63 C61 C62 C57 -0.5(18) . . . . ?
C63 C61 C62 C65 178.3(11) . . . . ?
C63 C61 C69 C70 -180.0(14) . . . . ?
C63 C61 C69 C72 -2.4(19) . . . . ?
C63 C67 C68 C72 -0.9(19) . . . . ?
C63 C67 C68 C117 -177.6(12) . . . . ?
C64 C65 C66 C70 177.5(16) . . . . ?
C64 C71 C113 C114 -21(2) . . . . ?
C64 C71 C113 C115 -144.3(15) . . . . ?
C64 C71 C113 C116 97.7(16) . . . . ?
C65 C64 C71 C60 8(2) . . . . ?
C65 C64 C71 C113 -175.3(14) . . . . ?
C65 C66 C70 C69 -7(3) . . . . ?
C67 C68 C72 C69 2(2) . . . . ?
C67 C68 C117 C118 -174.3(16) . . . . ?
C67 C68 C117 C119 66.2(19) . . . . ?
C67 C68 C117 C120 -51.5(19) . . . . ?
C67 C68 C117 C4C -129(2) . . . . ?
C67 C68 C117 C5C -7(2) . . . . ?
C67 C68 C117 C6C 113(2) . . . . ?
C69 C61 C62 C57 -176.1(11) . . . . ?
C69 C61 C62 C65 2.8(18) . . . . ?
C69 C61 C63 C58 178.8(11) . . . . ?
C69 C61 C63 C67 3.8(17) . . . . ?
C70 C69 C72 C68 176.7(15) . . . . ?
C71 C64 C65 C62 -5(2) . . . . ?
C71 C64 C65 C66 -177.7(15) . . . . ?
C72 C68 C117 C118 9(2) . . . . ?
C72 C68 C117 C119 -110.3(17) . . . . ?
C72 C68 C117 C120 132.0(17) . . . . ?
C72 C68 C117 C4C 55(2) . . . . ?
C72 C68 C117 C5C 176(2) . . . . ?
C72 C68 C117 C6C -64(2) . . . . ?
C72 C69 C70 C66 -171.0(16) . . . . ?
C74 C75 C83 C85 -1.8(18) . . . . ?
C74 C76 C121 C86 -1.0(19) . . . . ?
C74 C76 C121 C109 175.4(12) . . . . ?
C74 C82 C88 C81 176.8(10) . . . . ?
C74 C82 C88 C85 5.3(16) . . . . ?
C75 C74 C76 C121 -174.7(12) . . . . ?
C75 C74 C82 C77 178.3(9) . . . . ?
C75 C74 C82 C88 -1.4(15) . . . . ?
C75 C83 C85 C87 -175.4(11) . . . . ?
C75 C83 C85 C88 5.5(17) . . . . ?
C76 C74 C75 C83 173.7(11) . . . . ?
C76 C74 C82 C77 3.8(16) . . . . ?
C76 C74 C82 C88 -175.9(10) . . . . ?
C77 C82 C88 C81 -2.9(16) . . . . ?
C77 C82 C88 C85 -174.4(10) . . . . ?
C77 C86 C121 C76 -0.4(17) . . . . ?
C77 C86 C121 C109 -176.9(11) . . . . ?
C78 N3 C14 C13 7.5(15) . . . . ?
C78 N3 C14 C17 -174.2(11) . . . . ?
C78 N3 C59 C57 -133.3(10) . . . . ?
C78 N3 C59 C58 41.2(13) . . . . ?
C78 C81 C84 C80 -177.1(10) . . . . ?
C78 C81 C88 C82 6.1(15) . . . . ?
C78 C81 C88 C85 177.8(9) . . . . ?
C79 N4 C19 C20 -5.0(16) . . . . ?
C79 N4 C19 C23 176.0(11) . . . . ?
C79 N4 C58 C59 -39.6(13) . . . . ?
C79 N4 C58 C63 132.1(10) . . . . ?
C79 C77 C82 C74 -179.0(10) . . . . ?
C79 C77 C82 C88 0.7(15) . . . . ?
C79 C77 C86 C121 177.0(11) . . . . ?
C79 C78 C81 C84 170.5(10) . . . . ?
C79 C78 C81 C88 -7.7(16) . . . . ?
C81 C78 C79 N4 -170.8(9) . . . . ?
C81 C78 C79 C77 5.6(17) . . . . ?
C82 C74 C75 C83 -0.4(16) . . . . ?
C82 C74 C76 C121 -0.8(19) . . . . ?
C82 C77 C79 N4 174.4(9) . . . . ?
C82 C77 C79 C78 -2.0(16) . . . . ?
C82 C77 C86 C121 3.4(17) . . . . ?
C83 C85 C87 C80 176.6(11) . . . . ?
C83 C85 C88 C81 -178.8(10) . . . . ?
C83 C85 C88 C82 -7.2(16) . . . . ?
C84 C80 C87 C85 4.9(17) . . . . ?
C84 C80 C105 C106 21.2(19) . . . . ?
C84 C80 C105 C107 -98.4(15) . . . . ?
C84 C80 C105 C108 143.5(13) . . . . ?
C84 C81 C88 C82 -172.1(9) . . . . ?
C84 C81 C88 C85 -0.4(15) . . . . ?
C86 C77 C79 N4 0.7(16) . . . . ?
C86 C77 C79 C78 -175.7(10) . . . . ?
C86 C77 C82 C74 -5.1(15) . . . . ?
C86 C77 C82 C88 174.6(10) . . . . ?
C87 C80 C84 C81 -3.1(16) . . . . ?
C87 C80 C105 C106 -157.9(13) . . . . ?
C87 C80 C105 C107 82.5(16) . . . . ?
C87 C80 C105 C108 -35.6(19) . . . . ?
C87 C85 C88 C81 2.0(16) . . . . ?
C87 C85 C88 C82 173.7(10) . . . . ?
C88 C81 C84 C80 1.0(16) . . . . ?
C88 C85 C87 C80 -4.3(17) . . . . ?
C89 C47 C50 C45 -178.8(14) . . . . ?
C89 C47 C52 C49 -178.7(15) . . . . ?
C93 C51 C53 C46 -179.0(15) . . . . ?
C93 C51 C56 C48 -178.2(15) . . . . ?
C97 C30 C36 C31 178.8(12) . . . . ?
C97 C30 C39 C40 -178.0(13) . . . . ?
C105 C80 C84 C81 177.7(11) . . . . ?
C105 C80 C87 C85 -176.0(11) . . . . ?
C110 C109 C121 C76 171.5(12) . . . . ?
C110 C109 C121 C86 -12.4(18) . . . . ?
C111 C109 C121 C76 -68.8(16) . . . . ?
C111 C109 C121 C86 107.3(14) . . . . ?
C112 C109 C121 C76 49.4(17) . . . . ?
C112 C109 C121 C86 -134.4(13) . . . . ?
C117 C68 C72 C69 179.0(13) . . . . ?
C1B C5B C34B C24B 141.9(19) . . . . ?
C1B C5B C34B C59B -4(2) . . . . ?
C1B C5B C61B C25B 5(3) . . . . ?
C1B C5B C61B C57B -133(2) . . . . ?
C1B C16B C59B C34B 1.0(16) . . . . ?
C1B C16B C59B C39B -136.7(18) . . . . ?
C1B C16B C62B C52B -0.3(8) . . . . ?
C1B C16B C62B C53B 138.0(15) . . . . ?
C2B C32B C56B C60B -141(2) . . . . ?
C2B C32B C56B C64B -3(2) . . . . ?
C2B C37B C64B C28B 146(2) . . . . ?
C2B C37B C64B C56B -2(2) . . . . ?
C2B C38B C57B C3B 10(4) . . . . ?
C2B C38B C57B C61B -138(2) . . . . ?
C3B C14B C29B C51B 3(2) . . . . ?
C3B C14B C29B C58B 142(2) . . . . ?
C3B C14B C32B C2B -3(4) . . . . ?
C3B C14B C32B C56B -140(2) . . . . ?
C3B C24B C34B C5B -4(3) . . . . ?
C3B C24B C34B C59B 138(2) . . . . ?
C3B C24B C51B C20B -142(2) . . . . ?
C3B C24B C51B C29B 3(2) . . . . ?
C3B C57B C61B C5B -4(4) . . . . ?
C3B C57B C61B C25B -146(2) . . . . ?
C4B C52B C62B C16B 0.4(8) . . . . ?
C4B C52B C62B C53B -141.6(13) . . . . ?
C4B C66B C67B C7B -134.7(15) . . . . ?
C4B C66B C67B C19B 4(2) . . . . ?
C4B C66B C69B C9B 2.3(18) . . . . ?
C4B C66B C69B C68B 140.2(12) . . . . ?
C5B C1B C11B C4B 143.7(15) . . . . ?
C5B C1B C11B C9B 3(2) . . . . ?
C5B C1B C16B C59B -3.4(15) . . . . ?
C5B C1B C16B C62B -147.6(13) . . . . ?
C5B C34B C59B C16B 2(2) . . . . ?
C5B C34B C59B C39B 140.3(17) . . . . ?
C6B C8B C15B C7B 0.0(3) . . . . ?
C6B C8B C15B C46B -137.6(6) . . . . ?
C6B C8B C48B C23B -0.4(14) . . . . ?
C6B C8B C48B C47B 140.8(9) . . . . ?
C6B C13B C27B C37B 0(3) . . . . ?
C6B C13B C27B C65B -142.4(14) . . . . ?
C6B C28B C64B C37B -3(3) . . . . ?
C6B C28B C64B C56B 143.5(19) . . . . ?
C7B C12B C13B C6B -0.1(4) . . . . ?
C7B C12B C13B C27B -143.7(12) . . . . ?
C7B C12B C68B C65B 142.3(13) . . . . ?
C7B C12B C68B C69B -0.1(3) . . . . ?
C7B C15B C46B C19B 1.3(14) . . . . ?
C7B C15B C46B C45B -142.8(9) . . . . ?
C8B C6B C13B C12B 0.1(3) . . . . ?
C8B C6B C13B C27B 139.8(15) . . . . ?
C8B C6B C28B C23B -0.5(17) . . . . ?
C8B C6B C28B C64B -143.5(19) . . . . ?
C8B C15B C46B C19B 144.2(12) . . . . ?
C8B C15B C46B C45B 0.0(3) . . . . ?
C9B C25B C61B C5B -4(4) . . . . ?
C9B C25B C61B C57B 139(3) . . . . ?
C10B C25B C61B C5B -145(2) . . . . ?
C10B C25B C61B C57B -3(2) . . . . ?
C10B C38B C57B C3B 147(2) . . . . ?
C10B C38B C57B C61B -1(2) . . . . ?
C10B C65B C68B C12B -147(2) . . . . ?
C10B C65B C68B C69B -4(3) . . . . ?
C11B C1B C5B C34B -143.8(12) . . . . ?
C11B C1B C5B C61B -5(3) . . . . ?
C11B C1B C16B C59B 144.2(12) . . . . ?
C11B C1B C16B C62B 0.1(6) . . . . ?
C11B C4B C52B C21B -137.3(16) . . . . ?
C11B C4B C52B C62B -0.3(6) . . . . ?
C11B C4B C66B C67B 139.9(12) . . . . ?
C11B C4B C66B C69B -0.5(13) . . . . ?
C11B C9B C25B C10B 138(2) . . . . ?
C11B C9B C25B C61B 2(4) . . . . ?
C11B C9B C69B C66B -3(2) . . . . ?
C11B C9B C69B C68B -143.2(15) . . . . ?
C12B C7B C15B C8B -0.1(3) . . . . ?
C12B C7B C15B C46B 142.0(8) . . . . ?
C12B C7B C67B C19B -142.3(12) . . . . ?
C12B C7B C67B C66B 0.0(3) . . . . ?
C12B C13B C27B C37B 144.3(18) . . . . ?
C12B C13B C27B C65B 2.2(18) . . . . ?
C12B C68B C69B C9B 137.6(15) . . . . ?
C12B C68B C69B C66B 0.1(4) . . . . ?
C13B C6B C8B C15B 0.0(2) . . . . ?
C13B C6B C8B C48B -140.6(9) . . . . ?
C13B C6B C28B C23B 139.6(13) . . . . ?
C13B C6B C28B C64B -3(3) . . . . ?
C13B C12B C68B C65B -1.1(15) . . . . ?
C13B C12B C68B C69B -143.5(9) . . . . ?
C13B C27B C37B C2B -137(2) . . . . ?
C13B C27B C37B C64B -6(3) . . . . ?
C13B C27B C65B C10B 149(2) . . . . ?
C13B C27B C65B C68B -3(2) . . . . ?
C14B C3B C24B C34B -139.3(19) . . . . ?
C14B C3B C24B C51B 0(2) . . . . ?
C14B C3B C57B C38B -7(4) . . . . ?
C14B C3B C57B C61B 139(2) . . . . ?
C14B C29B C51B C20B 141(2) . . . . ?
C14B C29B C51B C24B -4(2) . . . . ?
C14B C29B C58B C36B -134(2) . . . . ?
C14B C29B C58B C60B 0(4) . . . . ?
C14B C32B C56B C60B 2(4) . . . . ?
C14B C32B C56B C64B 140(2) . . . . ?
C15B C7B C12B C13B 0.1(4) . . . . ?
C15B C7B C12B C68B -140.1(7) . . . . ?
C15B C7B C67B C19B 1.5(14) . . . . ?
C15B C7B C67B C66B 143.9(9) . . . . ?
C15B C8B C48B C23B -141.2(12) . . . . ?
C15B C8B C48B C47B 0.0(3) . . . . ?
C16B C1B C5B C34B 4.3(17) . . . . ?
C16B C1B C5B C61B 143.4(18) . . . . ?
C16B C1B C11B C4B 0.0(3) . . . . ?
C16B C1B C11B C9B -140.4(18) . . . . ?
C17B C39B C59B C16B -7(3) . . . . ?
C17B C39B C59B C34B -139(2) . . . . ?
C17B C43B C44B C20B -2(2) . . . . ?
C17B C43B C44B C36B -146(2) . . . . ?
C17B C53B C55B C21B -141.0(18) . . . . ?
C17B C53B C55B C41B 8(3) . . . . ?
C17B C53B C62B C16B -3(3) . . . . ?
C17B C53B C62B C52B 138.2(18) . . . . ?
C18B C23B C28B C6B -143(2) . . . . ?
C18B C23B C28B C64B 0(4) . . . . ?
C18B C23B C48B C8B 143.9(19) . . . . ?
C18B C23B C48B C47B 1(3) . . . . ?
C19B C21B C52B C4B 0(3) . . . . ?
C19B C21B C52B C62B -142.2(19) . . . . ?
C19B C21B C55B C41B -6(4) . . . . ?
C19B C21B C55B C53B 142.9(19) . . . . ?
C20B C39B C59B C16B 136(2) . . . . ?
C20B C39B C59B C34B 4(3) . . . . ?
C21B C19B C46B C15B -143.8(19) . . . . ?
C21B C19B C46B C45B 2(3) . . . . ?
C21B C19B C67B C7B 142.5(19) . . . . ?
C21B C19B C67B C66B -1(3) . . . . ?
C21B C52B C62B C16B 142.0(13) . . . . ?
C21B C52B C62B C53B 0.0(15) . . . . ?
C23B C18B C50B C36B -143(2) . . . . ?
C23B C18B C50B C40B 1(4) . . . . ?
C23B C18B C60B C56B -4(4) . . . . ?
C23B C18B C60B C58B 145(2) . . . . ?
C23B C28B C64B C37B -143(2) . . . . ?
C23B C28B C64B C56B 4(4) . . . . ?
C24B C3B C14B C29B -2(2) . . . . ?
C24B C3B C14B C32B 145(2) . . . . ?
C24B C3B C57B C38B -143(2) . . . . ?
C24B C3B C57B C61B 3(4) . . . . ?
C24B C34B C59B C16B -143.5(19) . . . . ?
C24B C34B C59B C39B -5(3) . . . . ?
C25B C9B C11B C1B -2(3) . . . . ?
C25B C9B C11B C4B -144(2) . . . . ?
C25B C9B C69B C66B 141(2) . . . . ?
C25B C9B C69B C68B 1(3) . . . . ?
C25B C10B C38B C2B 137(2) . . . . ?
C25B C10B C38B C57B -1(2) . . . . ?
C25B C10B C65B C27B -142(2) . . . . ?
C25B C10B C65B C68B 4(3) . . . . ?
C27B C37B C64B C28B 8(4) . . . . ?
C27B C37B C64B C56B -140.3(19) . . . . ?
C27B C65B C68B C12B 2.4(19) . . . . ?
C27B C65B C68B C69B 144.9(16) . . . . ?
C28B C6B C8B C15B 141.1(11) . . . . ?
C28B C6B C8B C48B 0.6(14) . . . . ?
C28B C6B C13B C12B -134.8(15) . . . . ?
C28B C6B C13B C27B 5(2) . . . . ?
C28B C23B C48B C8B 0.1(17) . . . . ?
C28B C23B C48B C47B -142.5(13) . . . . ?
C29B C14B C32B C2B 141(2) . . . . ?
C29B C14B C32B C56B 3(4) . . . . ?
C29B C58B C60B C18B -143(2) . . . . ?
C29B C58B C60B C56B 6(4) . . . . ?
C32B C2B C37B C27B 139.4(19) . . . . ?
C32B C2B C37B C64B 0(2) . . . . ?
C32B C2B C38B C10B -140(2) . . . . ?
C32B C2B C38B C57B -9(4) . . . . ?
C32B C14B C29B C51B -143(2) . . . . ?
C32B C14B C29B C58B -4(4) . . . . ?
C32B C56B C60B C18B 139(2) . . . . ?
C32B C56B C60B C58B -7(4) . . . . ?
C32B C56B C64B C28B -145(2) . . . . ?
C32B C56B C64B C37B 3(2) . . . . ?
C34B C5B C61B C25B 138(2) . . . . ?
C34B C5B C61B C57B 1(4) . . . . ?
C34B C24B C51B C20B -3(4) . . . . ?
C34B C24B C51B C29B 141.7(19) . . . . ?
C36B C58B C60B C18B -3(3) . . . . ?
C36B C58B C60B C56B 146(2) . . . . ?
C37B C2B C32B C14B -140(2) . . . . ?
C37B C2B C32B C56B 2(3) . . . . ?
C37B C2B C38B C10B 3(4) . . . . ?
C37B C2B C38B C57B 135(2) . . . . ?
C37B C27B C65B C10B 8(4) . . . . ?
C37B C27B C65B C68B -144.6(19) . . . . ?
C38B C2B C32B C14B 6(4) . . . . ?
C38B C2B C32B C56B 147(2) . . . . ?
C38B C2B C37B C27B -6(4) . . . . ?
C38B C2B C37B C64B -146(2) . . . . ?
C38B C10B C25B C9B -139(2) . . . . ?
C38B C10B C25B C61B 2(3) . . . . ?
C38B C10B C65B C27B -11(4) . . . . ?
C38B C10B C65B C68B 135(2) . . . . ?
C38B C57B C61B C5B 144.1(19) . . . . ?
C38B C57B C61B C25B 2(3) . . . . ?
C39B C17B C43B C42B -146(2) . . . . ?
C39B C17B C43B C44B 2(2) . . . . ?
C39B C17B C53B C55B 135(2) . . . . ?
C39B C17B C53B C62B 4(3) . . . . ?
C39B C20B C44B C36B 146(2) . . . . ?
C39B C20B C44B C43B 1(2) . . . . ?
C39B C20B C51B C24B 2(4) . . . . ?
C39B C20B C51B C29B -140(2) . . . . ?
C40B C42B C43B C17B 140(2) . . . . ?
C40B C42B C43B C44B -4(4) . . . . ?
C40B C47B C48B C8B -138.7(15) . . . . ?
C40B C47B C48B C23B -2(2) . . . . ?
C41B C42B C43B C17B 5(4) . . . . ?
C41B C42B C43B C44B -139(2) . . . . ?
C41B C45B C46B C15B 139.8(15) . . . . ?
C41B C45B C46B C19B -1(2) . . . . ?
C41B C45B C47B C40B 0.5(15) . . . . ?
C41B C45B C47B C48B -143.2(13) . . . . ?
C42B C40B C47B C45B -0.7(17) . . . . ?
C42B C40B C47B C48B 142.9(12) . . . . ?
C42B C40B C50B C18B -138(2) . . . . ?
C42B C40B C50B C36B 1(4) . . . . ?
C42B C41B C45B C46B -142.8(12) . . . . ?
C42B C41B C45B C47B -0.2(17) . . . . ?
C42B C41B C55B C21B 141(2) . . . . ?
C42B C41B C55B C53B -6(3) . . . . ?
C42B C43B C44B C20B 146(2) . . . . ?
C42B C43B C44B C36B 2(4) . . . . ?
C43B C17B C39B C20B -2(2) . . . . ?
C43B C17B C39B C59B 145.3(18) . . . . ?
C43B C17B C53B C55B -4(3) . . . . ?
C43B C17B C53B C62B -135(2) . . . . ?
C44B C20B C39B C17B 0(2) . . . . ?
C44B C20B C39B C59B -145.8(19) . . . . ?
C44B C20B C51B C24B 139(2) . . . . ?
C44B C20B C51B C29B -4(4) . . . . ?
C44B C36B C50B C18B 140(2) . . . . ?
C44B C36B C50B C40B -3(4) . . . . ?
C44B C36B C58B C29B 1(4) . . . . ?
C44B C36B C58B C60B -138(2) . . . . ?
C45B C41B C42B C40B 0(2) . . . . ?
C45B C41B C42B C43B 138.1(19) . . . . ?
C45B C41B C55B C21B 7(3) . . . . ?
C45B C41B C55B C53B -139.1(19) . . . . ?
C45B C47B C48B C8B 0.0(4) . . . . ?
C45B C47B C48B C23B 137.0(15) . . . . ?
C46B C19B C21B C52B 136.8(18) . . . . ?
C46B C19B C21B C55B 2(3) . . . . ?
C46B C19B C67B C7B -0.7(16) . . . . ?
C46B C19B C67B C66B -143.8(12) . . . . ?
C46B C45B C47B C40B 143.8(12) . . . . ?
C46B C45B C47B C48B 0.0(4) . . . . ?
C47B C40B C42B C41B 1(2) . . . . ?
C47B C40B C42B C43B -138.3(18) . . . . ?
C47B C40B C50B C18B -1(4) . . . . ?
C47B C40B C50B C36B 137(2) . . . . ?
C47B C45B C46B C15B 0.0(3) . . . . ?
C47B C45B C46B C19B -140.4(15) . . . . ?
C48B C8B C15B C7B 137.6(7) . . . . ?
C48B C8B C15B C46B 0.0(2) . . . . ?
C48B C23B C28B C6B 0(2) . . . . ?
C48B C23B C28B C64B 143.3(19) . . . . ?
C50B C18B C23B C28B 137(2) . . . . ?
C50B C18B C23B C48B -1(4) . . . . ?
C50B C18B C60B C56B -147(2) . . . . ?
C50B C18B C60B C58B 3(3) . . . . ?
C50B C36B C44B C20B -139(2) . . . . ?
C50B C36B C44B C43B 2(4) . . . . ?
C50B C36B C58B C29B 141(2) . . . . ?
C50B C36B C58B C60B 2(2) . . . . ?
C50B C40B C42B C41B 141.5(19) . . . . ?
C50B C40B C42B C43B 3(3) . . . . ?
C50B C40B C47B C45B -141.9(19) . . . . ?
C50B C40B C47B C48B 2(3) . . . . ?
C51B C20B C39B C17B 143(2) . . . . ?
C51B C20B C39B C59B -3(4) . . . . ?
C51B C20B C44B C36B 3(4) . . . . ?
C51B C20B C44B C43B -142(2) . . . . ?
C51B C24B C34B C5B -138(2) . . . . ?
C51B C24B C34B C59B 4(3) . . . . ?
C51B C29B C58B C36B -1(4) . . . . ?
C51B C29B C58B C60B 132(2) . . . . ?
C52B C4B C11B C1B 0.1(3) . . . . ?
C52B C4B C11B C9B 143.7(15) . . . . ?
C52B C4B C66B C67B -5(2) . . . . ?
C52B C4B C66B C69B -145.4(12) . . . . ?
C52B C21B C55B C41B -146.1(19) . . . . ?
C52B C21B C55B C53B 3(2) . . . . ?
C53B C17B C39B C20B -145.6(19) . . . . ?
C53B C17B C39B C59B 1(3) . . . . ?
C53B C17B C43B C42B -3(4) . . . . ?
C53B C17B C43B C44B 145.4(19) . . . . ?
C55B C21B C52B C4B 140.8(14) . . . . ?
C55B C21B C52B C62B -1.8(18) . . . . ?
C55B C41B C42B C40B -139.3(18) . . . . ?
C55B C41B C42B C43B -1(3) . . . . ?
C55B C41B C45B C46B -4(3) . . . . ?
C55B C41B C45B C47B 138.8(18) . . . . ?
C55B C53B C62B C16B -139.6(13) . . . . ?
C55B C53B C62B C52B 1.8(17) . . . . ?
C57B C3B C14B C29B -144(2) . . . . ?
C57B C3B C14B C32B 3(4) . . . . ?
C57B C3B C24B C34B 1(4) . . . . ?
C57B C3B C24B C51B 140(2) . . . . ?
C58B C29B C51B C20B 2(4) . . . . ?
C58B C29B C51B C24B -143(2) . . . . ?
C58B C36B C44B C20B -2(4) . . . . ?
C58B C36B C44B C43B 139(2) . . . . ?
C58B C36B C50B C18B -1(3) . . . . ?
C58B C36B C50B C40B -144(2) . . . . ?
C59B C16B C62B C52B -140.8(15) . . . . ?
C59B C16B C62B C53B -3(2) . . . . ?
C60B C18B C23B C28B 0(4) . . . . ?
C60B C18B C23B C48B -138(2) . . . . ?
C60B C18B C50B C36B -1(2) . . . . ?
C60B C18B C50B C40B 143(2) . . . . ?
C60B C56B C64B C28B -8(4) . . . . ?
C60B C56B C64B C37B 140(2) . . . . ?
C61B C5B C34B C24B 3(3) . . . . ?
C61B C5B C34B C59B -142.5(18) . . . . ?
C62B C16B C59B C34B 145.4(13) . . . . ?
C62B C16B C59B C39B 8(3) . . . . ?
C62B C53B C55B C21B -3(2) . . . . ?
C62B C53B C55B C41B 145.9(19) . . . . ?
C64B C56B C60B C18B 9(4) . . . . ?
C64B C56B C60B C58B -137(2) . . . . ?
C65B C10B C25B C9B -1(3) . . . . ?
C65B C10B C25B C61B 140(2) . . . . ?
C65B C10B C38B C2B 6(4) . . . . ?
C65B C10B C38B C57B -132(3) . . . . ?
C65B C27B C37B C2B 1(4) . . . . ?
C65B C27B C37B C64B 132(2) . . . . ?
C65B C68B C69B C9B 1(2) . . . . ?
C65B C68B C69B C66B -136.1(16) . . . . ?
C66B C4B C11B C1B -145.0(12) . . . . ?
C66B C4B C11B C9B -1.4(17) . . . . ?
C66B C4B C52B C21B 3(2) . . . . ?
C66B C4B C52B C62B 139.8(15) . . . . ?
C67B C7B C12B C13B 140.2(7) . . . . ?
C67B C7B C12B C68B 0.0(2) . . . . ?
C67B C7B C15B C8B -143.8(9) . . . . ?
C67B C7B C15B C46B -1.8(12) . . . . ?
C67B C19B C21B C52B -1(3) . . . . ?
C67B C19B C21B C55B -136(2) . . . . ?
C67B C19B C46B C15B -0.4(16) . . . . ?
C67B C19B C46B C45B 145.0(11) . . . . ?
C67B C66B C69B C9B -138.0(17) . . . . ?
C67B C66B C69B C68B -0.1(4) . . . . ?
C68B C12B C13B C6B 142.9(9) . . . . ?
C68B C12B C13B C27B -0.7(14) . . . . ?
C69B C9B C11B C1B 145.1(13) . . . . ?
C69B C9B C11B C4B 3(2) . . . . ?
C69B C9B C25B C10B -1(4) . . . . ?
C69B C9B C25B C61B -137(2) . . . . ?
C69B C66B C67B C7B 0.0(3) . . . . ?
C69B C66B C67B C19B 138.5(15) . . . . ?

loop_
_platon_squeeze_void_nr
_platon_squeeze_void_average_x
_platon_squeeze_void_average_y
_platon_squeeze_void_average_z
_platon_squeeze_void_volume
_platon_squeeze_void_count_electrons
_platon_squeeze_void_content
1 -0.003 0.006 -0.006 16714 1945 ' '
2 0.140 0.481 0.076 23 -6 ' '
3 0.640 0.981 0.076 23 -6 ' '
4 0.282 0.868 0.098 23 -6 ' '
5 0.782 0.368 0.098 23 -6 ' '
6 0.000 0.284 0.250 64 -8 ' '
7 0.500 0.784 0.250 64 -8 ' '
8 0.033 0.500 0.232 8 0 ' '
9 0.533 0.000 0.232 8 0 ' '
10 0.467 0.000 0.268 8 0 ' '
11 0.967 0.500 0.268 8 0 ' '
12 0.218 0.368 0.402 23 -6 ' '
13 0.718 0.868 0.402 23 -6 ' '
14 0.360 0.981 0.424 23 -6 ' '
15 0.860 0.481 0.424 23 -6 ' '
16 0.140 0.519 0.576 23 -5 ' '
17 0.640 0.019 0.576 23 -5 ' '
18 0.282 0.132 0.598 23 -6 ' '
19 0.782 0.632 0.598 23 -6 ' '
20 0.000 0.716 0.750 65 -8 ' '
21 0.500 0.216 0.750 65 -8 ' '
22 0.033 0.500 0.732 8 0 ' '
23 0.533 0.000 0.732 8 0 ' '
24 0.467 0.000 0.768 8 0 ' '
25 0.967 0.500 0.768 8 0 ' '
26 0.218 0.632 0.902 23 -6 ' '
27 0.718 0.132 0.902 23 -6 ' '
28 0.360 0.019 0.924 23 -6 ' '
29 0.860 0.519 0.924 23 -6 ' '
